data_4035759
loop_
_publ_author_name
'Molina-Muriel, Ricardo'
'Aragay, Gemma'
'Escudero-Ad\'an, Eduardo C'
'Ballester, Pablo'

_publ_section_title
;
 Switching from Negative-Cooperativity to No-Cooperativity in the Binding
 of Ion-Pair Dimers by a Bis(calix[4]pyrrole) Macrocycle.
;
_journal_issue 21
_journal_name_full 'The Journal of organic chemistry'
_journal_page_first 13507
_journal_page_last 13514
_journal_paper_doi 10.1021/acs.joc.8b02449
_journal_volume 83
_journal_year 2018
_chemical_formula_sum 'C145.6 H196.4 Cl2 F5.2 N16'
_chemical_formula_weight 2340.48
_space_group_IT_number 2
_space_group_name_Hall '-P 1'
_space_group_name_H-M_alt 'P -1'
_symmetry_cell_setting triclinic
_symmetry_space_group_name_H-M 'P -1'
_atom_sites_solution_hydrogens mixed
_audit_creation_method SHELXL-2014/7
_cell_angle_alpha 106.2095(14)
_cell_angle_beta 90.5433(13)
_cell_angle_gamma 95.2728(13)
_cell_formula_units_Z 2
_cell_length_a 12.5876(2)
_cell_length_b 22.9066(4)
_cell_length_c 24.9791(4)
_cell_measurement_reflns_used 28132
_cell_measurement_temperature 100(2)
_cell_measurement_theta_max 27.3510
_cell_measurement_theta_min 1.7830
_cell_volume 6882.2(2)
_computing_cell_refinement 'CrysAlisPro 1.171.39.12b (Rigaku OD, 2015)'
_computing_data_collection 'CrysAlisPro 1.171.39.12b (Rigaku OD, 2015)'
_computing_data_reduction 'CrysAlisPro 1.171.39.12b (Rigaku OD, 2015)'
_computing_molecular_graphics 'SHELXL-2014 (Sheldrick, 2014)'
_computing_publication_material 'SHELXL-2014 (Sheldrick, 2014)'
_computing_structure_refinement 'SHELXL-2014 (Sheldrick, 2014)'
_computing_structure_solution Sir2014
_diffrn_ambient_temperature 100(2)
_diffrn_detector_area_resol_mean 5.8140
_diffrn_detector_type 'PILATUS 200K'
_diffrn_measured_fraction_theta_full 0.991
_diffrn_measured_fraction_theta_max 0.889
_diffrn_measurement_device_type '1/4chi goniometer'
_diffrn_measurement_method
;
 Fullsphere data collection, phi and omega scans
;
_diffrn_measurement_specimen_support 'magnetic support with MicroMount'
_diffrn_radiation_monochromator 'Confocal Max Flux optic'
_diffrn_radiation_type MoK\a
_diffrn_radiation_wavelength 0.7107
_diffrn_reflns_av_R_equivalents 0.0400
_diffrn_reflns_av_unetI/netI 0.0509
_diffrn_reflns_Laue_measured_fraction_full 0.991
_diffrn_reflns_Laue_measured_fraction_max 0.889
_diffrn_reflns_limit_h_max 16
_diffrn_reflns_limit_h_min -16
_diffrn_reflns_limit_k_max 30
_diffrn_reflns_limit_k_min -30
_diffrn_reflns_limit_l_max 33
_diffrn_reflns_limit_l_min -32
_diffrn_reflns_number 127613
_diffrn_reflns_point_group_measured_fraction_full 0.991
_diffrn_reflns_point_group_measured_fraction_max 0.889
_diffrn_reflns_theta_full 25.242
_diffrn_reflns_theta_max 28.751
_diffrn_reflns_theta_min 1.692
_diffrn_source 'Microfocus rotating anode X-ray tube'
_diffrn_source_current 24
_diffrn_source_power 50
_diffrn_source_size '0.2 mm x 0.2 mm fine focus'
_diffrn_source_type 'Rigaku MicroMax-007HF'
_exptl_absorpt_coefficient_mu 0.109
_exptl_absorpt_correction_T_max 0.997
_exptl_absorpt_correction_T_min 0.767
_exptl_absorpt_correction_type multi-scan
_exptl_absorpt_process_details
; 
 CrysAlisPro 1.171.39.12b (Rigaku OD, 2015)
;
_exptl_crystal_colour colourless
_exptl_crystal_density_diffrn 1.129
_exptl_crystal_description plate
_exptl_crystal_F_000 2526
_exptl_crystal_size_max 0.2
_exptl_crystal_size_mid 0.1
_exptl_crystal_size_min 0.03
_refine_diff_density_max 1.459
_refine_diff_density_min -0.939
_refine_diff_density_rms 0.094
_refine_ls_extinction_method none
_refine_ls_goodness_of_fit_ref 1.412
_refine_ls_hydrogen_treatment constr
_refine_ls_matrix_type full
_refine_ls_number_parameters 2409
_refine_ls_number_reflns 31747
_refine_ls_number_restraints 2229
_refine_ls_restrained_S_all 1.462
_refine_ls_R_factor_all 0.1522
_refine_ls_R_factor_gt 0.1046
_refine_ls_shift/su_max 0.001
_refine_ls_shift/su_mean 0.000
_refine_ls_structure_factor_coef Fsqd
_refine_ls_weighting_details 'w=1/[\s^2^(Fo^2^)+(0.1800P)^2^] where P=(Fo^2^+2Fc^2^)/3'
_refine_ls_weighting_scheme calc
_refine_ls_wR_factor_gt 0.3132
_refine_ls_wR_factor_ref 0.3467
_reflns_Friedel_coverage 0.000
_reflns_number_gt 19933
_reflns_number_total 31747
_reflns_threshold_expression 'I > 2\s(I)'
_cod_data_source_file jo8b02449_si_002.cif
_cod_data_source_block BCP-MTOA
_cod_depositor_comments
;
The following automatic conversions were performed:

data item '_exptl_absorpt_correction_type' value 'Multi-scan' was
changed to 'multi-scan' in accordance with the
/home/data/users/saulius/crontab/automatic-downloads/current/ACS/lib/dictionaries/cif_core.dic
dictionary named 'cif_core.dic' version 2.4.2 last updated on
2011-04-26.

data item '_symmetry_cell_setting' value 'Triclinic' was changed to
'triclinic' in accordance with the
/home/data/users/saulius/crontab/automatic-downloads/current/ACS/lib/dictionaries/cif_core.dic
dictionary named 'cif_core.dic' version 2.4.2 last updated on
2011-04-26.

Automatic conversion script
Id: cif_fix_values 6909 2019-04-08 15:41:33Z antanas 
;
_cod_original_sg_symbol_H-M P-1
_cod_original_formula_sum 'C145.60 H196.40 Cl2 F5.20 N16'
_cod_database_code 4035759
_shelx_shelxl_version_number 2014/7
_shelx_space_group_comment
;
The symmetry employed for this shelxl refinement is uniquely defined
by the following loop, which should always be used as a source of
symmetry information in preference to the above space-group names.
They are only intended as comments.
;
_shelx_estimated_absorpt_t_min 0.979
_shelx_estimated_absorpt_t_max 0.997

loop_
_space_group_symop_operation_xyz
'x, y, z'
'-x, -y, -z'

loop_
_atom_site_label
_atom_site_type_symbol
_atom_site_fract_x
_atom_site_fract_y
_atom_site_fract_z
_atom_site_U_iso_or_equiv
_atom_site_adp_type
_atom_site_occupancy
_atom_site_site_symmetry_order
_atom_site_calc_flag
_atom_site_refinement_flags_posn
_atom_site_refinement_flags_adp
_atom_site_refinement_flags_occupancy
_atom_site_disorder_assembly
_atom_site_disorder_group
C1A C 0.4478(2) 0.18161(13) 0.06029(13) 0.0336(7) Uani 1 1 d . . . . .
Cl1A Cl 0.46059(6) 0.37132(3) 0.09943(3) 0.03285(19) Uani 1 1 d . . . . .
N1A N 0.51503(19) 0.23237(11) 0.08725(10) 0.0326(6) Uani 1 1 d . . . . .
H1A H 0.5025 0.2695 0.0906 0.039 Uiso 1 1 calc R U . . .
C2A C 0.4954(3) 0.13178(14) 0.06528(14) 0.0408(8) Uani 1 1 d . . . . .
H2A H 0.4676 0.0912 0.0517 0.049 Uiso 1 1 calc R U . . .
N2A N 0.5952(2) 0.34274(12) 0.19994(11) 0.0372(6) Uani 1 1 d . . . . .
H2A1 H 0.5604 0.3499 0.1730 0.045 Uiso 1 1 calc R U . . .
C3A C 0.5937(3) 0.15298(14) 0.09458(15) 0.0424(8) Uani 1 1 d . . . . .
H3A H 0.6428 0.1287 0.1033 0.051 Uiso 1 1 calc DR U . . .
N3A N 0.3439(2) 0.38017(11) 0.21601(11) 0.0361(6) Uani 1 1 d . . . . .
H3A1 H 0.3728 0.3797 0.1849 0.043 Uiso 1 1 calc R U . . .
C4A C 0.6048(2) 0.21545(14) 0.10803(14) 0.0359(7) Uani 1 1 d . . . . .
N4A N 0.26334(19) 0.27139(11) 0.10184(10) 0.0328(6) Uani 1 1 d . . . . .
H4A H 0.3128 0.2993 0.1002 0.039 Uiso 1 1 calc R U . . .
C5A C 0.6971(2) 0.26154(15) 0.13657(15) 0.0406(8) Uani 1 1 d . . . . .
N5A N 0.8417(3) 0.40436(15) -0.01035(14) 0.0467(8) Uani 0.5 1 d . . P A 1
C13V C 0.8417(3) 0.40436(15) -0.01035(14) 0.0467(8) Uani 0.5 1 d . . P A 2
C6A C 0.7349(2) 0.30148(15) 0.09843(15) 0.0388(7) Uani 1 1 d . . . . .
N6A N 0.8773(3) 0.37472(16) -0.06086(16) 0.0780(13) Uani 1 1 d . . . . .
C7A C 0.7281(3) 0.27678(17) 0.04146(17) 0.0519(9) Uani 1 1 d . . . . .
H7A H 0.6990 0.2366 0.0265 0.062 Uiso 1 1 calc R U . . .
N7A N 0.8903(3) 0.41307(16) -0.09029(16) 0.0771(12) Uani 1 1 d . . . . .
C8A C 0.7632(3) 0.31026(17) 0.00622(16) 0.0514(9) Uani 1 1 d . . . . .
H8A H 0.7576 0.2929 -0.0322 0.062 Uiso 1 1 calc R U . . .
C9A C 0.8077(3) 0.37088(15) 0.02834(16) 0.0440(8) Uani 1 1 d . . . . .
C8B C 0.8062(3) 0.85207(15) 0.55513(14) 0.0445(8) Uani 1 1 d . . . . .
H8B H 0.7622 0.8304 0.5742 0.053 Uiso 1 1 calc R U . . .
C10A C 0.8164(3) 0.39528(17) 0.08507(15) 0.0464(8) Uani 1 1 d . . . . .
H10C H 0.8471 0.4351 0.1002 0.056 Uiso 1 1 calc R U . . .
C9B C 0.8103(3) 0.91544(14) 0.56907(12) 0.0347(7) Uani 1 1 d . . . . .
C11A C 0.7803(3) 0.36135(16) 0.11964(16) 0.0450(8) Uani 1 1 d . . . . .
H11C H 0.7862 0.3787 0.1581 0.054 Uiso 1 1 calc R U . . .
C12A C 0.8345(3) 0.46399(16) -0.00922(15) 0.0424(8) Uani 1 1 d . . . . .
H12C H 0.8135 0.4949 0.0204 0.051 Uiso 1 1 calc R U . A 1
C14A C 0.8577(3) 0.51736(15) -0.08661(14) 0.0417(8) Uani 1 1 d . . . . .
C15A C 0.8227(3) 0.50234(15) -0.14141(16) 0.0507(9) Uani 1 1 d . . . . .
H15C H 0.8042 0.4616 -0.1607 0.061 Uiso 1 1 calc R U . . .
C16A C 0.8146(3) 0.54707(15) -0.16846(14) 0.0471(8) Uani 1 1 d . . . . .
H16D H 0.7915 0.5360 -0.2057 0.056 Uiso 1 1 calc R U . . .
C17A C 0.8404(2) 0.60794(14) -0.14048(14) 0.0377(7) Uani 1 1 d . . . . .
C18A C 0.8739(3) 0.62250(16) -0.08490(15) 0.0435(8) Uani 1 1 d . . . . .
H18A H 0.8906 0.6633 -0.0652 0.052 Uiso 1 1 calc R U . . .
C17B C 0.4473(3) 1.14470(14) 0.74888(13) 0.0375(7) Uani 1 1 d . . . . .
C19A C 0.8835(3) 0.57767(16) -0.05760(16) 0.0468(8) Uani 1 1 d . . . . .
H19A H 0.9068 0.5884 -0.0204 0.056 Uiso 1 1 calc R U . . .
C18B C 0.4330(3) 1.08604(16) 0.75403(14) 0.0456(8) Uani 1 1 d . . . . .
H18B H 0.3795 1.0764 0.7765 0.055 Uiso 1 1 calc R U . . .
C21A C 0.6684(3) 0.29987(15) 0.19300(15) 0.0411(8) Uani 1 1 d . . . . .
C20B C 1.1001(3) 0.8005(2) 0.46303(16) 0.0563(10) Uani 1 1 d . . . . .
H20A H 1.0806 0.7777 0.4890 0.084 Uiso 1 1 calc R U . . .
H20B H 1.1416 0.8379 0.4823 0.084 Uiso 1 1 calc R U . . .
H20C H 1.1416 0.7768 0.4344 0.084 Uiso 1 1 calc R U . . .
C22A C 0.7039(3) 0.30265(19) 0.24584(17) 0.0578(10) Uani 1 1 d . . . . .
H22A H 0.7537 0.2789 0.2547 0.069 Uiso 1 1 calc R U . . .
C21B C 1.0318(3) 0.84907(16) 0.39398(13) 0.0404(7) Uani 1 1 d . . . . .
C23A C 0.6526(3) 0.34708(19) 0.28434(16) 0.0568(10) Uani 1 1 d . . . . .
H23A H 0.6622 0.3578 0.3229 0.068 Uiso 1 1 calc DR U . . .
C22B C 1.1260(3) 0.85260(18) 0.36769(15) 0.0473(8) Uani 1 1 d . . . . .
H22B H 1.1874 0.8354 0.3739 0.057 Uiso 1 1 calc R U . . .
C24A C 0.5856(3) 0.37211(15) 0.25480(14) 0.0435(8) Uani 1 1 d . . . . .
C23B C 1.1136(3) 0.88673(17) 0.32982(14) 0.0469(8) Uani 1 1 d . . . . .
H23B H 1.1655 0.8959 0.3064 0.056 Uiso 1 1 calc R U . . .
C25A C 0.5140(3) 0.42312(15) 0.27438(13) 0.0450(8) Uani 1 1 d . . . . .
C24B C 1.0130(3) 0.90422(15) 0.33306(13) 0.0405(7) Uani 1 1 d . . . . .
C26A C 0.5398(4) 0.45607(18) 0.33694(15) 0.0617(11) Uani 1 1 d . . . . .
H26A H 0.4896 0.4854 0.3504 0.092 Uiso 1 1 calc R U . . .
H26B H 0.6108 0.4765 0.3413 0.092 Uiso 1 1 calc R U . . .
H26C H 0.5351 0.4266 0.3579 0.092 Uiso 1 1 calc DR U . . .
C27A C 0.5378(3) 0.47088(16) 0.24144(15) 0.0504(9) Uani 1 1 d . . . . .
H27A H 0.4957 0.5045 0.2553 0.076 Uiso 1 1 calc R U . . .
H27B H 0.5202 0.4522 0.2026 0.076 Uiso 1 1 calc R U . . .
H27C H 0.6122 0.4855 0.2461 0.076 Uiso 1 1 calc R U . . .
C26B C 1.0438(3) 0.9762(2) 0.27489(18) 0.0617(11) Uani 1 1 d . . . . .
H26D H 1.0107 1.0025 0.2572 0.093 Uiso 1 1 calc R U . . .
H26E H 1.0793 0.9469 0.2475 0.093 Uiso 1 1 calc R U . . .
H26F H 1.0950 1.0002 0.3030 0.093 Uiso 1 1 calc R U . . .
C28A C 0.3970(3) 0.39897(14) 0.26742(13) 0.0421(8) Uani 1 1 d . . . . .
C27B C 0.8961(3) 0.98924(16) 0.34214(15) 0.0493(9) Uani 1 1 d . . . . .
H27D H 0.8626 1.0130 0.3218 0.074 Uiso 1 1 calc R U . . .
H27E H 0.9446 1.0157 0.3703 0.074 Uiso 1 1 calc R U . . .
H27F H 0.8425 0.9688 0.3594 0.074 Uiso 1 1 calc R U . . .
C29A C 0.3229(4) 0.39313(17) 0.30563(15) 0.0575(10) Uani 1 1 d . . . . .
H29A H 0.3357 0.4025 0.3440 0.069 Uiso 1 1 calc DR U . . .
C28B C 0.8823(3) 0.90118(15) 0.25626(13) 0.0389(7) Uani 1 1 d . . . . .
C30A C 0.2237(3) 0.37056(17) 0.27720(15) 0.0507(9) Uani 1 1 d . . . . .
H30A H 0.1599 0.3627 0.2936 0.061 Uiso 1 1 calc DR U . . .
C31A C 0.2375(3) 0.36225(14) 0.22162(14) 0.0397(7) Uani 1 1 d . . . . .
C30B C 0.7958(3) 0.84801(16) 0.17553(13) 0.0421(8) Uani 1 1 d . . . . .
H30B H 0.7792 0.8313 0.1376 0.051 Uiso 1 1 calc R U . . .
C32A C 0.1580(3) 0.34259(14) 0.17262(14) 0.0376(7) Uani 1 1 d . . . . .
C31B C 0.7350(3) 0.83911(15) 0.21821(13) 0.0370(7) Uani 1 1 d . . . . .
C33A C 0.0446(3) 0.33885(16) 0.19472(16) 0.0472(8) Uani 1 1 d . . . . .
H33A H -0.0063 0.3250 0.1639 0.071 Uiso 1 1 calc R U . . .
H33B H 0.0300 0.3785 0.2171 0.071 Uiso 1 1 calc R U . . .
H33C H 0.0393 0.3107 0.2170 0.071 Uiso 1 1 calc R U . . .
C32B C 0.6231(3) 0.80739(14) 0.21774(13) 0.0388(7) Uani 1 1 d . . . . .
C34A C 0.1764(2) 0.28088(14) 0.13464(14) 0.0359(7) Uani 1 1 d . . . . .
C33B C 0.5786(3) 0.78658(17) 0.15658(14) 0.0511(9) Uani 1 1 d . . . . .
H33D H 0.5112 0.7626 0.1545 0.077 Uiso 1 1 calc R U . . .
H33E H 0.6280 0.7625 0.1332 0.077 Uiso 1 1 calc R U . . .
H33F H 0.5689 0.8218 0.1441 0.077 Uiso 1 1 calc R U . . .
C35A C 0.1172(3) 0.22541(15) 0.12564(15) 0.0431(8) Uani 1 1 d . . . . .
H35A H 0.0536 0.2182 0.1424 0.052 Uiso 1 1 calc R U . . .
C34B C 0.6225(3) 0.75128(14) 0.23864(13) 0.0383(7) Uani 1 1 d . . . . .
C36A C 0.1690(3) 0.18170(15) 0.08690(16) 0.0444(8) Uani 1 1 d . . . . .
H36A H 0.1460 0.1403 0.0736 0.053 Uiso 1 1 calc R U . . .
C35B C 0.6002(3) 0.69062(15) 0.21070(15) 0.0449(8) Uani 1 1 d . . . . .
H35B H 0.5816 0.6748 0.1729 0.054 Uiso 1 1 calc R U . . .
C37A C 0.2603(2) 0.21052(13) 0.07177(13) 0.0350(7) Uani 1 1 d . . . . .
C36B C 0.6104(3) 0.65636(15) 0.24888(15) 0.0445(8) Uani 1 1 d . . . . .
H36B H 0.5994 0.6141 0.2409 0.053 Uiso 1 1 calc R U . . .
C38A C 0.3440(3) 0.18585(14) 0.03074(13) 0.0369(7) Uani 1 1 d . . . . .
C37B C 0.6393(3) 0.69606(14) 0.29951(14) 0.0379(7) Uani 1 1 d . . . . .
C39A C 0.3014(3) 0.12180(16) -0.00461(16) 0.0520(9) Uani 1 1 d . . . . .
H39A H 0.2346 0.1237 -0.0226 0.078 Uiso 1 1 calc R U . . .
H39B H 0.2911 0.0952 0.0189 0.078 Uiso 1 1 calc R U . . .
H39C H 0.3519 0.1063 -0.0323 0.078 Uiso 1 1 calc R U . . .
C38B C 0.6591(3) 0.68468(14) 0.35590(14) 0.0408(8) Uani 1 1 d . . . . .
Cl1B Cl 0.70921(6) 0.87845(3) 0.39250(3) 0.0356(2) Uani 1 1 d . . . . .
N1B N 0.8268(2) 0.75629(12) 0.39092(10) 0.0367(6) Uani 1 1 d . . . . .
H1B H 0.7971 0.7886 0.3910 0.044 Uiso 1 1 calc R U . . .
C1B C 0.7771(3) 0.69754(14) 0.37359(13) 0.0401(8) Uani 1 1 d . . . . .
C2B C 0.8522(3) 0.65972(16) 0.37865(14) 0.0461(8) Uani 1 1 d . . . . .
H2B H 0.8420 0.6173 0.3693 0.055 Uiso 1 1 calc R U . . .
N2B N 0.9625(2) 0.88037(12) 0.37204(10) 0.0364(6) Uani 1 1 d . . . . .
H2B1 H 0.8974 0.8844 0.3813 0.044 Uiso 1 1 calc R U . . .
C3B C 0.9470(3) 0.69582(17) 0.40029(15) 0.0483(9) Uani 1 1 d . . . . .
H3B H 1.0104 0.6815 0.4081 0.058 Uiso 1 1 calc R U . . .
N3B N 0.7887(2) 0.87173(11) 0.26721(10) 0.0351(6) Uani 1 1 d . . . . .
H3B1 H 0.7667 0.8734 0.3000 0.042 Uiso 1 1 calc R U . . .
C4B C 0.9307(3) 0.75562(16) 0.40805(13) 0.0409(8) Uani 1 1 d . . . . .
N4B N 0.6468(2) 0.75395(11) 0.29330(11) 0.0362(6) Uani 1 1 d . . . . .
H4B H 0.6641 0.7870 0.3196 0.043 Uiso 1 1 calc R U . . .
C5B C 0.9984(3) 0.81510(16) 0.43651(13) 0.0418(8) Uani 1 1 d . . . . .
N5B N 0.7119(2) 0.92241(12) 0.65383(11) 0.0407(6) Uani 1 1 d . . . . .
C6B C 0.9342(3) 0.85249(15) 0.48387(13) 0.0382(7) Uani 1 1 d . . . . .
N6B N 0.6507(2) 0.95926(12) 0.68632(11) 0.0424(7) Uani 1 1 d . . . . .
C7B C 0.8669(3) 0.82181(16) 0.51358(13) 0.0431(8) Uani 1 1 d . . . . .
H7B H 0.8636 0.7794 0.5047 0.052 Uiso 1 1 calc R U . . .
N7B N 0.6405(2) 1.00721(13) 0.66597(12) 0.0368(6) Uani 0.5 1 d . . P B 1
C12V C 0.6405(2) 1.00721(13) 0.66597(12) 0.0368(6) Uani 0.5 1 d . . P B 2
C10B C 0.8791(3) 0.94732(15) 0.54201(13) 0.0411(8) Uani 1 1 d . . . . .
H10D H 0.8847 0.9898 0.5522 0.049 Uiso 1 1 calc R U . . .
C13A C 0.8642(3) 0.46894(15) -0.05993(14) 0.0490(8) Uani 0.5 1 d . . P A 1
N5AA N 0.8642(3) 0.46894(15) -0.05993(14) 0.0490(8) Uani 0.5 1 d . . P A 2
C11B C 0.9395(3) 0.91577(15) 0.49973(13) 0.0411(8) Uani 1 1 d . . . . .
H11D H 0.9849 0.9375 0.4814 0.049 Uiso 1 1 calc R U . . .
C12B C 0.7425(2) 0.94663(12) 0.61198(11) 0.0352(6) Uani 0.5 1 d . . P B 1
N7BB N 0.7425(2) 0.94663(12) 0.61198(11) 0.0352(6) Uani 0.5 1 d . . P B 2
C13B C 0.6988(3) 0.99993(14) 0.61867(12) 0.0367(7) Uani 1 1 d . . . . .
H13C H 0.7065 1.0261 0.5961 0.044 Uiso 1 1 calc R U . B 1
C14B C 0.5755(3) 1.05481(14) 0.69330(12) 0.0359(7) Uani 1 1 d . . . . .
C15B C 0.5915(3) 1.11309(14) 0.68741(14) 0.0390(7) Uani 1 1 d . . . . .
H15D H 0.6448 1.1224 0.6647 0.047 Uiso 1 1 calc R U . . .
C16B C 0.5283(3) 1.15798(15) 0.71528(14) 0.0395(7) Uani 1 1 d . . . . .
H16E H 0.5402 1.1972 0.7114 0.047 Uiso 1 1 calc R U . . .
C20A C 0.7913(3) 0.22526(17) 0.14440(19) 0.0534(10) Uani 1 1 d . . . . .
H20D H 0.8524 0.2533 0.1603 0.080 Uiso 1 1 calc R U . . .
H20E H 0.8086 0.1993 0.1089 0.080 Uiso 1 1 calc R U . . .
H20F H 0.7713 0.2007 0.1689 0.080 Uiso 1 1 calc R U . . .
C19B C 0.4956(3) 1.04138(16) 0.72688(15) 0.0460(8) Uani 1 1 d . . . . .
H19B H 0.4841 1.0023 0.7311 0.055 Uiso 1 1 calc R U . . .
C25B C 0.9572(3) 0.94220(15) 0.30230(14) 0.0430(8) Uani 1 1 d . . . . .
C29B C 0.8880(3) 0.88696(16) 0.19892(14) 0.0444(8) Uani 1 1 d . . . . .
H29B H 0.9428 0.9006 0.1793 0.053 Uiso 1 1 calc R U . . .
C39B C 0.5927(3) 0.72457(15) 0.40120(15) 0.0484(9) Uani 1 1 d . . . . .
H39D H 0.6073 0.7174 0.4365 0.073 Uiso 1 1 calc R U . . .
H39E H 0.5180 0.7142 0.3913 0.073 Uiso 1 1 calc R U . . .
H39F H 0.6114 0.7669 0.4039 0.073 Uiso 1 1 calc R U . . .
C40B C 0.6243(3) 0.61728(15) 0.35099(16) 0.0515(9) Uani 1 1 d . . . . .
H40A H 0.6326 0.6101 0.3868 0.077 Uiso 1 1 calc R U . . .
H40B H 0.6678 0.5918 0.3248 0.077 Uiso 1 1 calc R U . . .
H40C H 0.5509 0.6079 0.3383 0.077 Uiso 1 1 calc R U . . .
C40A C 0.3653(3) 0.22684(16) -0.00837(13) 0.0444(8) Uani 1 1 d . . . . .
H40D H 0.3000 0.2288 -0.0276 0.067 Uiso 1 1 calc R U . . .
H40E H 0.4168 0.2100 -0.0350 0.067 Uiso 1 1 calc R U . . .
H40F H 0.3925 0.2672 0.0132 0.067 Uiso 1 1 calc R U . . .
C1C C 0.9334(10) 0.6948(6) 0.1551(4) 0.103(4) Uani 0.5 1 d D U P C 1
H1C1 H 0.8590 0.7017 0.1523 0.123 Uiso 0.5 1 calc R U P C 1
H1C2 H 0.9417 0.6544 0.1308 0.123 Uiso 0.5 1 calc R U P C 1
C2C C 1.0002(11) 0.7414(6) 0.1330(4) 0.105(3) Uani 0.5 1 d D U P C 1
H2C1 H 1.0743 0.7327 0.1318 0.126 Uiso 0.5 1 calc R U P C 1
H2C2 H 0.9963 0.7820 0.1577 0.126 Uiso 0.5 1 calc R U P C 1
C3C C 0.9588(10) 0.7386(5) 0.0740(4) 0.114(3) Uani 0.5 1 d D U P C 1
H3C1 H 0.9588 0.6972 0.0501 0.137 Uiso 0.5 1 calc R U P C 1
H3C2 H 0.8857 0.7491 0.0758 0.137 Uiso 0.5 1 calc R U P C 1
C4C C 1.0265(11) 0.7818(5) 0.0489(5) 0.129(3) Uani 0.5 1 d D U P C 1
H4C1 H 1.1009 0.7804 0.0587 0.154 Uiso 0.5 1 calc R U P C 1
H4C2 H 1.0180 0.7669 0.0086 0.154 Uiso 0.5 1 calc R U P C 1
C5C C 1.0022(15) 0.8467(5) 0.0665(7) 0.133(3) Uani 0.5 1 d D U P C 1
H5C1 H 1.0246 0.8656 0.1053 0.159 Uiso 0.5 1 calc R U P C 1
H5C2 H 0.9262 0.8491 0.0626 0.159 Uiso 0.5 1 calc R U P C 1
C6C C 1.0645(14) 0.8801(5) 0.0282(5) 0.126(3) Uani 0.5 1 d D U P C 1
H6C1 H 1.1345 0.8657 0.0208 0.151 Uiso 0.5 1 calc R U P C 1
H6C2 H 1.0256 0.8734 -0.0071 0.151 Uiso 0.5 1 calc R U P C 1
C7C C 1.0741(13) 0.9470(5) 0.0607(6) 0.131(3) Uani 0.5 1 d D U P C 1
H7C1 H 1.1139 0.9528 0.0956 0.157 Uiso 0.5 1 calc R U P C 1
H7C2 H 1.0035 0.9600 0.0694 0.157 Uiso 0.5 1 calc R U P C 1
C8C C 1.1312(14) 0.9857(6) 0.0266(7) 0.141(4) Uani 0.5 1 d D U P C 1
H8C1 H 1.0888 0.9825 -0.0064 0.211 Uiso 0.5 1 calc R U P C 1
H8C2 H 1.1994 0.9714 0.0163 0.211 Uiso 0.5 1 calc R U P C 1
H8C3 H 1.1411 1.0277 0.0486 0.211 Uiso 0.5 1 calc R U P C 1
C9C C 0.9021(3) 0.64266(16) 0.23031(15) 0.0522(9) Uani 1 1 d D . . . .
H9C1 H 0.8259 0.6459 0.2286 0.063 Uiso 1 1 calc R U . . .
H9C2 H 0.9222 0.6469 0.2689 0.063 Uiso 1 1 calc R U . . .
C10C C 0.9232(4) 0.57869(17) 0.19550(17) 0.0763(14) Uani 1 1 d D . . . .
H10A H 0.9995 0.5760 0.1925 0.092 Uiso 1 1 calc R U . . .
H10B H 0.8920 0.5706 0.1582 0.092 Uiso 1 1 calc R U . . .
C11C C 0.8741(4) 0.5313(2) 0.22337(16) 0.0742(14) Uani 1 1 d D . . . .
H11A H 0.8062 0.5435 0.2384 0.089 Uiso 1 1 calc R U . . .
H11B H 0.8606 0.4922 0.1955 0.089 Uiso 1 1 calc R U . . .
C12C C 0.9457(3) 0.52427(18) 0.27000(17) 0.0641(11) Uani 1 1 d D U . . .
H12A H 0.9611 0.5637 0.2973 0.077 Uiso 1 1 calc R U . . .
H12B H 1.0127 0.5109 0.2547 0.077 Uiso 1 1 calc R U . . .
C13C C 0.8960(4) 0.4788(2) 0.29905(18) 0.0674(11) Uani 1 1 d D U . . .
H13A H 0.8292 0.4925 0.3145 0.081 Uiso 1 1 calc R U . . .
H13B H 0.8796 0.4396 0.2715 0.081 Uiso 1 1 calc R U . . .
C14C C 0.9652(4) 0.4702(2) 0.3450(2) 0.0836(14) Uani 1 1 d D U . . .
H14A H 1.0351 0.4620 0.3304 0.100 Uiso 1 1 calc R U . . .
H14B H 0.9741 0.5084 0.3744 0.100 Uiso 1 1 calc R U . . .
C15C C 0.9269(6) 0.4212(4) 0.3701(3) 0.144(2) Uani 1 1 d D U . . .
H15A H 0.9176 0.3828 0.3408 0.173 Uiso 1 1 calc R U . . .
H15B H 0.8574 0.4294 0.3852 0.173 Uiso 1 1 calc R U . . .
C16C C 1.0005(9) 0.4136(5) 0.4165(4) 0.203(4) Uani 1 1 d D U . . .
H16A H 0.9868 0.3729 0.4202 0.305 Uiso 1 1 calc R U . . .
H16B H 0.9871 0.4427 0.4511 0.305 Uiso 1 1 calc R U . . .
H16C H 1.0736 0.4203 0.4073 0.305 Uiso 1 1 calc R U . . .
C17C C 1.0767(3) 0.6953(2) 0.21786(16) 0.0578(10) Uani 1 1 d D U . . .
H17A H 1.1090 0.7329 0.2118 0.069 Uiso 1 1 calc R U . . .
H17B H 1.0980 0.6618 0.1879 0.069 Uiso 1 1 calc R U . . .
C18C C 1.1220(3) 0.6897(3) 0.2725(2) 0.0821(13) Uani 1 1 d D U . . .
H18C H 1.0833 0.6560 0.2827 0.098 Uiso 0.5 1 calc R U P D 1
H18D H 1.1160 0.7270 0.3021 0.098 Uiso 0.5 1 calc R U P D 1
H18E H 1.1185 0.6469 0.2714 0.098 Uiso 0.5 1 calc R U P E 2
H18F H 1.0788 0.7100 0.3028 0.098 Uiso 0.5 1 calc R U P E 2
C19C C 1.2406(5) 0.6783(5) 0.2638(4) 0.082(2) Uani 0.5 1 d D U P F 1
H19C H 1.2446 0.6403 0.2348 0.099 Uiso 0.5 1 calc R U P F 1
H19D H 1.2764 0.7110 0.2509 0.099 Uiso 0.5 1 calc R U P F 1
C20C C 1.2992(7) 0.6750(4) 0.3158(4) 0.094(2) Uani 0.5 1 d D U P F 1
H20G H 1.2681 0.7006 0.3484 0.113 Uiso 0.5 1 calc R U P F 1
H20H H 1.3734 0.6905 0.3153 0.113 Uiso 0.5 1 calc R U P F 1
C21C C 1.2928(14) 0.6084(4) 0.3199(4) 0.111(3) Uani 0.5 1 d D U P F 1
H21A H 1.2244 0.5865 0.3051 0.134 Uiso 0.5 1 calc R U P F 1
H21B H 1.3490 0.5869 0.2991 0.134 Uiso 0.5 1 calc R U P F 1
C22C C 1.3066(12) 0.6136(5) 0.3825(5) 0.133(3) Uani 0.5 1 d D U P F 1
H22C H 1.3697 0.6411 0.3976 0.159 Uiso 0.5 1 calc R U P F 1
H22D H 1.2455 0.6313 0.4017 0.159 Uiso 0.5 1 calc R U P F 1
C23C C 1.3171(13) 0.5522(6) 0.3938(6) 0.148(3) Uani 0.5 1 d D U P F 1
H23C H 1.3868 0.5518 0.4105 0.178 Uiso 0.5 1 calc R U P F 1
H23D H 1.3077 0.5192 0.3594 0.178 Uiso 0.5 1 calc R U P F 1
C24C C 1.2278(16) 0.5449(9) 0.4345(9) 0.194(6) Uani 0.5 1 d D U P F 1
H24A H 1.1792 0.5103 0.4156 0.291 Uiso 0.5 1 d R U P F 1
H24B H 1.1893 0.5803 0.4471 0.291 Uiso 0.5 1 d R U P F 1
H24C H 1.2617 0.5369 0.4659 0.291 Uiso 0.5 1 d R U P F 1
C25C C 0.9223(4) 0.75214(18) 0.25253(15) 0.0602(10) Uani 1 1 d D U . . .
H25A H 0.9361 0.7526 0.2905 0.090 Uiso 1 1 d R U . . .
H25B H 0.8471 0.7528 0.2463 0.090 Uiso 1 1 d R U . . .
H25C H 0.9603 0.7874 0.2454 0.090 Uiso 1 1 d R U . . .
N1C N 0.9584(2) 0.69493(13) 0.21379(11) 0.0463(7) Uani 1 1 d D U . . .
C19G C 1.2378(5) 0.7180(4) 0.2839(4) 0.084(2) Uani 0.5 1 d D U P F 2
H19E H 1.2490 0.7530 0.2694 0.101 Uiso 0.5 1 calc R U P F 2
H19F H 1.2542 0.7314 0.3237 0.101 Uiso 0.5 1 calc R U P F 2
C20G C 1.3096(6) 0.6693(4) 0.2552(5) 0.093(2) Uani 0.5 1 d D U P F 2
H20I H 1.2986 0.6599 0.2151 0.111 Uiso 0.5 1 calc R U P F 2
H20J H 1.3837 0.6850 0.2645 0.111 Uiso 0.5 1 calc R U P F 2
C21G C 1.2864(8) 0.6115(4) 0.2729(4) 0.091(2) Uani 0.5 1 d D U P F 2
H21C H 1.3436 0.5856 0.2611 0.109 Uiso 0.5 1 calc R U P F 2
H21D H 1.2208 0.5895 0.2542 0.109 Uiso 0.5 1 calc R U P F 2
C22G C 1.2757(15) 0.6241(5) 0.3361(5) 0.120(3) Uani 0.5 1 d D U P F 2
H22E H 1.2062 0.6374 0.3471 0.143 Uiso 0.5 1 calc R U P F 2
H22F H 1.3304 0.6554 0.3560 0.143 Uiso 0.5 1 calc R U P F 2
C23G C 1.2895(10) 0.5610(5) 0.3486(5) 0.113(3) Uani 0.5 1 d D U P F 2
H23E H 1.2429 0.5282 0.3241 0.136 Uiso 0.5 1 calc R U P F 2
H23F H 1.3628 0.5511 0.3440 0.136 Uiso 0.5 1 calc R U P F 2
C24G C 1.2580(18) 0.5716(9) 0.4104(6) 0.174(5) Uani 0.5 1 d D U P F 2
H24D H 1.1902 0.5880 0.4155 0.260 Uiso 0.5 1 d R U P F 2
H24E H 1.3107 0.5990 0.4354 0.260 Uiso 0.5 1 d R U P F 2
H24F H 1.2526 0.5327 0.4181 0.260 Uiso 0.5 1 d R U P F 2
C1D C 0.4777(8) 0.1619(4) 0.2534(4) 0.072(2) Uani 0.45 1 d D U P G 1
H9DA H 0.5380 0.1904 0.2508 0.086 Uiso 0.45 1 d R U P G 1
H9DB H 0.4829 0.1539 0.2894 0.086 Uiso 0.45 1 d R U P G 1
C2D C 0.4856(7) 0.1037(4) 0.2061(4) 0.078(2) Uani 0.45 1 d D U P G 1
H10E H 0.4327 0.0721 0.2108 0.094 Uiso 0.45 1 calc R U P G 1
H10F H 0.4696 0.1115 0.1708 0.094 Uiso 0.45 1 calc R U P G 1
C3D C 0.5960(6) 0.0811(4) 0.2046(4) 0.063(2) Uani 0.45 1 d D U P G 1
H11E H 0.6482 0.1130 0.2001 0.076 Uiso 0.45 1 calc R U P G 1
H11F H 0.6118 0.0741 0.2403 0.076 Uiso 0.45 1 calc R U P G 1
C4D C 0.6092(6) 0.0231(4) 0.1590(4) 0.068(2) Uani 0.45 1 d D U P G 1
H12D H 0.5622 -0.0097 0.1660 0.081 Uiso 0.45 1 calc R U P G 1
H12E H 0.5854 0.0286 0.1238 0.081 Uiso 0.45 1 calc R U P G 1
C5D C 0.7193(5) 0.0032(3) 0.1523(4) 0.0587(19) Uani 0.45 1 d D U P G 1
H13D H 0.7194 -0.0293 0.1178 0.070 Uiso 0.45 1 calc R U P G 1
H13E H 0.7343 -0.0142 0.1825 0.070 Uiso 0.45 1 calc R U P G 1
C6D C 0.8094(6) 0.0507(4) 0.1516(5) 0.076(2) Uani 0.45 1 d D U P G 1
H14C H 0.8151 0.0818 0.1873 0.092 Uiso 0.45 1 calc R U P G 1
H14D H 0.7944 0.0702 0.1229 0.092 Uiso 0.45 1 calc R U P G 1
C7D C 0.9146(6) 0.0226(5) 0.1405(5) 0.083(3) Uani 0.45 1 d D U P G 1
H15E H 0.9041 -0.0144 0.1097 0.099 Uiso 0.45 1 calc R U P G 1
H15F H 0.9374 0.0114 0.1732 0.099 Uiso 0.45 1 calc R U P G 1
C8D C 1.0018(8) 0.0660(5) 0.1266(6) 0.097(3) Uani 0.45 1 d D U P G 1
H16F H 1.0206 0.0487 0.0887 0.146 Uiso 0.45 1 d R U P G 1
H16G H 1.0635 0.0709 0.1509 0.146 Uiso 0.45 1 d R U P G 1
H16H H 0.9762 0.1051 0.1304 0.146 Uiso 0.45 1 d R U P G 1
C9D C 0.2815(6) 0.1587(5) 0.2504(5) 0.078(2) Uani 0.45 1 d D U P G 1
H1DA H 0.2889 0.1370 0.2783 0.093 Uiso 0.45 1 calc R U P G 1
H1DB H 0.2699 0.1282 0.2146 0.093 Uiso 0.45 1 calc R U P G 1
C10D C 0.1810(6) 0.1921(5) 0.2625(6) 0.089(3) Uani 0.45 1 d D U P G 1
H2DA H 0.1789 0.2211 0.2408 0.107 Uiso 0.45 1 calc R U P G 1
H2DB H 0.1805 0.2142 0.3018 0.107 Uiso 0.45 1 calc R U P G 1
C11D C 0.0826(6) 0.1433(5) 0.2465(6) 0.095(3) Uani 0.45 1 d D U P G 1
H3DA H 0.0811 0.1228 0.2068 0.114 Uiso 0.45 1 calc R U P G 1
H3DB H 0.0870 0.1130 0.2666 0.114 Uiso 0.45 1 calc R U P G 1
C12D C -0.0185(7) 0.1759(6) 0.2616(7) 0.132(3) Uani 0.45 1 d D U P G 1
H4DA H -0.0090 0.2035 0.2990 0.159 Uiso 0.45 1 calc R U P G 1
H4DB H -0.0295 0.2000 0.2361 0.159 Uiso 0.45 1 calc R U P G 1
C13D C -0.1164(9) 0.1311(8) 0.2589(7) 0.162(4) Uani 0.45 1 d D U P G 1
H5DA H -0.0980 0.0897 0.2435 0.194 Uiso 0.45 1 calc R U P G 1
H5DB H -0.1712 0.1384 0.2347 0.194 Uiso 0.45 1 calc R U P G 1
C14D C -0.1593(16) 0.1384(8) 0.3173(8) 0.190(5) Uani 0.45 1 d D U P G 1
H6DA H -0.1086 0.1252 0.3398 0.229 Uiso 0.45 1 calc R U P G 1
H6DB H -0.2259 0.1127 0.3146 0.229 Uiso 0.45 1 calc R U P G 1
C15D C -0.1777(16) 0.2049(9) 0.3453(9) 0.198(5) Uani 0.45 1 d D U P G 1
H7DA H -0.1562 0.2300 0.3210 0.237 Uiso 0.45 1 calc R U P G 1
H7DB H -0.1354 0.2200 0.3799 0.237 Uiso 0.45 1 calc R U P G 1
C16D C -0.2971(16) 0.2084(11) 0.3572(11) 0.200(7) Uani 0.45 1 d D U P G 1
H8DA H -0.2980 0.2520 0.3688 0.300 Uiso 0.45 1 d R U P G 1
H8DB H -0.3120 0.1925 0.3884 0.300 Uiso 0.45 1 d R U P G 1
H8DC H -0.3503 0.1908 0.3280 0.300 Uiso 0.45 1 d R U P G 1
C17D C 0.3982(11) 0.2501(5) 0.3033(4) 0.092(3) Uani 0.45 1 d D U P G 1
H17C H 0.4556 0.2789 0.2979 0.111 Uiso 0.45 1 calc R U P G 1
H17D H 0.3338 0.2708 0.3106 0.111 Uiso 0.45 1 calc R U P G 1
C18D C 0.4265(13) 0.2260(5) 0.3525(4) 0.123(3) Uani 0.45 1 d D U P G 1
H18H H 0.3629 0.2069 0.3647 0.148 Uiso 0.45 1 calc R U P G 1
H18I H 0.4772 0.1958 0.3413 0.148 Uiso 0.45 1 calc R U P G 1
C19D C 0.4753(11) 0.2800(7) 0.4000(5) 0.139(4) Uani 0.45 1 d D U P G 1
H19G H 0.5209 0.2662 0.4246 0.167 Uiso 0.45 1 calc R U P G 1
H19H H 0.5172 0.3094 0.3854 0.167 Uiso 0.45 1 calc R U P G 1
C20D C 0.3804(13) 0.3080(7) 0.4308(7) 0.149(4) Uani 0.45 1 d D U P G 1
H20O H 0.3469 0.2807 0.4506 0.179 Uiso 0.45 1 calc R U P G 1
H20K H 0.3281 0.3132 0.4042 0.179 Uiso 0.45 1 calc R U P G 1
C21D C 0.4169(13) 0.3703(7) 0.4725(8) 0.151(4) Uani 0.45 1 d D U P G 1
H21K H 0.4657 0.3942 0.4551 0.181 Uiso 0.45 1 calc R U P G 1
H21L H 0.4531 0.3646 0.5048 0.181 Uiso 0.45 1 calc R U P G 1
C22D C 0.3153(13) 0.4031(6) 0.4898(8) 0.149(4) Uani 0.45 1 d D U P G 1
H22H H 0.2715 0.4015 0.4572 0.178 Uiso 0.45 1 calc R U P G 1
H22I H 0.2734 0.3839 0.5138 0.178 Uiso 0.45 1 calc R U P G 1
C23D C 0.3538(12) 0.4693(6) 0.5210(10) 0.135(4) Uani 0.45 1 d D U P G 1
H23G H 0.3954 0.4879 0.4965 0.162 Uiso 0.45 1 calc R U P G 1
H23H H 0.3994 0.4702 0.5528 0.162 Uiso 0.45 1 calc R U P G 1
C24D C 0.2581(13) 0.5060(8) 0.5412(7) 0.146(5) Uani 0.45 1 d D U P G 1
H24G H 0.2417 0.5327 0.5194 0.219 Uiso 0.45 1 d R U P G 1
H24H H 0.2699 0.5291 0.5795 0.219 Uiso 0.45 1 d R U P G 1
H24I H 0.1996 0.4751 0.5379 0.219 Uiso 0.45 1 d R U P G 1
C25D C 0.3833(10) 0.2225(5) 0.2024(4) 0.040(2) Uani 0.45 1 d D U P G 1
H25D H 0.3721 0.1951 0.1655 0.060 Uiso 0.45 1 d R U P G 1
H25E H 0.4556 0.2410 0.2070 0.060 Uiso 0.45 1 d R U P G 1
H25F H 0.3353 0.2537 0.2075 0.060 Uiso 0.45 1 d R U P G 1
N1D N 0.3802(5) 0.1936(3) 0.2493(3) 0.0470(19) Uani 0.45 1 d D U P G 1
C1' C 0.2464(6) 0.2040(5) 0.2545(4) 0.076(2) Uani 0.4 1 d D U P H -2
H1'A H 0.2160 0.1984 0.2174 0.092 Uiso 0.4 1 calc R U P H -2
H1'B H 0.2440 0.2466 0.2747 0.092 Uiso 0.4 1 calc R U P H -2
C2' C 0.1731(6) 0.1663(5) 0.2831(5) 0.077(3) Uani 0.4 1 d D U P H -2
H2'A H 0.2055 0.1668 0.3187 0.092 Uiso 0.4 1 calc R U P H -2
H2'B H 0.1629 0.1243 0.2601 0.092 Uiso 0.4 1 calc R U P H -2
C3' C 0.0645(6) 0.1927(5) 0.2925(6) 0.085(3) Uani 0.4 1 d D U P H -2
H3'A H 0.0745 0.2329 0.3192 0.102 Uiso 0.4 1 calc R U P H -2
H3'B H 0.0377 0.1975 0.2576 0.102 Uiso 0.4 1 calc R U P H -2
C4' C -0.0179(7) 0.1530(5) 0.3139(5) 0.094(3) Uani 0.4 1 d D U P H -2
H4'A H -0.0253 0.1124 0.2879 0.113 Uiso 0.4 1 calc R U P H -2
H4'B H 0.0086 0.1494 0.3493 0.113 Uiso 0.4 1 calc R U P H -2
C5' C -0.1264(7) 0.1757(6) 0.3219(5) 0.105(3) Uani 0.4 1 d D U P H -2
H5'A H -0.1780 0.1438 0.3272 0.126 Uiso 0.4 1 calc R U P H -2
H5'B H -0.1489 0.1869 0.2892 0.126 Uiso 0.4 1 calc R U P H -2
C6' C -0.1207(9) 0.2323(6) 0.3740(6) 0.110(3) Uani 0.4 1 d D U P H -2
H6'A H -0.0786 0.2253 0.4040 0.132 Uiso 0.4 1 calc R U P H -2
H6'B H -0.0878 0.2682 0.3650 0.132 Uiso 0.4 1 calc R U P H -2
C7' C -0.2342(9) 0.2415(7) 0.3916(7) 0.115(4) Uani 0.4 1 d D U P H -2
H7'A H -0.2647 0.2063 0.4026 0.138 Uiso 0.4 1 calc R U P H -2
H7'B H -0.2769 0.2449 0.3603 0.138 Uiso 0.4 1 calc R U P H -2
C8' C -0.2370(13) 0.2992(7) 0.4404(6) 0.124(5) Uani 0.4 1 d D U P H -2
H8'A H -0.3111 0.3064 0.4417 0.186 Uiso 0.4 1 d R U P H -2
H8'B H -0.1967 0.3304 0.4281 0.186 Uiso 0.4 1 d R U P H -2
H8'C H -0.2112 0.3001 0.4769 0.186 Uiso 0.4 1 d R U P H -2
C9' C 0.4265(8) 0.2076(6) 0.3014(3) 0.103(3) Uani 0.4 1 d D U P H -2
H9'A H 0.3869 0.1901 0.3273 0.123 Uiso 0.4 1 calc R U P H -2
H9'B H 0.4327 0.2516 0.3171 0.123 Uiso 0.4 1 calc R U P H -2
C10' C 0.5389(9) 0.1870(7) 0.2993(5) 0.129(4) Uani 0.4 1 d D U P H -2
H10L H 0.5489 0.1683 0.3291 0.155 Uiso 0.4 1 calc R U P H -2
H10M H 0.5906 0.2226 0.3057 0.155 Uiso 0.4 1 calc R U P H -2
C11' C 0.5604(12) 0.1415(9) 0.2435(6) 0.154(4) Uani 0.4 1 d D U P H -2
H11L H 0.5003 0.1104 0.2329 0.185 Uiso 0.4 1 calc R U P H -2
H11M H 0.5668 0.1627 0.2149 0.185 Uiso 0.4 1 calc R U P H -2
C12' C 0.6624(13) 0.1108(9) 0.2467(6) 0.165(4) Uani 0.4 1 d D U P H -2
H12L H 0.7230 0.1418 0.2548 0.198 Uiso 0.4 1 calc R U P H -2
H12M H 0.6580 0.0923 0.2772 0.198 Uiso 0.4 1 calc R U P H -2
C13' C 0.6811(9) 0.0622(7) 0.1931(6) 0.133(4) Uani 0.4 1 d D U P H -2
H13L H 0.6368 0.0252 0.1928 0.159 Uiso 0.4 1 calc R U P H -2
H13M H 0.6567 0.0757 0.1620 0.159 Uiso 0.4 1 calc R U P H -2
C14' C 0.7938(9) 0.0465(7) 0.1832(8) 0.144(4) Uani 0.4 1 d D U P H -2
H14L H 0.8029 0.0111 0.1963 0.172 Uiso 0.4 1 calc R U P H -2
H14M H 0.8039 0.0348 0.1433 0.172 Uiso 0.4 1 calc R U P H -2
C15' C 0.8785(10) 0.0951(7) 0.2101(6) 0.120(4) Uani 0.4 1 d D U P H -2
H15L H 0.8854 0.0958 0.2490 0.144 Uiso 0.4 1 calc R U P H -2
H15M H 0.8544 0.1338 0.2092 0.144 Uiso 0.4 1 calc R U P H -2
C16' C 0.9896(10) 0.0913(8) 0.1858(8) 0.128(5) Uani 0.4 1 d D U P H -2
H16N H 1.0170 0.1327 0.1891 0.192 Uiso 0.4 1 d R U P H -2
H16L H 0.9922 0.0673 0.1477 0.192 Uiso 0.4 1 d R U P H -2
H16O H 1.0322 0.0749 0.2091 0.192 Uiso 0.4 1 d R U P H -2
C17' C 0.3621(8) 0.1261(3) 0.2196(3) 0.071(2) Uani 0.4 1 d D U P H -2
H17E H 0.3330 0.1032 0.2443 0.085 Uiso 0.4 1 calc R U P H -2
H17F H 0.4359 0.1175 0.2139 0.085 Uiso 0.4 1 calc R U P H -2
C18' C 0.3017(11) 0.1021(4) 0.1639(4) 0.098(3) Uani 0.4 1 d D U P H -2
H18J H 0.3194 0.1291 0.1408 0.117 Uiso 0.4 1 calc R U P H -2
H18K H 0.2255 0.1007 0.1696 0.117 Uiso 0.4 1 calc R U P H -2
C19' C 0.3318(13) 0.0378(4) 0.1347(5) 0.110(3) Uani 0.4 1 d D U P H -2
H19J H 0.3061 0.0272 0.0961 0.132 Uiso 0.4 1 calc R U P H -2
H19K H 0.4091 0.0394 0.1346 0.132 Uiso 0.4 1 calc R U P H -2
C20' C 0.2907(14) -0.0132(4) 0.1590(6) 0.108(3) Uani 0.4 1 d D U P H -2
H20M H 0.2136 -0.0149 0.1613 0.129 Uiso 0.4 1 calc R U P H -2
H20N H 0.3216 -0.0063 0.1962 0.129 Uiso 0.4 1 calc R U P H -2
C21' C 0.3232(14) -0.0742(4) 0.1199(5) 0.109(3) Uani 0.4 1 d D U P H -2
H21I H 0.2770 -0.0872 0.0865 0.131 Uiso 0.4 1 calc R U P H -2
H21J H 0.3963 -0.0687 0.1088 0.131 Uiso 0.4 1 calc R U P H -2
C22' C 0.3125(15) -0.1222(4) 0.1521(5) 0.097(3) Uani 0.4 1 d D U P H -2
H22M H 0.2466 -0.1187 0.1721 0.116 Uiso 0.4 1 calc R U P H -2
H22J H 0.3712 -0.1142 0.1793 0.116 Uiso 0.4 1 calc R U P H -2
C23' C 0.3123(12) -0.1874(4) 0.1138(4) 0.066(3) Uani 0.4 1 d D U P H -2
H23I H 0.3832 -0.1951 0.1004 0.080 Uiso 0.4 1 calc R U P H -2
H23J H 0.2634 -0.1939 0.0819 0.080 Uiso 0.4 1 calc R U P H -2
C24' C 0.275(2) -0.2296(6) 0.1504(7) 0.098(5) Uani 0.4 1 d D U P H -2
H24L H 0.3326 -0.2309 0.1754 0.147 Uiso 0.4 1 d R U P H -2
H24M H 0.2520 -0.2703 0.1280 0.147 Uiso 0.4 1 d R U P H -2
H24N H 0.2167 -0.2122 0.1715 0.147 Uiso 0.4 1 d R U P H -2
C25' C 0.4097(12) 0.2307(6) 0.2132(6) 0.064(5) Uani 0.4 1 d D U P H -2
H254 H 0.3985 0.2033 0.1763 0.096 Uiso 0.4 1 d R U P H -2
H255 H 0.4820 0.2492 0.2179 0.096 Uiso 0.4 1 d R U P H -2
H256 H 0.3617 0.2619 0.2184 0.096 Uiso 0.4 1 d R U P H -2
N1' N 0.3612(5) 0.1925(3) 0.2486(3) 0.059(2) Uani 0.4 1 d D U P H -2
F1F F 0.3030(14) 0.2774(5) 0.4288(7) 0.116(4) Uani 0.2 1 d D U P I 4
F2F F 0.4738(12) 0.3444(7) 0.4271(8) 0.121(4) Uani 0.2 1 d D U P I 4
C1F C 0.3073(11) 0.3343(5) 0.4614(8) 0.089(3) Uani 0.2 1 d D U P I 4
C2F C 0.2171(10) 0.3619(6) 0.4819(8) 0.084(3) Uani 0.2 1 d D U P I 4
H2F H 0.1500 0.3403 0.4733 0.101 Uiso 0.2 1 calc R U P I 4
C3F C 0.2268(13) 0.4218(7) 0.5151(9) 0.085(3) Uani 0.2 1 d D U P I 4
H3F H 0.1692 0.4379 0.5351 0.101 Uiso 0.2 1 calc R U P I 4
C4F C 0.3230(16) 0.4575(7) 0.5183(13) 0.086(4) Uani 0.2 1 d D U P I 4
H4F H 0.3309 0.4977 0.5407 0.103 Uiso 0.2 1 calc R U P I 4
C5F C 0.4071(14) 0.4325(5) 0.4878(10) 0.091(3) Uani 0.2 1 d D U P I 4
H5F H 0.4678 0.4577 0.4849 0.110 Uiso 0.2 1 calc R U P I 4
C6F C 0.4020(12) 0.3708(6) 0.4615(10) 0.092(3) Uani 0.2 1 d D U P I 4
F1H F 0.3712(10) -0.0228(5) 0.0341(4) 0.072(3) Uani 0.2 1 d D U P J 1
F2H F 0.2794(10) 0.0366(4) 0.1233(4) 0.070(3) Uani 0.2 1 d D U P J 1
C1H C 0.3572(13) -0.0495(5) 0.0747(4) 0.058(2) Uani 0.2 1 d D U P J 1
C2H C 0.3819(15) -0.1083(5) 0.0699(6) 0.054(2) Uani 0.2 1 d D U P J 1
H2H H 0.4198 -0.1285 0.0397 0.065 Uiso 0.2 1 calc R U P J 1
C3H C 0.3508(14) -0.1373(5) 0.1098(6) 0.056(2) Uani 0.2 1 d D U P J 1
H3H H 0.3703 -0.1762 0.1073 0.067 Uiso 0.2 1 calc R U P J 1
C4H C 0.2905(18) -0.1080(6) 0.1535(7) 0.060(3) Uani 0.2 1 d D U P J 1
H4H H 0.2563 -0.1295 0.1761 0.072 Uiso 0.2 1 calc R U P J 1
C5H C 0.2821(16) -0.0462(6) 0.1629(5) 0.061(3) Uani 0.2 1 d D U P J 1
H5H H 0.2611 -0.0232 0.1973 0.074 Uiso 0.2 1 calc R U P J 1
C6H C 0.3049(14) -0.0186(5) 0.1211(5) 0.061(2) Uani 0.2 1 d D U P J 1
F1S F 0.5157(5) 0.8324(2) 0.5602(3) 0.1104(19) Uani 0.6 1 d . . P K 1
F2S F 0.3966(4) 0.9037(3) 0.6333(2) 0.1059(17) Uani 0.6 1 d . . P K 1
C1S C 0.4825(4) 0.8801(2) 0.5487(2) 0.075(3) Uani 0.6 1 d G . P K 1
C2S C 0.5091(4) 0.8931(3) 0.4991(2) 0.084(3) Uani 0.6 1 d G . P K 1
H2S H 0.5508 0.8678 0.4739 0.101 Uiso 0.6 1 calc R U P K 1
C3S C 0.4735(6) 0.9439(3) 0.4871(2) 0.117(4) Uani 0.6 1 d G . P K 1
H3S H 0.4913 0.9526 0.4539 0.141 Uiso 0.6 1 calc R U P K 1
C4S C 0.4112(6) 0.9817(3) 0.5248(3) 0.120(4) Uani 0.6 1 d G . P K 1
H4S H 0.3873 1.0157 0.5168 0.144 Uiso 0.6 1 calc R U P K 1
C5S C 0.3845(5) 0.9687(3) 0.5744(2) 0.102(4) Uani 0.6 1 d G . P K 1
H5S H 0.3429 0.9939 0.5995 0.122 Uiso 0.6 1 calc R U P K 1
C6S C 0.4202(4) 0.9179(3) 0.58632(18) 0.069(3) Uani 0.6 1 d G . P K 1
F1S' F 0.3737(9) 0.8234(4) 0.4341(4) 0.078(3) Uani 0.25 1 d D U P L 2
F2S' F 0.5089(11) 0.8191(6) 0.5172(7) 0.117(4) Uani 0.25 1 d D U P L 2
C1S' C 0.3770(8) 0.8652(4) 0.4830(4) 0.083(3) Uani 0.25 1 d DG U P L 2
C2S' C 0.3096(9) 0.9114(5) 0.4908(5) 0.082(3) Uani 0.25 1 d DG U P L 2
H2S' H 0.2633 0.9126 0.4620 0.098 Uiso 0.25 1 calc R U P L 2
C3S' C 0.3115(12) 0.9560(5) 0.5418(6) 0.086(3) Uani 0.25 1 d DG U P L 2
H3S' H 0.2664 0.9869 0.5470 0.103 Uiso 0.25 1 calc R U P L 2
C4S' C 0.3807(14) 0.9543(6) 0.5849(5) 0.090(3) Uani 0.25 1 d DG U P L 2
H4S' H 0.3819 0.9841 0.6190 0.108 Uiso 0.25 1 calc R U P L 2
C5S' C 0.4481(12) 0.9081(7) 0.5770(4) 0.090(3) Uani 0.25 1 d DG U P L 2
H5S' H 0.4944 0.9070 0.6059 0.108 Uiso 0.25 1 calc R U P L 2
C6S' C 0.4462(9) 0.8635(5) 0.5261(5) 0.089(3) Uani 0.25 1 d DG U P L 2
F1I F 0.2129(9) -0.1411(6) 0.2096(4) 0.087(3) Uani 0.2 1 d D U P M 4
F2I F 0.2920(15) -0.2301(6) 0.1363(7) 0.094(4) Uani 0.2 1 d D U P M 4
C1I C 0.2720(14) -0.1273(6) 0.1703(6) 0.078(3) Uani 0.2 1 d D U P M 4
C2I C 0.2973(15) -0.0677(6) 0.1690(6) 0.078(3) Uani 0.2 1 d D U P M 4
H2I H 0.2771 -0.0356 0.1978 0.093 Uiso 0.2 1 calc R U P M 4
C3I C 0.3525(14) -0.0554(7) 0.1251(7) 0.082(3) Uani 0.2 1 d D U P M 4
H3I H 0.3643 -0.0156 0.1227 0.099 Uiso 0.2 1 calc R U P M 4
C4I C 0.3901(15) -0.1029(8) 0.0847(6) 0.077(4) Uani 0.2 1 d D U P M 4
H4I H 0.4303 -0.0948 0.0560 0.092 Uiso 0.2 1 calc R U P M 4
C5I C 0.3674(13) -0.1623(7) 0.0871(5) 0.077(3) Uani 0.2 1 d D U P M 4
H5I H 0.3932 -0.1941 0.0601 0.092 Uiso 0.2 1 calc R U P M 4
C6I C 0.3070(16) -0.1750(6) 0.1290(6) 0.076(3) Uani 0.2 1 d D U P M 4
F1T F 0.6750(3) 0.52595(15) 0.13202(13) 0.1043(10) Uani 1 1 d D . . . .
F2T F 0.7581(2) 0.59049(15) 0.06820(12) 0.0941(9) Uani 1 1 d D . . . .
C1T C 0.6095(3) 0.54627(17) 0.10084(15) 0.0624(11) Uani 1 1 d D . . . .
C2T C 0.5003(3) 0.5347(2) 0.1022(2) 0.0849(15) Uani 1 1 d D . . . .
H2T H 0.4707 0.5118 0.1247 0.102 Uiso 1 1 calc R U . . .
C3T C 0.4354(3) 0.5575(3) 0.0696(2) 0.109(2) Uani 1 1 d D . . . .
H3T H 0.3617 0.5497 0.0703 0.131 Uiso 1 1 calc R U . . .
C4T C 0.4781(3) 0.5916(3) 0.0361(2) 0.0940(17) Uani 1 1 d D . . . .
H4T H 0.4336 0.6063 0.0140 0.113 Uiso 1 1 calc R U . . .
C5T C 0.5872(3) 0.60383(19) 0.03566(17) 0.0651(11) Uani 1 1 d D . . . .
H5T H 0.6166 0.6273 0.0135 0.078 Uiso 1 1 calc R U . . .
C6T C 0.6527(3) 0.58131(18) 0.06784(15) 0.0574(10) Uani 1 1 d D . . . .
F1R F 0.2511(9) 0.9395(7) 0.4860(6) 0.078(4) Uani 0.15 1 d D U P N 3
F2R F 0.3775(14) 0.8643(10) 0.4278(5) 0.112(7) Uani 0.15 1 d D U P N 3
C1R C 0.3277(7) 0.9226(5) 0.5135(5) 0.053(4) Uani 0.15 1 d DG U P N 3
C2R C 0.3420(11) 0.9434(7) 0.5712(5) 0.055(4) Uani 0.15 1 d DG U P N 3
H2R H 0.2969 0.9703 0.5920 0.066 Uiso 0.15 1 calc R U P N 3
C3R C 0.4238(13) 0.9240(10) 0.5977(5) 0.056(5) Uani 0.15 1 d DG U P N 3
H3R H 0.4334 0.9379 0.6363 0.067 Uiso 0.15 1 calc R U P N 3
C4R C 0.4913(11) 0.8838(10) 0.5665(7) 0.055(5) Uani 0.15 1 d DG U P N 3
H4R H 0.5461 0.8708 0.5843 0.066 Uiso 0.15 1 calc R U P N 3
C5R C 0.4770(10) 0.8630(8) 0.5088(7) 0.055(4) Uani 0.15 1 d DG U P N 3
H5R H 0.5222 0.8361 0.4880 0.066 Uiso 0.15 1 calc R U P N 3
C6R C 0.3952(9) 0.8824(6) 0.4823(5) 0.060(4) Uani 0.15 1 d DG U P N 3
C1E C 0.4262(13) 0.1390(9) 0.2100(10) 0.134(5) Uani 0.15 1 d D U P O 5
H1E1 H 0.4845 0.1284 0.2301 0.161 Uiso 0.15 1 calc R U P O 5
H1E2 H 0.4567 0.1517 0.1791 0.161 Uiso 0.15 1 calc R U P O 5
C2E C 0.3509(13) 0.0811(10) 0.1859(19) 0.130(5) Uani 0.15 1 d D U P O 5
H2E1 H 0.3045 0.0865 0.1568 0.156 Uiso 0.15 1 calc R U P O 5
H2E2 H 0.3069 0.0722 0.2149 0.156 Uiso 0.15 1 calc R U P O 5
C3E C 0.4202(15) 0.0281(9) 0.162(2) 0.126(5) Uani 0.15 1 d D U P O 5
H3E1 H 0.4075 -0.0028 0.1813 0.151 Uiso 0.15 1 calc R U P O 5
H3E2 H 0.4007 0.0095 0.1226 0.151 Uiso 0.15 1 calc R U P O 5
C4E C 0.5377(15) 0.0522(9) 0.1680(11) 0.123(5) Uani 0.15 1 d D U P O 5
H4E1 H 0.5489 0.0825 0.1477 0.148 Uiso 0.15 1 calc DR U P O 5
H4E2 H 0.5545 0.0727 0.2071 0.148 Uiso 0.15 1 calc R U P O 5
C5E C 0.6148(16) 0.0051(14) 0.148(2) 0.116(5) Uani 0.15 1 d D U P O 5
H5E1 H 0.6238 -0.0025 0.1082 0.139 Uiso 0.15 1 calc R U P O 5
H5E2 H 0.5886 -0.0330 0.1553 0.139 Uiso 0.15 1 calc R U P O 5
C6E C 0.7228(17) 0.0309(18) 0.1805(12) 0.113(5) Uani 0.15 1 d D U P O 5
H6E1 H 0.7264 0.0750 0.1947 0.136 Uiso 0.15 1 calc R U P O 5
H6E2 H 0.7304 0.0140 0.2117 0.136 Uiso 0.15 1 calc R U P O 5
C7E C 0.8103(18) 0.0125(15) 0.1396(16) 0.113(5) Uani 0.15 1 d D U P O 5
H7E1 H 0.7819 0.0049 0.1018 0.135 Uiso 0.15 1 calc R U P O 5
H7E2 H 0.8362 -0.0248 0.1432 0.135 Uiso 0.15 1 calc R U P O 5
C8E C 0.903(2) 0.0635(17) 0.1510(18) 0.105(7) Uani 0.15 1 d D U P O 5
H8E1 H 0.9238 0.0637 0.1142 0.157 Uiso 0.15 1 d R U P O 5
H8E2 H 0.9636 0.0583 0.1722 0.157 Uiso 0.15 1 d R U P O 5
H8E3 H 0.8754 0.1015 0.1693 0.157 Uiso 0.15 1 d R U P O 5
C9E C 0.2684(10) 0.1810(11) 0.2627(11) 0.140(5) Uani 0.15 1 d D U P O 5
H9E1 H 0.2559 0.1384 0.2623 0.168 Uiso 0.15 1 calc R U P O 5
H9E2 H 0.2226 0.1867 0.2336 0.168 Uiso 0.15 1 calc R U P O 5
C10E C 0.2333(15) 0.2200(19) 0.3188(9) 0.144(5) Uani 0.15 1 d D U P O 5
H10G H 0.2842 0.2558 0.3325 0.173 Uiso 0.15 1 calc R U P O 5
H10H H 0.2316 0.1967 0.3458 0.173 Uiso 0.15 1 calc R U P O 5
C11E C 0.1221(17) 0.2401(9) 0.3121(11) 0.145(5) Uani 0.15 1 d D U P O 5
H11G H 0.1271 0.2697 0.2908 0.174 Uiso 0.15 1 calc DR U P O 5
H11H H 0.0749 0.2050 0.2914 0.174 Uiso 0.15 1 calc R U P O 5
C12E C 0.0747(18) 0.2684(14) 0.3684(13) 0.144(6) Uani 0.15 1 d D U P O 5
H12F H 0.1075 0.2535 0.3967 0.173 Uiso 0.15 1 calc R U P O 5
H12G H 0.0906 0.3124 0.3785 0.173 Uiso 0.15 1 calc R U P O 5
C13E C -0.0459(17) 0.2526(16) 0.3667(16) 0.145(6) Uani 0.15 1 d D U P O 5
H13F H -0.0769 0.2849 0.3941 0.174 Uiso 0.15 1 calc R U P O 5
H13G H -0.0747 0.2515 0.3303 0.174 Uiso 0.15 1 calc R U P O 5
C14E C -0.080(2) 0.1925(14) 0.378(2) 0.146(6) Uani 0.15 1 d D U P O 5
H14E H -0.0769 0.1600 0.3439 0.175 Uiso 0.15 1 calc R U P O 5
H14F H -0.0286 0.1860 0.4048 0.175 Uiso 0.15 1 calc R U P O 5
C15E C -0.188(3) 0.1880(16) 0.400(2) 0.146(7) Uani 0.15 1 d D U P O 5
H15G H -0.1834 0.1757 0.4345 0.175 Uiso 0.15 1 calc R U P O 5
H15H H -0.2327 0.1560 0.3736 0.175 Uiso 0.15 1 calc R U P O 5
C16E C -0.244(3) 0.2470(19) 0.413(3) 0.141(8) Uani 0.15 1 d D U P O 5
H16I H -0.3154 0.2379 0.4236 0.211 Uiso 0.15 1 d R U P O 5
H16J H -0.2465 0.2612 0.3804 0.211 Uiso 0.15 1 d R U P O 5
H16K H -0.2067 0.2780 0.4430 0.211 Uiso 0.15 1 d R U P O 5
C17E C 0.4521(16) 0.2105(6) 0.2995(7) 0.140(5) Uani 0.15 1 d D U P O 5
H17G H 0.5117 0.1857 0.2925 0.168 Uiso 0.15 1 calc R U P O 5
H17H H 0.4124 0.2002 0.3292 0.168 Uiso 0.15 1 calc R U P O 5
C18E C 0.4969(13) 0.2770(7) 0.3202(7) 0.140(5) Uani 0.15 1 d D U P O 5
H18G H 0.5115 0.2933 0.2888 0.169 Uiso 0.15 1 calc R U P O 5
H18L H 0.5631 0.2806 0.3416 0.169 Uiso 0.15 1 calc DR U P O 5
C19E C 0.4144(11) 0.3129(5) 0.3571(9) 0.137(5) Uani 0.15 1 d D U P O 5
H19I H 0.4430 0.3554 0.3697 0.164 Uiso 0.15 1 calc DR U P O 5
H19L H 0.3510 0.3107 0.3339 0.164 Uiso 0.15 1 calc DR U P O 5
C20E C 0.381(3) 0.2930(17) 0.4077(11) 0.129(5) Uani 0.15 1 d D U P O 5
H20L H 0.4286 0.3136 0.4393 0.155 Uiso 0.15 1 calc R U P O 5
H20P H 0.3835 0.2493 0.4003 0.155 Uiso 0.15 1 calc R U P O 5
C21E C 0.2648(19) 0.3093(13) 0.4210(11) 0.123(5) Uani 0.15 1 d D U P O 5
H21E H 0.2377 0.3279 0.3938 0.147 Uiso 0.15 1 calc R U P O 5
H21F H 0.2182 0.2728 0.4199 0.147 Uiso 0.15 1 calc R U P O 5
C22E C 0.269(3) 0.3544(10) 0.4795(10) 0.120(5) Uani 0.15 1 d D U P O 5
H22G H 0.1972 0.3555 0.4937 0.144 Uiso 0.15 1 calc R U P O 5
H22K H 0.3128 0.3398 0.5042 0.144 Uiso 0.15 1 calc R U P O 5
C23E C 0.313(3) 0.4192(11) 0.4807(15) 0.119(6) Uani 0.15 1 d D U P O 5
H23K H 0.2931 0.4283 0.4465 0.143 Uiso 0.15 1 calc R U P O 5
H23L H 0.3902 0.4241 0.4851 0.143 Uiso 0.15 1 calc R U P O 5
C24E C 0.263(4) 0.4619(11) 0.5315(13) 0.108(7) Uani 0.15 1 d D U P O 5
H24J H 0.2892 0.5037 0.5358 0.162 Uiso 0.15 1 d R U P O 5
H24K H 0.2836 0.4502 0.5638 0.162 Uiso 0.15 1 d R U P O 5
H24O H 0.1861 0.4577 0.5275 0.162 Uiso 0.15 1 d R U P O 5
C25E C 0.385(3) 0.2427(13) 0.2200(11) 0.136(6) Uani 0.15 1 d D U P O 5
H25G H 0.4248 0.2822 0.2335 0.204 Uiso 0.15 1 d R U P O 5
H25H H 0.3149 0.2473 0.2077 0.204 Uiso 0.15 1 d R U P O 5
H25I H 0.4213 0.2180 0.1894 0.204 Uiso 0.15 1 d R U P O 5
N1E N 0.3814(9) 0.1926(7) 0.2482(5) 0.137(5) Uani 0.15 1 d D U P O 5
C1CC C 0.9200(6) 0.6897(3) 0.1543(2) 0.0317(15) Uani 0.5 1 d D U P C 2
H1C3 H 0.9314 0.6493 0.1311 0.038 Uiso 0.5 1 calc R U P C 2
H1C4 H 0.8436 0.6927 0.1544 0.038 Uiso 0.5 1 calc R U P C 2
C2CC C 0.9717(6) 0.7363(4) 0.1270(2) 0.0332(14) Uani 0.5 1 d D U P C 2
H2C3 H 1.0465 0.7303 0.1211 0.040 Uiso 0.5 1 calc R U P C 2
H2C4 H 0.9672 0.7774 0.1509 0.040 Uiso 0.5 1 calc R U P C 2
C3CC C 0.9125(5) 0.7278(3) 0.0705(2) 0.0415(14) Uani 0.5 1 d D U P C 2
H3C3 H 0.8989 0.6845 0.0517 0.050 Uiso 0.5 1 calc R U P C 2
H3C4 H 0.8441 0.7444 0.0772 0.050 Uiso 0.5 1 calc R U P C 2
C4CC C 0.9749(6) 0.7587(3) 0.0329(2) 0.0541(15) Uani 0.5 1 d D U P C 2
H4C3 H 1.0393 0.7385 0.0229 0.065 Uiso 0.5 1 calc R U P C 2
H4C4 H 0.9325 0.7526 -0.0012 0.065 Uiso 0.5 1 calc R U P C 2
C5CC C 1.0061(7) 0.8254(3) 0.0565(3) 0.0587(16) Uani 0.5 1 d D U P C 2
H5C3 H 1.0505 0.8328 0.0901 0.070 Uiso 0.5 1 calc R U P C 2
H5C4 H 0.9430 0.8469 0.0660 0.070 Uiso 0.5 1 calc R U P C 2
C6CC C 1.0688(7) 0.8487(4) 0.0118(3) 0.0617(17) Uani 0.5 1 d D U P C 2
H6C3 H 1.1409 0.8367 0.0100 0.074 Uiso 0.5 1 calc R U P C 2
H6C4 H 1.0336 0.8317 -0.0247 0.074 Uiso 0.5 1 calc R U P C 2
C7CC C 1.0708(8) 0.9173(4) 0.0295(4) 0.0714(19) Uani 0.5 1 d D U P C 2
H7C3 H 1.0969 0.9333 0.0679 0.086 Uiso 0.5 1 calc R U P C 2
H7C4 H 0.9990 0.9287 0.0270 0.086 Uiso 0.5 1 calc R U P C 2
C8CC C 1.1433(11) 0.9448(5) -0.0082(5) 0.095(3) Uani 0.5 1 d D U P C 2
H8C4 H 1.1372 0.9879 0.0004 0.142 Uiso 0.5 1 d R U P C 2
H8C5 H 1.1224 0.9256 -0.0466 0.142 Uiso 0.5 1 d R U P C 2
H8C6 H 1.2160 0.9382 -0.0018 0.142 Uiso 0.5 1 d R U P C 2

loop_
_atom_site_aniso_label
_atom_site_aniso_U_11
_atom_site_aniso_U_22
_atom_site_aniso_U_33
_atom_site_aniso_U_23
_atom_site_aniso_U_13
_atom_site_aniso_U_12
C1A 0.0348(17) 0.0302(15) 0.0387(16) 0.0139(13) 0.0050(13) 0.0037(12)
Cl1A 0.0360(4) 0.0295(4) 0.0386(4) 0.0190(3) 0.0044(3) 0.0020(3)
N1A 0.0335(14) 0.0259(12) 0.0429(14) 0.0163(11) 0.0021(11) 0.0051(10)
C2A 0.047(2) 0.0262(15) 0.0522(19) 0.0149(14) 0.0054(15) 0.0041(13)
N2A 0.0384(15) 0.0376(14) 0.0407(15) 0.0228(12) -0.0056(11) -0.0067(11)
C3A 0.0392(19) 0.0336(16) 0.065(2) 0.0288(16) 0.0085(16) 0.0099(14)
N3A 0.0434(16) 0.0315(13) 0.0357(14) 0.0141(11) 0.0104(11) 0.0000(11)
C4A 0.0268(15) 0.0349(16) 0.0551(19) 0.0268(15) 0.0051(13) 0.0049(12)
N4A 0.0296(13) 0.0269(12) 0.0441(14) 0.0135(11) 0.0026(11) 0.0021(10)
C5A 0.0297(16) 0.0425(18) 0.062(2) 0.0349(17) 0.0006(14) 0.0026(14)
N5A 0.0483(19) 0.0479(18) 0.0569(19) 0.0304(16) 0.0250(15) 0.0195(15)
C13V 0.0483(19) 0.0479(18) 0.0569(19) 0.0304(16) 0.0250(15) 0.0195(15)
C6A 0.0308(17) 0.0384(17) 0.057(2) 0.0270(16) 0.0075(14) 0.0073(13)
N6A 0.114(3) 0.058(2) 0.084(3) 0.044(2) 0.066(2) 0.042(2)
C7A 0.055(2) 0.0408(19) 0.065(2) 0.0232(18) 0.0184(18) -0.0005(16)
N7A 0.118(3) 0.055(2) 0.078(2) 0.0360(19) 0.065(2) 0.045(2)
C8A 0.062(2) 0.047(2) 0.051(2) 0.0208(17) 0.0213(17) 0.0092(18)
C9A 0.0363(18) 0.0412(18) 0.067(2) 0.0321(17) 0.0175(16) 0.0132(14)
C8B 0.056(2) 0.0401(18) 0.0447(19) 0.0241(15) 0.0113(16) 0.0007(16)
C10A 0.047(2) 0.0442(19) 0.053(2) 0.0233(17) 0.0076(16) -0.0016(16)
C9B 0.0415(18) 0.0338(16) 0.0321(15) 0.0159(13) -0.0001(13) 0.0000(13)
C11A 0.0416(19) 0.0441(19) 0.055(2) 0.0256(16) 0.0004(15) -0.0033(15)
C12A 0.0367(18) 0.0431(18) 0.054(2) 0.0222(16) 0.0144(15) 0.0076(14)
C14A 0.0431(19) 0.0404(18) 0.051(2) 0.0238(16) 0.0215(15) 0.0144(15)
C15A 0.073(3) 0.0276(16) 0.054(2) 0.0128(15) 0.0207(18) 0.0120(16)
C16A 0.067(2) 0.0395(18) 0.0386(18) 0.0148(15) 0.0156(16) 0.0122(17)
C17A 0.0321(17) 0.0318(16) 0.056(2) 0.0207(15) 0.0163(14) 0.0094(13)
C18A 0.0416(19) 0.0393(18) 0.054(2) 0.0211(16) 0.0001(15) -0.0006(14)
C17B 0.0397(18) 0.0398(17) 0.0364(16) 0.0164(14) -0.0028(13) 0.0048(14)
C19A 0.050(2) 0.0420(19) 0.053(2) 0.0215(16) 0.0008(16) 0.0040(16)
C18B 0.053(2) 0.0449(19) 0.0466(19) 0.0223(16) 0.0174(16) 0.0116(16)
C21A 0.0347(17) 0.0416(18) 0.056(2) 0.0324(16) -0.0078(15) -0.0073(14)
C20B 0.050(2) 0.078(3) 0.052(2) 0.034(2) 0.0042(17) 0.017(2)
C22A 0.055(2) 0.065(3) 0.066(3) 0.043(2) -0.0146(19) -0.0034(19)
C21B 0.0394(18) 0.0496(19) 0.0358(16) 0.0185(15) 0.0026(13) 0.0018(15)
C23A 0.067(3) 0.063(2) 0.044(2) 0.0276(19) -0.0145(18) -0.010(2)
C22B 0.0342(18) 0.063(2) 0.050(2) 0.0265(18) 0.0036(15) 0.0001(16)
C24A 0.050(2) 0.0401(18) 0.0426(18) 0.0211(15) -0.0051(15) -0.0130(15)
C23B 0.0366(19) 0.065(2) 0.0407(18) 0.0219(17) 0.0033(14) -0.0080(16)
C25A 0.062(2) 0.0364(17) 0.0346(17) 0.0120(14) -0.0025(15) -0.0124(16)
C24B 0.0397(19) 0.0430(18) 0.0404(17) 0.0190(15) 0.0005(14) -0.0104(14)
C26A 0.090(3) 0.053(2) 0.0375(19) 0.0126(17) -0.0090(19) -0.016(2)
C27A 0.063(2) 0.0356(18) 0.052(2) 0.0173(16) 0.0001(17) -0.0137(16)
C26B 0.060(3) 0.066(3) 0.068(3) 0.043(2) -0.008(2) -0.020(2)
C28A 0.058(2) 0.0321(16) 0.0371(17) 0.0133(14) 0.0060(15) -0.0051(15)
C27B 0.061(2) 0.0377(18) 0.049(2) 0.0158(16) -0.0069(17) -0.0055(16)
C29A 0.082(3) 0.053(2) 0.0373(19) 0.0129(17) 0.0150(19) 0.000(2)
C28B 0.0430(19) 0.0390(17) 0.0400(17) 0.0211(14) 0.0038(14) 0.0000(14)
C30A 0.056(2) 0.049(2) 0.050(2) 0.0184(17) 0.0202(17) 0.0018(17)
C31A 0.0443(19) 0.0324(16) 0.0489(19) 0.0199(14) 0.0192(15) 0.0088(14)
C30B 0.054(2) 0.0464(19) 0.0302(16) 0.0155(14) 0.0026(14) 0.0112(16)
C32A 0.0349(17) 0.0336(16) 0.0493(19) 0.0191(14) 0.0126(14) 0.0042(13)
C31B 0.0400(18) 0.0412(17) 0.0328(16) 0.0138(14) 0.0037(13) 0.0079(14)
C33A 0.0391(19) 0.0465(19) 0.065(2) 0.0294(18) 0.0193(16) 0.0079(15)
C32B 0.0450(19) 0.0378(17) 0.0325(16) 0.0081(13) -0.0022(13) 0.0037(14)
C34A 0.0319(16) 0.0342(16) 0.0483(18) 0.0221(14) 0.0081(13) 0.0035(13)
C33B 0.062(2) 0.051(2) 0.0380(18) 0.0088(16) -0.0101(16) 0.0044(18)
C35A 0.0300(17) 0.0406(18) 0.061(2) 0.0200(16) 0.0052(15) -0.0035(14)
C34B 0.0393(18) 0.0366(17) 0.0364(16) 0.0070(14) -0.0014(13) 0.0011(14)
C36A 0.0360(18) 0.0305(16) 0.069(2) 0.0186(16) -0.0013(16) -0.0009(14)
C35B 0.043(2) 0.0423(18) 0.0448(19) 0.0055(15) -0.0027(15) 0.0006(15)
C37A 0.0346(17) 0.0279(15) 0.0427(17) 0.0111(13) -0.0057(13) 0.0015(12)
C36B 0.044(2) 0.0340(17) 0.055(2) 0.0109(15) 0.0072(15) 0.0003(14)
C38A 0.0409(18) 0.0331(16) 0.0375(16) 0.0113(13) -0.0022(13) 0.0033(13)
C37B 0.0390(18) 0.0283(15) 0.0460(18) 0.0104(14) 0.0079(14) 0.0008(13)
C39A 0.050(2) 0.0399(19) 0.058(2) 0.0023(17) -0.0097(17) 0.0031(16)
C38B 0.048(2) 0.0289(15) 0.0462(18) 0.0120(14) 0.0124(15) 0.0013(14)
Cl1B 0.0408(4) 0.0300(4) 0.0363(4) 0.0096(3) 0.0056(3) 0.0040(3)
N1B 0.0431(16) 0.0336(14) 0.0392(14) 0.0185(11) 0.0084(11) 0.0070(11)
C1B 0.053(2) 0.0331(16) 0.0382(17) 0.0158(14) 0.0148(15) 0.0070(15)
C2B 0.065(2) 0.0369(18) 0.0429(18) 0.0181(15) 0.0179(17) 0.0162(17)
N2B 0.0365(15) 0.0404(14) 0.0364(14) 0.0186(12) 0.0041(11) 0.0000(11)
C3B 0.055(2) 0.052(2) 0.051(2) 0.0300(17) 0.0184(17) 0.0247(18)
N3B 0.0411(15) 0.0340(13) 0.0319(13) 0.0129(11) 0.0033(11) 0.0011(11)
C4B 0.0429(19) 0.0500(19) 0.0381(17) 0.0227(15) 0.0116(14) 0.0140(15)
N4B 0.0422(15) 0.0282(13) 0.0368(14) 0.0080(11) 0.0028(11) 0.0002(11)
C5B 0.0425(19) 0.052(2) 0.0390(17) 0.0236(15) 0.0049(14) 0.0090(15)
N5B 0.0531(17) 0.0383(14) 0.0368(14) 0.0202(12) 0.0111(12) 0.0044(13)
C6B 0.0368(18) 0.0483(19) 0.0348(16) 0.0204(14) 0.0005(13) 0.0039(14)
N6B 0.0555(18) 0.0365(14) 0.0431(15) 0.0237(12) 0.0103(13) 0.0057(13)
C7B 0.057(2) 0.0390(17) 0.0401(18) 0.0209(15) 0.0131(15) 0.0078(16)
N7B 0.0451(17) 0.0328(14) 0.0372(15) 0.0188(12) 0.0033(12) -0.0005(12)
C12V 0.0451(17) 0.0328(14) 0.0372(15) 0.0188(12) 0.0033(12) -0.0005(12)
C10B 0.047(2) 0.0348(16) 0.0412(18) 0.0148(14) 0.0002(15) -0.0085(14)
C13A 0.057(2) 0.0466(18) 0.0550(19) 0.0275(16) 0.0248(16) 0.0216(15)
N5AA 0.057(2) 0.0466(18) 0.0550(19) 0.0275(16) 0.0248(16) 0.0216(15)
C11B 0.0422(19) 0.0460(19) 0.0351(17) 0.0160(15) 0.0020(14) -0.0103(15)
C12B 0.0430(17) 0.0331(14) 0.0319(14) 0.0151(12) 0.0028(12) -0.0025(12)
N7BB 0.0430(17) 0.0331(14) 0.0319(14) 0.0151(12) 0.0028(12) -0.0025(12)
C13B 0.0462(19) 0.0333(16) 0.0338(16) 0.0167(13) 0.0028(13) -0.0024(14)
C14B 0.0414(18) 0.0374(16) 0.0332(16) 0.0169(13) 0.0022(13) 0.0037(14)
C15B 0.0358(17) 0.0377(17) 0.0464(18) 0.0180(15) 0.0038(14) -0.0006(14)
C16B 0.0382(18) 0.0336(16) 0.0483(19) 0.0159(14) -0.0031(14) -0.0013(13)
C20A 0.0356(19) 0.050(2) 0.089(3) 0.044(2) -0.0036(18) 0.0035(16)
C19B 0.057(2) 0.0381(18) 0.053(2) 0.0272(16) 0.0145(17) 0.0083(16)
C25B 0.046(2) 0.0436(18) 0.0439(18) 0.0242(15) -0.0021(15) -0.0091(15)
C29B 0.047(2) 0.051(2) 0.0434(19) 0.0261(16) 0.0125(15) 0.0066(16)
C39B 0.052(2) 0.0373(18) 0.056(2) 0.0138(16) 0.0175(17) 0.0018(16)
C40B 0.065(2) 0.0336(17) 0.057(2) 0.0158(16) 0.0188(18) 0.0003(16)
C40A 0.052(2) 0.053(2) 0.0323(16) 0.0170(15) 0.0011(14) 0.0086(16)
C1C 0.120(8) 0.097(7) 0.122(7) 0.071(6) 0.039(6) 0.040(6)
C2C 0.125(7) 0.097(6) 0.129(7) 0.079(5) 0.042(5) 0.047(5)
C3C 0.137(7) 0.112(5) 0.132(6) 0.084(5) 0.043(5) 0.047(5)
C4C 0.150(6) 0.126(6) 0.147(6) 0.090(5) 0.039(5) 0.035(5)
C5C 0.151(6) 0.128(6) 0.155(7) 0.092(5) 0.035(6) 0.029(5)
C6C 0.141(7) 0.124(6) 0.149(7) 0.096(6) 0.028(6) 0.028(6)
C7C 0.153(7) 0.129(6) 0.147(7) 0.093(6) 0.034(6) 0.024(6)
C8C 0.179(10) 0.119(7) 0.156(10) 0.089(7) 0.044(8) 0.019(8)
C9C 0.047(2) 0.064(2) 0.045(2) 0.0153(18) 0.0084(16) 0.0050(18)
C10C 0.113(4) 0.059(3) 0.053(2) 0.016(2) 0.015(2) -0.011(3)
C11C 0.106(4) 0.067(3) 0.048(2) 0.024(2) -0.001(2) -0.026(3)
C12C 0.077(3) 0.047(2) 0.069(3) 0.0143(19) 0.031(2) 0.013(2)
C13C 0.074(3) 0.060(2) 0.073(3) 0.026(2) 0.015(2) 0.009(2)
C14C 0.088(3) 0.083(3) 0.097(3) 0.053(3) 0.005(3) 0.012(3)
C15C 0.148(6) 0.139(5) 0.165(6) 0.090(4) -0.034(5) -0.024(4)
C16C 0.239(10) 0.213(9) 0.190(8) 0.121(7) -0.077(7) -0.006(8)
C17C 0.045(2) 0.067(2) 0.073(2) 0.035(2) 0.0154(17) 0.0121(18)
C18C 0.044(2) 0.112(3) 0.108(3) 0.062(3) -0.003(2) 0.003(2)
C19C 0.048(3) 0.090(4) 0.117(5) 0.042(4) -0.007(4) 0.006(4)
C20C 0.053(4) 0.104(4) 0.132(5) 0.042(4) -0.014(4) 0.014(4)
C21C 0.075(4) 0.111(5) 0.155(6) 0.041(5) -0.002(5) 0.035(4)
C22C 0.103(5) 0.146(6) 0.164(6) 0.065(5) -0.007(5) 0.021(5)
C23C 0.129(7) 0.156(7) 0.172(8) 0.059(6) 0.003(6) 0.034(6)
C24C 0.203(13) 0.217(13) 0.179(12) 0.094(10) 0.009(9) -0.015(11)
C25C 0.072(3) 0.061(2) 0.048(2) 0.0078(18) 0.0065(19) 0.030(2)
N1C 0.0499(17) 0.0491(16) 0.0428(15) 0.0144(13) 0.0128(13) 0.0144(14)
C19G 0.050(4) 0.090(4) 0.124(5) 0.052(4) -0.005(4) -0.002(4)
C20G 0.056(4) 0.086(4) 0.136(5) 0.032(4) 0.002(4) 0.006(4)
C21G 0.054(4) 0.094(4) 0.133(5) 0.040(4) 0.000(4) 0.019(4)
C22G 0.082(5) 0.137(5) 0.148(5) 0.052(5) -0.015(5) 0.014(5)
C23G 0.085(5) 0.135(6) 0.137(6) 0.061(5) -0.014(5) 0.035(5)
C24G 0.156(10) 0.202(11) 0.167(9) 0.066(8) 0.019(9) -0.004(9)
C1D 0.077(4) 0.078(4) 0.070(4) 0.032(3) 0.008(3) 0.024(3)
C2D 0.083(4) 0.078(4) 0.080(4) 0.031(3) 0.007(3) 0.014(3)
C3D 0.067(4) 0.063(3) 0.069(4) 0.030(3) 0.010(3) 0.013(3)
C4D 0.071(4) 0.069(4) 0.071(4) 0.033(3) -0.004(3) 0.005(3)
C5D 0.061(3) 0.051(3) 0.063(4) 0.016(3) -0.002(3) 0.004(3)
C6D 0.079(4) 0.070(4) 0.086(4) 0.029(3) 0.015(3) 0.014(3)
C7D 0.082(4) 0.077(4) 0.092(4) 0.025(4) 0.010(4) 0.017(3)
C8D 0.103(6) 0.077(6) 0.113(7) 0.031(6) 0.023(6) 0.002(5)
C9D 0.085(4) 0.077(4) 0.084(4) 0.049(3) 0.006(3) -0.005(3)
C10D 0.089(4) 0.091(4) 0.095(4) 0.040(4) 0.006(4) 0.007(3)
C11D 0.100(4) 0.087(4) 0.105(4) 0.037(4) 0.002(4) 0.007(3)
C12D 0.126(4) 0.129(5) 0.141(5) 0.036(4) 0.004(4) 0.015(4)
C13D 0.152(5) 0.161(5) 0.169(5) 0.044(4) 0.010(4) 0.006(4)
C14D 0.189(6) 0.192(6) 0.189(6) 0.053(4) 0.015(4) 0.011(4)
C15D 0.197(7) 0.198(6) 0.198(7) 0.054(4) 0.015(4) 0.022(4)
C16D 0.197(9) 0.212(10) 0.207(10) 0.083(8) 0.011(8) 0.027(8)
C17D 0.097(4) 0.089(4) 0.087(4) 0.021(3) 0.004(3) 0.003(3)
C18D 0.132(5) 0.132(5) 0.106(4) 0.040(3) -0.002(4) -0.005(4)
C19D 0.144(5) 0.143(5) 0.132(5) 0.043(4) -0.005(4) 0.007(4)
C20D 0.148(5) 0.146(5) 0.154(5) 0.043(4) 0.001(4) 0.016(4)
C21D 0.154(5) 0.149(5) 0.152(6) 0.047(4) 0.007(4) 0.014(4)
C22D 0.157(5) 0.150(5) 0.141(6) 0.043(4) 0.001(4) 0.019(4)
C23D 0.141(6) 0.141(5) 0.129(6) 0.049(4) 0.002(4) 0.010(4)
C24D 0.146(8) 0.162(8) 0.125(8) 0.029(7) -0.010(7) 0.024(7)
C25D 0.052(6) 0.031(4) 0.045(4) 0.024(3) 0.012(4) 0.002(4)
N1D 0.056(3) 0.045(3) 0.051(3) 0.030(3) 0.015(3) 0.008(3)
C1' 0.080(4) 0.069(4) 0.078(4) 0.019(3) 0.016(3) 0.003(3)
C2' 0.082(4) 0.073(4) 0.078(4) 0.026(3) 0.010(3) 0.008(3)
C3' 0.086(4) 0.085(4) 0.087(4) 0.031(4) 0.002(3) 0.011(3)
C4' 0.096(4) 0.095(4) 0.095(4) 0.034(4) 0.008(4) 0.005(3)
C5' 0.107(4) 0.101(5) 0.109(5) 0.033(4) 0.011(4) 0.005(4)
C6' 0.113(5) 0.106(5) 0.112(5) 0.033(4) 0.004(4) 0.009(4)
C7' 0.116(5) 0.113(5) 0.114(6) 0.029(4) 0.006(4) 0.010(4)
C8' 0.128(8) 0.122(8) 0.124(8) 0.033(6) 0.014(7) 0.019(7)
C9' 0.115(4) 0.103(5) 0.096(4) 0.039(4) -0.005(4) 0.011(4)
C10' 0.127(5) 0.133(5) 0.130(5) 0.042(4) -0.002(4) 0.012(4)
C11' 0.150(5) 0.152(5) 0.159(5) 0.037(4) 0.007(4) 0.022(4)
C12' 0.160(5) 0.163(5) 0.168(6) 0.037(4) 0.007(4) 0.022(4)
C13' 0.137(5) 0.134(5) 0.133(5) 0.050(4) 0.007(4) 0.012(4)
C14' 0.148(5) 0.142(5) 0.145(5) 0.044(4) -0.001(4) 0.019(4)
C15' 0.125(5) 0.121(5) 0.122(5) 0.047(4) 0.010(4) 0.017(4)
C16' 0.145(7) 0.120(8) 0.132(9) 0.055(7) 0.025(7) 0.012(7)
C17' 0.094(4) 0.056(3) 0.076(4) 0.041(3) 0.020(3) 0.003(3)
C18' 0.104(5) 0.094(4) 0.098(4) 0.035(3) 0.010(4) 0.004(4)
C19' 0.110(5) 0.103(4) 0.114(5) 0.026(4) 0.009(4) 0.005(4)
C20' 0.113(5) 0.106(4) 0.106(5) 0.033(4) -0.002(4) 0.007(4)
C21' 0.110(5) 0.103(4) 0.112(5) 0.026(4) -0.016(4) 0.010(4)
C22' 0.094(5) 0.099(4) 0.095(5) 0.022(4) -0.012(4) 0.019(4)
C23' 0.061(4) 0.079(4) 0.065(4) 0.031(3) -0.005(4) 0.003(4)
C24' 0.096(9) 0.131(7) 0.077(7) 0.059(6) 0.003(6) -0.035(7)
C25' 0.061(8) 0.062(7) 0.086(9) 0.060(7) -0.011(6) -0.021(6)
N1' 0.086(4) 0.047(4) 0.062(4) 0.043(3) 0.033(4) 0.012(4)
F1F 0.151(9) 0.079(6) 0.123(9) 0.043(6) 0.044(7) -0.019(6)
F2F 0.112(8) 0.100(8) 0.143(10) 0.022(7) 0.023(7) -0.001(7)
C1F 0.116(6) 0.075(5) 0.093(6) 0.055(5) 0.016(5) -0.007(5)
C2F 0.108(6) 0.077(5) 0.087(6) 0.060(5) 0.005(5) -0.005(5)
C3F 0.101(5) 0.081(5) 0.086(5) 0.051(4) 0.002(4) 0.000(4)
C4F 0.106(6) 0.076(5) 0.090(6) 0.051(5) 0.004(5) -0.003(5)
C5F 0.109(6) 0.077(5) 0.098(6) 0.046(5) 0.011(5) -0.006(5)
C6F 0.112(6) 0.077(5) 0.100(6) 0.050(5) 0.016(5) -0.005(5)
F1H 0.079(7) 0.065(6) 0.072(6) 0.024(5) 0.013(5) -0.007(5)
F2H 0.062(6) 0.070(6) 0.064(6) 0.002(5) -0.013(5) -0.006(5)
C1H 0.043(5) 0.078(5) 0.052(5) 0.019(4) -0.005(4) -0.003(4)
C2H 0.034(5) 0.082(5) 0.048(5) 0.026(4) -0.005(4) 0.000(5)
C3H 0.037(5) 0.089(6) 0.048(5) 0.030(4) -0.007(4) 0.007(5)
C4H 0.041(6) 0.093(6) 0.047(5) 0.023(5) -0.008(4) 0.005(5)
C5H 0.043(6) 0.089(6) 0.046(5) 0.012(5) -0.008(4) -0.002(5)
C6H 0.046(5) 0.079(5) 0.052(5) 0.012(4) -0.009(4) -0.003(5)
F1S 0.120(5) 0.067(3) 0.149(6) 0.033(4) -0.009(4) 0.024(3)
F2S 0.120(4) 0.122(4) 0.070(3) 0.025(3) 0.020(3) -0.014(3)
C1S 0.079(6) 0.053(5) 0.085(7) 0.000(5) -0.006(5) 0.022(4)
C2S 0.100(7) 0.079(6) 0.069(5) 0.009(4) 0.038(5) 0.025(5)
C3S 0.176(12) 0.108(8) 0.071(6) 0.024(6) 0.016(7) 0.028(8)
C4S 0.170(11) 0.117(8) 0.077(6) 0.015(6) -0.015(7) 0.075(8)
C5S 0.123(9) 0.125(9) 0.056(5) 0.003(5) -0.006(5) 0.077(8)
C6S 0.076(6) 0.077(6) 0.044(4) 0.004(4) 0.011(4) 0.002(5)
F1S' 0.092(7) 0.069(6) 0.070(5) 0.013(4) 0.011(5) 0.003(5)
F2S' 0.124(9) 0.107(8) 0.109(8) 0.007(7) -0.003(7) 0.028(6)
C1S' 0.103(7) 0.070(5) 0.071(5) 0.017(4) 0.013(5) -0.002(5)
C2S' 0.104(7) 0.065(6) 0.073(6) 0.017(5) 0.017(5) -0.004(5)
C3S' 0.107(8) 0.068(6) 0.076(6) 0.014(5) 0.013(6) -0.005(5)
C4S' 0.109(8) 0.076(6) 0.077(6) 0.013(5) 0.010(6) -0.003(6)
C5S' 0.109(8) 0.079(6) 0.076(6) 0.016(5) 0.008(6) -0.003(5)
C6S' 0.106(7) 0.078(6) 0.077(5) 0.015(5) 0.008(5) 0.001(5)
F1I 0.045(6) 0.146(9) 0.057(6) 0.008(6) 0.005(4) 0.004(6)
F2I 0.043(7) 0.150(9) 0.074(8) 0.014(7) -0.012(6) -0.014(7)
C1I 0.014(5) 0.154(8) 0.055(5) 0.013(6) -0.008(4) 0.005(5)
C2I 0.016(5) 0.153(9) 0.053(6) 0.012(6) -0.006(4) 0.007(6)
C3I 0.022(5) 0.157(9) 0.058(6) 0.015(6) -0.008(4) 0.004(6)
C4I 0.013(5) 0.158(9) 0.054(6) 0.021(6) -0.002(4) 0.006(6)
C5I 0.014(5) 0.156(9) 0.052(5) 0.017(6) -0.008(4) 0.010(6)
C6I 0.013(5) 0.152(9) 0.054(5) 0.018(6) -0.009(4) 0.005(6)
F1T 0.126(3) 0.103(2) 0.099(2) 0.0432(18) -0.0232(19) 0.041(2)
F2T 0.0694(18) 0.130(3) 0.0809(19) 0.0259(18) 0.0111(14) 0.0110(17)
C1T 0.090(3) 0.048(2) 0.053(2) 0.0178(19) -0.012(2) 0.017(2)
C2T 0.107(4) 0.067(3) 0.089(4) 0.042(3) 0.001(3) -0.014(3)
C3T 0.062(3) 0.178(7) 0.100(4) 0.069(5) -0.016(3) -0.019(4)
C4T 0.086(4) 0.128(5) 0.088(4) 0.062(4) -0.010(3) 0.016(3)
C5T 0.082(3) 0.061(3) 0.060(3) 0.033(2) 0.008(2) -0.002(2)
C6T 0.049(2) 0.067(3) 0.049(2) 0.0036(19) 0.0032(17) 0.0027(19)
F1R 0.043(8) 0.105(11) 0.124(11) 0.093(9) -0.006(7) 0.009(7)
F2R 0.093(12) 0.171(17) 0.057(8) 0.010(11) -0.016(8) 0.002(13)
C1R 0.029(7) 0.069(9) 0.071(8) 0.039(7) -0.001(6) 0.002(6)
C2R 0.027(8) 0.059(9) 0.075(8) 0.017(8) -0.005(7) -0.010(7)
C3R 0.033(9) 0.057(10) 0.072(9) 0.012(9) -0.005(7) -0.002(8)
C4R 0.033(9) 0.060(10) 0.069(9) 0.014(9) -0.005(7) -0.001(8)
C5R 0.034(8) 0.064(10) 0.068(9) 0.020(8) -0.001(7) 0.004(7)
C6R 0.038(7) 0.083(9) 0.060(7) 0.025(8) -0.003(6) 0.002(7)
C1E 0.139(8) 0.115(7) 0.143(8) 0.021(7) -0.001(7) 0.032(7)
C2E 0.136(7) 0.115(8) 0.137(8) 0.025(7) -0.001(7) 0.029(7)
C3E 0.132(7) 0.113(7) 0.132(8) 0.028(7) 0.001(7) 0.024(7)
C4E 0.129(7) 0.112(7) 0.128(8) 0.030(7) 0.001(7) 0.020(6)
C5E 0.124(7) 0.107(7) 0.119(7) 0.034(6) 0.002(6) 0.015(6)
C6E 0.120(6) 0.108(6) 0.114(6) 0.036(4) 0.006(5) 0.008(5)
C7E 0.124(7) 0.104(8) 0.111(8) 0.032(6) 0.008(6) 0.007(6)
C8E 0.113(10) 0.098(11) 0.106(12) 0.032(11) -0.002(9) 0.012(9)
C9E 0.145(8) 0.116(8) 0.152(9) 0.019(8) 0.004(8) 0.030(8)
C10E 0.143(9) 0.120(9) 0.156(10) 0.014(8) 0.004(8) 0.025(8)
C11E 0.140(9) 0.122(10) 0.158(10) 0.011(9) 0.003(8) 0.023(8)
C12E 0.137(10) 0.125(10) 0.156(11) 0.012(10) 0.002(9) 0.019(9)
C13E 0.136(10) 0.127(11) 0.155(11) 0.010(10) -0.001(9) 0.015(10)
C14E 0.136(11) 0.129(11) 0.153(12) 0.009(11) -0.003(10) 0.012(10)
C15E 0.135(11) 0.131(12) 0.152(13) 0.007(11) -0.006(11) 0.007(11)
C16E 0.127(13) 0.128(14) 0.144(16) 0.003(15) -0.007(13) 0.004(12)
C17E 0.150(9) 0.117(8) 0.145(9) 0.017(7) -0.001(8) 0.036(8)
C18E 0.155(9) 0.117(8) 0.143(9) 0.018(8) -0.004(8) 0.037(8)
C19E 0.157(10) 0.112(8) 0.138(10) 0.020(8) -0.007(9) 0.042(8)
C20E 0.156(10) 0.099(8) 0.132(10) 0.019(8) -0.010(9) 0.052(8)
C21E 0.159(11) 0.089(9) 0.126(10) 0.026(8) -0.011(9) 0.056(9)
C22E 0.163(12) 0.083(9) 0.122(11) 0.029(8) -0.012(9) 0.059(9)
C23E 0.167(12) 0.083(9) 0.119(11) 0.030(9) -0.013(10) 0.062(9)
C24E 0.163(15) 0.076(10) 0.105(13) 0.043(10) -0.019(12) 0.067(11)
C25E 0.140(12) 0.116(9) 0.146(12) 0.021(9) 0.004(11) 0.036(10)
N1E 0.143(8) 0.115(7) 0.146(8) 0.020(7) 0.001(7) 0.033(7)
C1CC 0.035(3) 0.045(4) 0.011(2) -0.003(2) -0.003(2) 0.015(3)
C2CC 0.032(3) 0.051(3) 0.017(2) 0.005(2) 0.001(2) 0.019(2)
C3CC 0.038(3) 0.065(3) 0.021(2) 0.007(2) -0.008(2) 0.018(3)
C4CC 0.047(3) 0.086(4) 0.028(3) 0.013(3) -0.007(2) 0.009(3)
C5CC 0.051(3) 0.080(4) 0.047(3) 0.019(3) 0.001(3) 0.014(3)
C6CC 0.049(3) 0.085(4) 0.054(3) 0.022(3) 0.000(3) 0.015(3)
C7CC 0.073(4) 0.085(4) 0.060(4) 0.027(4) 0.003(3) 0.006(4)
C8CC 0.116(7) 0.101(6) 0.071(6) 0.037(5) 0.013(5) -0.004(6)

loop_
_atom_type_symbol
_atom_type_description
_atom_type_scat_dispersion_real
_atom_type_scat_dispersion_imag
_atom_type_scat_source
C C 0.0033 0.0016 'International Tables Vol C Tables 4.2.6.8 and 6.1.1.4'
H H 0.0000 0.0000 'International Tables Vol C Tables 4.2.6.8 and 6.1.1.4'
N N 0.0061 0.0033 'International Tables Vol C Tables 4.2.6.8 and 6.1.1.4'
F F 0.0171 0.0103 'International Tables Vol C Tables 4.2.6.8 and 6.1.1.4'
Cl Cl 0.1484 0.1585 'International Tables Vol C Tables 4.2.6.8 and 6.1.1.4'

loop_
_geom_angle_atom_site_label_1
_geom_angle_atom_site_label_2
_geom_angle_atom_site_label_3
_geom_angle
_geom_angle_site_symmetry_1
_geom_angle_site_symmetry_3
C2A C1A N1A 106.6(3) . .
C2A C1A C38A 130.8(3) . .
N1A C1A C38A 122.5(3) . .
C4A N1A C1A 110.4(2) . .
C4A N1A H1A 124.8 . .
C1A N1A H1A 124.8 . .
C1A C2A C3A 107.9(3) . .
C1A C2A H2A 126.0 . .
C3A C2A H2A 126.0 . .
C24A N2A C21A 111.2(3) . .
C24A N2A H2A1 124.4 . .
C21A N2A H2A1 124.4 . .
C4A C3A C2A 108.2(3) . .
C4A C3A H3A 125.9 . .
C2A C3A H3A 125.9 . .
C28A N3A C31A 110.5(3) . .
C28A N3A H3A1 124.8 . .
C31A N3A H3A1 124.8 . .
C3A C4A N1A 106.8(3) . .
C3A C4A C5A 130.7(3) . .
N1A C4A C5A 122.4(3) . .
C34A N4A C37A 110.3(3) . .
C34A N4A H4A 124.8 . .
C37A N4A H4A 124.8 . .
C21A C5A C4A 111.8(3) . .
C21A C5A C6A 111.6(3) . .
C4A C5A C6A 110.0(3) . .
C21A C5A C20A 108.5(3) . .
C4A C5A C20A 107.6(3) . .
C6A C5A C20A 107.2(3) . .
N6A N5A C12A 108.2(3) . .
N6A N5A C9A 120.2(3) . .
C12A N5A C9A 131.1(3) . .
N6A C13V C12A 108.2(3) . .
N6A C13V C9A 120.2(3) . .
C12A C13V C9A 131.1(3) . .
C7A C6A C11A 118.2(3) . .
C7A C6A C5A 119.5(3) . .
C11A C6A C5A 122.3(3) . .
N7A N6A N5A 108.4(3) . .
N7A N6A C13V 108.4(3) . .
C8A C7A C6A 121.3(3) . .
C8A C7A H7A 119.3 . .
C6A C7A H7A 119.3 . .
N6A N7A N5AA 109.7(3) . .
N6A N7A C13A 109.7(3) . .
C7A C8A C9A 119.8(4) . .
C7A C8A H8A 120.1 . .
C9A C8A H8A 120.1 . .
C10A C9A C8A 119.1(3) . .
C10A C9A N5A 123.3(3) . .
C8A C9A N5A 117.6(3) . .
C10A C9A C13V 123.3(3) . .
C8A C9A C13V 117.6(3) . .
C7B C8B C9B 119.8(3) . .
C7B C8B H8B 120.1 . .
C9B C8B H8B 120.1 . .
C11A C10A C9A 120.4(3) . .
C11A C10A H10C 119.8 . .
C9A C10A H10C 119.8 . .
C10B C9B C8B 119.6(3) . .
C10B C9B N7BB 121.4(3) . .
C8B C9B N7BB 119.0(3) . .
C10B C9B C12B 121.4(3) . .
C8B C9B C12B 119.0(3) . .
C10A C11A C6A 121.3(3) . .
C10A C11A H11C 119.4 . .
C6A C11A H11C 119.4 . .
C13A C12A N5A 106.3(3) . .
N5AA C12A C13V 106.3(3) . .
C13A C12A H12C 126.9 . .
N5A C12A H12C 126.9 . .
C15A C14A C19A 119.8(3) . .
C15A C14A N5AA 119.0(3) . .
C19A C14A N5AA 121.2(3) . .
C15A C14A C13A 119.0(3) . .
C19A C14A C13A 121.2(3) . .
C14A C15A C16A 120.9(3) . .
C14A C15A H15C 119.5 . .
C16A C15A H15C 119.5 . .
C17A C16A C15A 120.5(3) . .
C17A C16A H16D 119.7 . .
C15A C16A H16D 119.7 . .
C16A C17A C18A 117.9(3) . .
C16A C17A C32A 120.2(3) . 2_665
C18A C17A C32A 121.6(3) . 2_665
C17A C18A C19A 121.9(3) . .
C17A C18A H18A 119.1 . .
C19A C18A H18A 119.1 . .
C18B C17B C16B 117.9(3) . .
C18B C17B C32B 118.7(3) . 2_676
C16B C17B C32B 123.3(3) . 2_676
C14A C19A C18A 118.9(3) . .
C14A C19A H19A 120.5 . .
C18A C19A H19A 120.5 . .
C19B C18B C17B 121.9(3) . .
C19B C18B H18B 119.1 . .
C17B C18B H18B 119.1 . .
C22A C21A N2A 105.5(3) . .
C22A C21A C5A 131.6(3) . .
N2A C21A C5A 122.8(3) . .
C5B C20B H20A 109.5 . .
C5B C20B H20B 109.5 . .
H20A C20B H20B 109.5 . .
C5B C20B H20C 109.5 . .
H20A C20B H20C 109.5 . .
H20B C20B H20C 109.5 . .
C21A C22A C23A 108.8(3) . .
C21A C22A H22A 125.6 . .
C23A C22A H22A 125.6 . .
C22B C21B N2B 106.7(3) . .
C22B C21B C5B 130.5(3) . .
N2B C21B C5B 122.6(3) . .
C24A C23A C22A 107.8(3) . .
C24A C23A H23A 126.1 . .
C22A C23A H23A 126.1 . .
C21B C22B C23B 107.9(3) . .
C21B C22B H22B 126.0 . .
C23B C22B H22B 126.0 . .
N2A C24A C23A 106.6(3) . .
N2A C24A C25A 122.5(3) . .
C23A C24A C25A 130.9(3) . .
C24B C23B C22B 108.6(3) . .
C24B C23B H23B 125.7 . .
C22B C23B H23B 125.7 . .
C28A C25A C24A 111.6(3) . .
C28A C25A C26A 108.6(3) . .
C24A C25A C26A 109.4(3) . .
C28A C25A C27A 110.5(3) . .
C24A C25A C27A 109.2(3) . .
C26A C25A C27A 107.5(3) . .
C23B C24B N2B 106.8(3) . .
C23B C24B C25B 131.1(3) . .
N2B C24B C25B 122.1(3) . .
C25A C26A H26A 109.5 . .
C25A C26A H26B 109.5 . .
H26A C26A H26B 109.5 . .
C25A C26A H26C 109.5 . .
H26A C26A H26C 109.5 . .
H26B C26A H26C 109.5 . .
C25A C27A H27A 109.5 . .
C25A C27A H27B 109.5 . .
H27A C27A H27B 109.5 . .
C25A C27A H27C 109.5 . .
H27A C27A H27C 109.5 . .
H27B C27A H27C 109.5 . .
C25B C26B H26D 109.5 . .
C25B C26B H26E 109.5 . .
H26D C26B H26E 109.5 . .
C25B C26B H26F 109.5 . .
H26D C26B H26F 109.5 . .
H26E C26B H26F 109.5 . .
C29A C28A N3A 106.3(3) . .
C29A C28A C25A 131.4(3) . .
N3A C28A C25A 122.3(3) . .
C25B C27B H27D 109.5 . .
C25B C27B H27E 109.5 . .
H27D C27B H27E 109.5 . .
C25B C27B H27F 109.5 . .
H27D C27B H27F 109.5 . .
H27E C27B H27F 109.5 . .
C28A C29A C30A 108.6(3) . .
C28A C29A H29A 125.7 . .
C30A C29A H29A 125.7 . .
N3B C28B C29B 106.9(3) . .
N3B C28B C25B 122.4(3) . .
C29B C28B C25B 130.8(3) . .
C31A C30A C29A 108.2(3) . .
C31A C30A H30A 125.9 . .
C29A C30A H30A 125.9 . .
C30A C31A N3A 106.5(3) . .
C30A C31A C32A 130.9(3) . .
N3A C31A C32A 122.4(3) . .
C31B C30B C29B 108.2(3) . .
C31B C30B H30B 125.9 . .
C29B C30B H30B 125.9 . .
C34A C32A C31A 111.5(3) . .
C34A C32A C33A 108.5(3) . .
C31A C32A C33A 108.9(3) . .
C34A C32A C17A 111.8(3) . 2_665
C31A C32A C17A 110.7(3) . 2_665
C33A C32A C17A 105.1(2) . 2_665
C30B C31B N3B 107.0(3) . .
C30B C31B C32B 131.0(3) . .
N3B C31B C32B 121.7(3) . .
C32A C33A H33A 109.5 . .
C32A C33A H33B 109.5 . .
H33A C33A H33B 109.5 . .
C32A C33A H33C 109.5 . .
H33A C33A H33C 109.5 . .
H33B C33A H33C 109.5 . .
C34B C32B C31B 112.5(3) . .
C34B C32B C17B 113.4(3) . 2_676
C31B C32B C17B 107.6(3) . 2_676
C34B C32B C33B 107.9(3) . .
C31B C32B C33B 107.8(3) . .
C17B C32B C33B 107.3(3) 2_676 .
N4A C34A C35A 107.0(3) . .
N4A C34A C32A 122.7(3) . .
C35A C34A C32A 130.2(3) . .
C32B C33B H33D 109.5 . .
C32B C33B H33E 109.5 . .
H33D C33B H33E 109.5 . .
C32B C33B H33F 109.5 . .
H33D C33B H33F 109.5 . .
H33E C33B H33F 109.5 . .
C34A C35A C36A 108.2(3) . .
C34A C35A H35A 125.9 . .
C36A C35A H35A 125.9 . .
C35B C34B N4B 106.5(3) . .
C35B C34B C32B 130.3(3) . .
N4B C34B C32B 123.3(3) . .
C37A C36A C35A 108.3(3) . .
C37A C36A H36A 125.9 . .
C35A C36A H36A 125.9 . .
C34B C35B C36B 108.3(3) . .
C34B C35B H35B 125.8 . .
C36B C35B H35B 125.8 . .
C36A C37A N4A 106.2(3) . .
C36A C37A C38A 130.8(3) . .
N4A C37A C38A 123.0(3) . .
C37B C36B C35B 107.8(3) . .
C37B C36B H36B 126.1 . .
C35B C36B H36B 126.1 . .
C37A C38A C1A 111.6(2) . .
C37A C38A C39A 108.4(3) . .
C1A C38A C39A 108.7(3) . .
C37A C38A C40A 110.2(3) . .
C1A C38A C40A 109.5(3) . .
C39A C38A C40A 108.5(3) . .
C36B C37B N4B 107.6(3) . .
C36B C37B C38B 130.6(3) . .
N4B C37B C38B 121.8(3) . .
C38A C39A H39A 109.5 . .
C38A C39A H39B 109.5 . .
H39A C39A H39B 109.5 . .
C38A C39A H39C 109.5 . .
H39A C39A H39C 109.5 . .
H39B C39A H39C 109.5 . .
C1B C38B C37B 111.2(3) . .
C1B C38B C40B 108.2(3) . .
C37B C38B C40B 108.7(3) . .
C1B C38B C39B 109.7(3) . .
C37B C38B C39B 110.8(3) . .
C40B C38B C39B 108.2(3) . .
C4B N1B C1B 110.2(3) . .
C4B N1B H1B 124.9 . .
C1B N1B H1B 124.9 . .
C2B C1B N1B 106.4(3) . .
C2B C1B C38B 131.8(3) . .
N1B C1B C38B 121.7(3) . .
C1B C2B C3B 108.2(3) . .
C1B C2B H2B 125.9 . .
C3B C2B H2B 125.9 . .
C24B N2B C21B 109.9(3) . .
C24B N2B H2B1 125.0 . .
C21B N2B H2B1 125.0 . .
C4B C3B C2B 108.5(3) . .
C4B C3B H3B 125.7 . .
C2B C3B H3B 125.7 . .
C28B N3B C31B 110.4(3) . .
C28B N3B H3B1 124.8 . .
C31B N3B H3B1 124.8 . .
C3B C4B N1B 106.6(3) . .
C3B C4B C5B 132.4(3) . .
N1B C4B C5B 120.5(3) . .
C37B N4B C34B 109.9(3) . .
C37B N4B H4B 125.1 . .
C34B N4B H4B 125.1 . .
C21B C5B C4B 110.3(3) . .
C21B C5B C6B 113.2(3) . .
C4B C5B C6B 108.1(3) . .
C21B C5B C20B 108.2(3) . .
C4B C5B C20B 109.2(3) . .
C6B C5B C20B 107.7(3) . .
N6B N5B N7BB 108.3(2) . .
N6B N5B C12B 108.3(2) . .
C11B C6B C7B 117.1(3) . .
C11B C6B C5B 123.8(3) . .
C7B C6B C5B 119.0(3) . .
N5B N6B C12V 108.8(2) . .
N5B N6B N7B 108.8(2) . .
C8B C7B C6B 122.0(3) . .
C8B C7B H7B 119.0 . .
C6B C7B H7B 119.0 . .
N6B N7B C13B 108.5(3) . .
N6B N7B C14B 120.7(3) . .
C13B N7B C14B 130.8(3) . .
N6B C12V C13B 108.5(3) . .
N6B C12V C14B 120.7(3) . .
C13B C12V C14B 130.8(3) . .
C11B C10B C9B 119.6(3) . .
C11B C10B H10D 120.2 . .
C9B C10B H10D 120.2 . .
C12A C13A N7A 107.5(3) . .
C12A C13A C14A 132.0(3) . .
N7A C13A C14A 119.8(3) . .
C12A N5AA N7A 107.5(3) . .
C12A N5AA C14A 132.0(3) . .
N7A N5AA C14A 119.8(3) . .
C10B C11B C6B 121.7(3) . .
C10B C11B H11D 119.1 . .
C6B C11B H11D 119.1 . .
C13B C12B N5B 109.1(3) . .
C13B C12B C9B 130.1(3) . .
N5B C12B C9B 120.8(3) . .
C13B N7BB N5B 109.1(3) . .
C13B N7BB C9B 130.1(3) . .
N5B N7BB C9B 120.8(3) . .
C12B C13B N7B 105.3(3) . .
N7BB C13B C12V 105.3(3) . .
C12B C13B H13C 127.3 . .
N7B C13B H13C 127.3 . .
C15B C14B C19B 119.4(3) . .
C15B C14B C12V 122.1(3) . .
C19B C14B C12V 118.6(3) . .
C15B C14B N7B 122.1(3) . .
C19B C14B N7B 118.6(3) . .
C14B C15B C16B 120.3(3) . .
C14B C15B H15D 119.9 . .
C16B C15B H15D 119.9 . .
C15B C16B C17B 120.7(3) . .
C15B C16B H16E 119.7 . .
C17B C16B H16E 119.7 . .
C5A C20A H20D 109.5 . .
C5A C20A H20E 109.5 . .
H20D C20A H20E 109.5 . .
C5A C20A H20F 109.5 . .
H20D C20A H20F 109.5 . .
H20E C20A H20F 109.5 . .
C18B C19B C14B 119.9(3) . .
C18B C19B H19B 120.0 . .
C14B C19B H19B 120.0 . .
C28B C25B C27B 110.2(3) . .
C28B C25B C24B 110.4(3) . .
C27B C25B C24B 111.1(3) . .
C28B C25B C26B 108.1(3) . .
C27B C25B C26B 108.7(3) . .
C24B C25B C26B 108.1(3) . .
C28B C29B C30B 107.6(3) . .
C28B C29B H29B 126.2 . .
C30B C29B H29B 126.2 . .
C38B C39B H39D 109.5 . .
C38B C39B H39E 109.5 . .
H39D C39B H39E 109.5 . .
C38B C39B H39F 109.5 . .
H39D C39B H39F 109.5 . .
H39E C39B H39F 109.5 . .
C38B C40B H40A 109.5 . .
C38B C40B H40B 109.5 . .
H40A C40B H40B 109.5 . .
C38B C40B H40C 109.5 . .
H40A C40B H40C 109.5 . .
H40B C40B H40C 109.5 . .
C38A C40A H40D 109.5 . .
C38A C40A H40E 109.5 . .
H40D C40A H40E 109.5 . .
C38A C40A H40F 109.5 . .
H40D C40A H40F 109.5 . .
H40E C40A H40F 109.5 . .
N1C C1C C2C 116.6(6) . .
N1C C1C H1C1 108.1 . .
C2C C1C H1C1 108.1 . .
N1C C1C H1C2 108.1 . .
C2C C1C H1C2 108.1 . .
H1C1 C1C H1C2 107.3 . .
C1C C2C C3C 109.9(6) . .
C1C C2C H2C1 109.7 . .
C3C C2C H2C1 109.7 . .
C1C C2C H2C2 109.7 . .
C3C C2C H2C2 109.7 . .
H2C1 C2C H2C2 108.2 . .
C4C C3C C2C 111.9(6) . .
C4C C3C H3C1 109.2 . .
C2C C3C H3C1 109.2 . .
C4C C3C H3C2 109.2 . .
C2C C3C H3C2 109.2 . .
H3C1 C3C H3C2 107.9 . .
C5C C4C C3C 115.7(6) . .
C5C C4C H4C1 108.4 . .
C3C C4C H4C1 108.4 . .
C5C C4C H4C2 108.4 . .
C3C C4C H4C2 108.4 . .
H4C1 C4C H4C2 107.4 . .
C4C C5C C6C 107.2(6) . .
C4C C5C H5C1 110.3 . .
C6C C5C H5C1 110.3 . .
C4C C5C H5C2 110.3 . .
C6C C5C H5C2 110.3 . .
H5C1 C5C H5C2 108.5 . .
C7C C6C C5C 104.7(6) . .
C7C C6C H6C1 110.8 . .
C5C C6C H6C1 110.8 . .
C7C C6C H6C2 110.8 . .
C5C C6C H6C2 110.8 . .
H6C1 C6C H6C2 108.9 . .
C6C C7C C8C 110.2(7) . .
C6C C7C H7C1 109.6 . .
C8C C7C H7C1 109.6 . .
C6C C7C H7C2 109.6 . .
C8C C7C H7C2 109.6 . .
H7C1 C7C H7C2 108.1 . .
C7C C8C H8C1 109.5 . .
C7C C8C H8C2 109.5 . .
H8C1 C8C H8C2 109.5 . .
C7C C8C H8C3 109.5 . .
H8C1 C8C H8C3 109.5 . .
H8C2 C8C H8C3 109.5 . .
N1C C9C C10C 116.3(3) . .
N1C C9C H9C1 108.2 . .
C10C C9C H9C1 108.2 . .
N1C C9C H9C2 108.2 . .
C10C C9C H9C2 108.2 . .
H9C1 C9C H9C2 107.4 . .
C9C C10C C11C 109.4(3) . .
C9C C10C H10A 109.8 . .
C11C C10C H10A 109.8 . .
C9C C10C H10B 109.8 . .
C11C C10C H10B 109.8 . .
H10A C10C H10B 108.2 . .
C12C C11C C10C 112.7(4) . .
C12C C11C H11A 109.1 . .
C10C C11C H11A 109.1 . .
C12C C11C H11B 109.1 . .
C10C C11C H11B 109.1 . .
H11A C11C H11B 107.8 . .
C11C C12C C13C 112.9(3) . .
C11C C12C H12A 109.0 . .
C13C C12C H12A 109.0 . .
C11C C12C H12B 109.0 . .
C13C C12C H12B 109.0 . .
H12A C12C H12B 107.8 . .
C14C C13C C12C 114.3(4) . .
C14C C13C H13A 108.7 . .
C12C C13C H13A 108.7 . .
C14C C13C H13B 108.7 . .
C12C C13C H13B 108.7 . .
H13A C13C H13B 107.6 . .
C15C C14C C13C 116.7(4) . .
C15C C14C H14A 108.1 . .
C13C C14C H14A 108.1 . .
C15C C14C H14B 108.1 . .
C13C C14C H14B 108.1 . .
H14A C14C H14B 107.3 . .
C14C C15C C16C 115.0(6) . .
C14C C15C H15A 108.5 . .
C16C C15C H15A 108.5 . .
C14C C15C H15B 108.5 . .
C16C C15C H15B 108.5 . .
H15A C15C H15B 107.5 . .
C15C C16C H16A 109.5 . .
C15C C16C H16B 109.5 . .
H16A C16C H16B 109.5 . .
C15C C16C H16C 109.5 . .
H16A C16C H16C 109.5 . .
H16B C16C H16C 109.5 . .
N1C C17C C18C 115.8(3) . .
N1C C17C H17A 108.3 . .
C18C C17C H17A 108.3 . .
N1C C17C H17B 108.3 . .
C18C C17C H17B 108.3 . .
H17A C17C H17B 107.4 . .
C17C C18C C19G 111.8(5) . .
C17C C18C C19C 107.1(4) . .
C17C C18C H18C 110.3 . .
C19C C18C H18C 110.3 . .
C17C C18C H18D 110.3 . .
C19C C18C H18D 110.3 . .
H18C C18C H18D 108.5 . .
C17C C18C H18E 109.3 . .
C19G C18C H18E 109.3 . .
C17C C18C H18F 109.3 . .
C19G C18C H18F 109.3 . .
H18E C18C H18F 107.9 . .
C20C C19C C18C 113.6(6) . .
C20C C19C H19C 108.8 . .
C18C C19C H19C 108.8 . .
C20C C19C H19D 108.8 . .
C18C C19C H19D 108.8 . .
H19C C19C H19D 107.7 . .
C19C C20C C21C 111.2(6) . .
C19C C20C H20G 109.4 . .
C21C C20C H20G 109.4 . .
C19C C20C H20H 109.4 . .
C21C C20C H20H 109.4 . .
H20G C20C H20H 108.0 . .
C22C C21C C20C 105.8(6) . .
C22C C21C H21A 110.6 . .
C20C C21C H21A 110.6 . .
C22C C21C H21B 110.6 . .
C20C C21C H21B 110.6 . .
H21A C21C H21B 108.7 . .
C23C C22C C21C 113.0(7) . .
C23C C22C H22C 109.0 . .
C21C C22C H22C 109.0 . .
C23C C22C H22D 109.0 . .
C21C C22C H22D 109.0 . .
H22C C22C H22D 107.8 . .
C22C C23C C24C 105.7(7) . .
C22C C23C H23C 110.6 . .
C24C C23C H23C 110.6 . .
C22C C23C H23D 110.6 . .
C24C C23C H23D 110.6 . .
H23C C23C H23D 108.7 . .
C23C C24C H24A 107.7 . .
C23C C24C H24B 113.8 . .
H24A C24C H24B 109.5 . .
C23C C24C H24C 106.8 . .
H24A C24C H24C 109.5 . .
H24B C24C H24C 109.5 . .
N1C C25C H25A 109.6 . .
N1C C25C H25B 109.2 . .
H25A C25C H25B 109.5 . .
N1C C25C H25C 109.6 . .
H25A C25C H25C 109.5 . .
H25B C25C H25C 109.5 . .
C17C N1C C9C 111.9(3) . .
C17C N1C C1C 105.4(6) . .
C9C N1C C1C 114.1(4) . .
C17C N1C C25C 110.9(3) . .
C9C N1C C25C 106.3(3) . .
C1C N1C C25C 108.3(6) . .
C17C N1C C1CC 111.3(4) . .
C9C N1C C1CC 107.3(4) . .
C25C N1C C1CC 109.0(4) . .
C20G C19G C18C 107.8(6) . .
C20G C19G H19E 110.1 . .
C18C C19G H19E 110.1 . .
C20G C19G H19F 110.1 . .
C18C C19G H19F 110.1 . .
H19E C19G H19F 108.5 . .
C21G C20G C19G 111.4(6) . .
C21G C20G H20I 109.3 . .
C19G C20G H20I 109.3 . .
C21G C20G H20J 109.3 . .
C19G C20G H20J 109.3 . .
H20I C20G H20J 108.0 . .
C20G C21G C22G 112.8(7) . .
C20G C21G H21C 109.0 . .
C22G C21G H21C 109.0 . .
C20G C21G H21D 109.0 . .
C22G C21G H21D 109.0 . .
H21C C21G H21D 107.8 . .
C21G C22G C23G 105.3(7) . .
C21G C22G H22E 110.7 . .
C23G C22G H22E 110.7 . .
C21G C22G H22F 110.7 . .
C23G C22G H22F 110.7 . .
H22E C22G H22F 108.8 . .
C24G C23G C22G 104.3(8) . .
C24G C23G H23E 110.9 . .
C22G C23G H23E 110.9 . .
C24G C23G H23F 110.9 . .
C22G C23G H23F 110.9 . .
H23E C23G H23F 108.9 . .
C23G C24G H24D 109.6 . .
C23G C24G H24E 111.2 . .
H24D C24G H24E 109.5 . .
C23G C24G H24F 107.5 . .
H24D C24G H24F 109.5 . .
H24E C24G H24F 109.5 . .
N1D C1D C2D 114.2(7) . .
N1D C1D H9DA 105.8 . .
C2D C1D H9DA 106.9 . .
N1D C1D H9DB 110.5 . .
C2D C1D H9DB 110.8 . .
H9DA C1D H9DB 108.3 . .
C3D C2D C1D 112.2(7) . .
C3D C2D H10E 109.2 . .
C1D C2D H10E 109.2 . .
C3D C2D H10F 109.2 . .
C1D C2D H10F 109.2 . .
H10E C2D H10F 107.9 . .
C4D C3D C2D 115.1(6) . .
C4D C3D H11E 108.5 . .
C2D C3D H11E 108.5 . .
C4D C3D H11F 108.5 . .
C2D C3D H11F 108.5 . .
H11E C3D H11F 107.5 . .
C5D C4D C3D 116.6(6) . .
C5D C4D H12D 108.2 . .
C3D C4D H12D 108.2 . .
C5D C4D H12E 108.2 . .
C3D C4D H12E 108.2 . .
H12D C4D H12E 107.3 . .
C4D C5D C6D 117.5(6) . .
C4D C5D H13D 107.9 . .
C6D C5D H13D 107.9 . .
C4D C5D H13E 107.9 . .
C6D C5D H13E 107.9 . .
H13D C5D H13E 107.2 . .
C5D C6D C7D 111.3(6) . .
C5D C6D H14C 109.4 . .
C7D C6D H14C 109.4 . .
C5D C6D H14D 109.4 . .
C7D C6D H14D 109.4 . .
H14C C6D H14D 108.0 . .
C6D C7D C8D 112.3(7) . .
C6D C7D H15E 109.1 . .
C8D C7D H15E 109.1 . .
C6D C7D H15F 109.1 . .
C8D C7D H15F 109.1 . .
H15E C7D H15F 107.9 . .
C7D C8D H16F 107.9 . .
C7D C8D H16G 110.4 . .
H16F C8D H16G 109.5 . .
C7D C8D H16H 110.0 . .
H16F C8D H16H 109.5 . .
H16G C8D H16H 109.5 . .
N1D C9D C10D 118.3(7) . .
N1D C9D H1DA 107.7 . .
C10D C9D H1DA 107.7 . .
N1D C9D H1DB 107.7 . .
C10D C9D H1DB 107.7 . .
H1DA C9D H1DB 107.1 . .
C9D C10D C11D 107.7(7) . .
C9D C10D H2DA 110.2 . .
C11D C10D H2DA 110.2 . .
C9D C10D H2DB 110.2 . .
C11D C10D H2DB 110.2 . .
H2DA C10D H2DB 108.5 . .
C12D C11D C10D 108.2(7) . .
C12D C11D H3DA 110.1 . .
C10D C11D H3DA 110.1 . .
C12D C11D H3DB 110.1 . .
C10D C11D H3DB 110.1 . .
H3DA C11D H3DB 108.4 . .
C13D C12D C11D 111.9(8) . .
C13D C12D H4DA 109.2 . .
C11D C12D H4DA 109.2 . .
C13D C12D H4DB 109.2 . .
C11D C12D H4DB 109.2 . .
H4DA C12D H4DB 107.9 . .
C12D C13D C14D 110.2(8) . .
C12D C13D H5DA 109.6 . .
C14D C13D H5DA 109.6 . .
C12D C13D H5DB 109.6 . .
C14D C13D H5DB 109.6 . .
H5DA C13D H5DB 108.1 . .
C13D C14D C15D 110.9(9) . .
C13D C14D H6DA 109.5 . .
C15D C14D H6DA 109.5 . .
C13D C14D H6DB 109.5 . .
C15D C14D H6DB 109.5 . .
H6DA C14D H6DB 108.1 . .
C14D C15D C16D 108.9(9) . .
C14D C15D H7DA 109.9 . .
C16D C15D H7DA 109.9 . .
C14D C15D H7DB 109.9 . .
C16D C15D H7DB 109.9 . .
H7DA C15D H7DB 108.3 . .
C15D C16D H8DA 99.2 . .
C15D C16D H8DB 108.2 . .
H8DA C16D H8DB 109.5 . .
C15D C16D H8DC 120.4 . .
H8DA C16D H8DC 109.5 . .
H8DB C16D H8DC 109.5 . .
C18D C17D N1D 108.1(8) . .
C18D C17D H17C 110.1 . .
N1D C17D H17C 110.1 . .
C18D C17D H17D 110.1 . .
N1D C17D H17D 110.1 . .
H17C C17D H17D 108.4 . .
C19D C18D C17D 108.2(9) . .
C19D C18D H18H 110.1 . .
C17D C18D H18H 110.1 . .
C19D C18D H18I 110.1 . .
C17D C18D H18I 110.1 . .
H18H C18D H18I 108.4 . .
C20D C19D C18D 105.0(9) . .
C20D C19D H19G 110.8 . .
C18D C19D H19G 110.8 . .
C20D C19D H19H 110.8 . .
C18D C19D H19H 110.8 . .
H19G C19D H19H 108.8 . .
C19D C20D C21D 110.2(10) . .
C19D C20D H20O 109.6 . .
C21D C20D H20O 109.6 . .
C19D C20D H20K 109.6 . .
C21D C20D H20K 109.6 . .
H20O C20D H20K 108.1 . .
C20D C21D C22D 106.9(10) . .
C20D C21D H21K 110.3 . .
C22D C21D H21K 110.3 . .
C20D C21D H21L 110.3 . .
C22D C21D H21L 110.3 . .
H21K C21D H21L 108.6 . .
C23D C22D C21D 106.3(10) . .
C23D C22D H22H 110.5 . .
C21D C22D H22H 110.5 . .
C23D C22D H22I 110.5 . .
C21D C22D H22I 110.5 . .
H22H C22D H22I 108.7 . .
C22D C23D C24D 110.5(10) . .
C22D C23D H23G 109.6 . .
C24D C23D H23G 109.6 . .
C22D C23D H23H 109.6 . .
C24D C23D H23H 109.6 . .
H23G C23D H23H 108.1 . .
C23D C24D H24G 114.4 . .
C23D C24D H24H 110.1 . .
H24G C24D H24H 109.5 . .
C23D C24D H24I 103.8 . .
H24G C24D H24I 109.5 . .
H24H C24D H24I 109.5 . .
N1D C25D H25D 116.1 . .
N1D C25D H25E 100.0 . .
H25D C25D H25E 109.5 . .
N1D C25D H25F 111.8 . .
H25D C25D H25F 109.5 . .
H25E C25D H25F 109.5 . .
C9D N1D C25D 112.5(8) . .
C9D N1D C1D 115.1(7) . .
C25D N1D C1D 112.8(7) . .
C9D N1D C17D 111.0(8) . .
C25D N1D C17D 103.6(7) . .
C1D N1D C17D 100.5(7) . .
N1' C1' C2' 119.4(6) . .
N1' C1' H1'A 107.5 . .
C2' C1' H1'A 107.5 . .
N1' C1' H1'B 107.5 . .
C2' C1' H1'B 107.5 . .
H1'A C1' H1'B 107.0 . .
C1' C2' C3' 109.9(5) . .
C1' C2' H2'A 109.7 . .
C3' C2' H2'A 109.7 . .
C1' C2' H2'B 109.7 . .
C3' C2' H2'B 109.7 . .
H2'A C2' H2'B 108.2 . .
C4' C3' C2' 113.1(5) . .
C4' C3' H3'A 109.0 . .
C2' C3' H3'A 109.0 . .
C4' C3' H3'B 109.0 . .
C2' C3' H3'B 109.0 . .
H3'A C3' H3'B 107.8 . .
C5' C4' C3' 115.2(6) . .
C5' C4' H4'A 108.5 . .
C3' C4' H4'A 108.5 . .
C5' C4' H4'B 108.5 . .
C3' C4' H4'B 108.5 . .
H4'A C4' H4'B 107.5 . .
C4' C5' C6' 108.7(6) . .
C4' C5' H5'A 109.9 . .
C6' C5' H5'A 109.9 . .
C4' C5' H5'B 109.9 . .
C6' C5' H5'B 109.9 . .
H5'A C5' H5'B 108.3 . .
C7' C6' C5' 107.1(6) . .
C7' C6' H6'A 110.3 . .
C5' C6' H6'A 110.3 . .
C7' C6' H6'B 110.3 . .
C5' C6' H6'B 110.3 . .
H6'A C6' H6'B 108.6 . .
C6' C7' C8' 110.8(7) . .
C6' C7' H7'A 109.5 . .
C8' C7' H7'A 109.5 . .
C6' C7' H7'B 109.5 . .
C8' C7' H7'B 109.5 . .
H7'A C7' H7'B 108.1 . .
C7' C8' H8'A 103.7 . .
C7' C8' H8'B 104.0 . .
H8'A C8' H8'B 109.5 . .
C7' C8' H8'C 120.2 . .
H8'A C8' H8'C 109.5 . .
H8'B C8' H8'C 109.5 . .
N1' C9' C10' 118.5(5) . .
N1' C9' H9'A 107.7 . .
C10' C9' H9'A 107.7 . .
N1' C9' H9'B 107.7 . .
C10' C9' H9'B 107.7 . .
H9'A C9' H9'B 107.1 . .
C9' C10' C11' 113.0(6) . .
C9' C10' H10L 109.0 . .
C11' C10' H10L 109.0 . .
C9' C10' H10M 109.0 . .
C11' C10' H10M 109.0 . .
H10L C10' H10M 107.8 . .
C12' C11' C10' 111.9(7) . .
C12' C11' H11L 109.2 . .
C10' C11' H11L 109.2 . .
C12' C11' H11M 109.2 . .
C10' C11' H11M 109.2 . .
H11L C11' H11M 107.9 . .
C13' C12' C11' 112.8(7) . .
C13' C12' H12L 109.0 . .
C11' C12' H12L 109.0 . .
C13' C12' H12M 109.0 . .
C11' C12' H12M 109.0 . .
H12L C12' H12M 107.8 . .
C14' C13' C12' 116.7(7) . .
C14' C13' H13L 108.1 . .
C12' C13' H13L 108.1 . .
C14' C13' H13M 108.1 . .
C12' C13' H13M 108.1 . .
H13L C13' H13M 107.3 . .
C15' C14' C13' 116.0(7) . .
C15' C14' H14L 108.3 . .
C13' C14' H14L 108.3 . .
C15' C14' H14M 108.3 . .
C13' C14' H14M 108.3 . .
H14L C14' H14M 107.4 . .
C14' C15' C16' 117.9(8) . .
C14' C15' H15L 107.8 . .
C16' C15' H15L 107.8 . .
C14' C15' H15M 107.8 . .
C16' C15' H15M 107.8 . .
H15L C15' H15M 107.2 . .
C15' C16' H16N 105.6 . .
C15' C16' H16L 115.7 . .
H16N C16' H16L 109.5 . .
C15' C16' H16O 107.0 . .
H16N C16' H16O 109.5 . .
H16L C16' H16O 109.5 . .
N1' C17' C18' 117.0(6) . .
N1' C17' H17E 108.1 . .
C18' C17' H17E 108.1 . .
N1' C17' H17F 108.1 . .
C18' C17' H17F 108.1 . .
H17E C17' H17F 107.3 . .
C17' C18' C19' 109.4(6) . .
C17' C18' H18J 109.8 . .
C19' C18' H18J 109.8 . .
C17' C18' H18K 109.8 . .
C19' C18' H18K 109.8 . .
H18J C18' H18K 108.2 . .
C20' C19' C18' 117.1(7) . .
C20' C19' H19J 108.0 . .
C18' C19' H19J 108.0 . .
C20' C19' H19K 108.0 . .
C18' C19' H19K 108.0 . .
H19J C19' H19K 107.3 . .
C19' C20' C21' 107.7(6) . .
C19' C20' H20M 110.2 . .
C21' C20' H20M 110.2 . .
C19' C20' H20N 110.2 . .
C21' C20' H20N 110.2 . .
H20M C20' H20N 108.5 . .
C22' C21' C20' 107.8(6) . .
C22' C21' H21I 110.2 . .
C20' C21' H21I 110.2 . .
C22' C21' H21J 110.2 . .
C20' C21' H21J 110.2 . .
H21I C21' H21J 108.5 . .
C21' C22' C23' 112.4(7) . .
C21' C22' H22M 109.1 . .
C23' C22' H22M 109.1 . .
C21' C22' H22J 109.1 . .
C23' C22' H22J 109.1 . .
H22M C22' H22J 107.9 . .
C22' C23' C24' 105.2(7) . .
C22' C23' H23I 110.7 . .
C24' C23' H23I 110.7 . .
C22' C23' H23J 110.7 . .
C24' C23' H23J 110.7 . .
H23I C23' H23J 108.8 . .
C23' C24' H24L 109.6 . .
C23' C24' H24M 111.5 . .
H24L C24' H24M 109.5 . .
C23' C24' H24N 107.2 . .
H24L C24' H24N 109.5 . .
H24M C24' H24N 109.5 . .
N1' C25' H254 102.0 . .
N1' C25' H255 124.1 . .
H254 C25' H255 109.5 . .
N1' C25' H256 101.6 . .
H254 C25' H256 109.5 . .
H255 C25' H256 109.5 . .
C9' N1' C17' 109.0(5) . .
C9' N1' C1' 115.9(6) . .
C17' N1' C1' 106.1(6) . .
C9' N1' C25' 107.8(6) . .
C17' N1' C25' 110.7(7) . .
C1' N1' C25' 107.2(7) . .
F1F C1F C2F 122.7(8) . .
F1F C1F C6F 116.0(7) . .
C2F C1F C6F 119.0(6) . .
C1F C2F C3F 119.9(6) . .
C1F C2F H2F 120.1 . .
C3F C2F H2F 120.1 . .
C2F C3F C4F 119.5(6) . .
C2F C3F H3F 120.2 . .
C4F C3F H3F 120.2 . .
C5F C4F C3F 119.0(6) . .
C5F C4F H4F 120.5 . .
C3F C4F H4F 120.5 . .
C6F C5F C4F 120.8(6) . .
C6F C5F H5F 119.6 . .
C4F C5F H5F 119.6 . .
F2F C6F C5F 124.5(8) . .
F2F C6F C1F 115.1(7) . .
C5F C6F C1F 119.2(5) . .
F1H C1H C2H 123.0(6) . .
F1H C1H C6H 117.2(6) . .
C2H C1H C6H 119.4(5) . .
C1H C2H C3H 120.6(5) . .
C1H C2H H2H 119.7 . .
C3H C2H H2H 119.7 . .
C4H C3H C2H 119.5(6) . .
C4H C3H H3H 120.3 . .
C2H C3H H3H 120.3 . .
C5H C4H C3H 118.6(6) . .
C5H C4H H4H 120.7 . .
C3H C4H H4H 120.7 . .
C6H C5H C4H 120.1(6) . .
C6H C5H H5H 119.9 . .
C4H C5H H5H 119.9 . .
F2H C6H C5H 122.9(6) . .
F2H C6H C1H 117.7(6) . .
C5H C6H C1H 119.4(5) . .
F1S C1S C2S 120.3(6) . .
F1S C1S C6S 119.7(6) . .
C2S C1S C6S 120.0 . .
C3S C2S C1S 120.0 . .
C3S C2S H2S 120.0 . .
C1S C2S H2S 120.0 . .
C2S C3S C4S 120.0 . .
C2S C3S H3S 120.0 . .
C4S C3S H3S 120.0 . .
C5S C4S C3S 120.0 . .
C5S C4S H4S 120.0 . .
C3S C4S H4S 120.0 . .
C4S C5S C6S 120.0 . .
C4S C5S H5S 120.0 . .
C6S C5S H5S 120.0 . .
F2S C6S C5S 122.0(5) . .
F2S C6S C1S 118.0(5) . .
C5S C6S C1S 120.0 . .
F1S' C1S' C2S' 118.9(8) . .
F1S' C1S' C6S' 121.1(8) . .
C2S' C1S' C6S' 120.0 . .
C1S' C2S' C3S' 120.0 . .
C1S' C2S' H2S' 120.0 . .
C3S' C2S' H2S' 120.0 . .
C4S' C3S' C2S' 120.0 . .
C4S' C3S' H3S' 120.0 . .
C2S' C3S' H3S' 120.0 . .
C3S' C4S' C5S' 120.0 . .
C3S' C4S' H4S' 120.0 . .
C5S' C4S' H4S' 120.0 . .
C6S' C5S' C4S' 120.0 . .
C6S' C5S' H5S' 120.0 . .
C4S' C5S' H5S' 120.0 . .
F2S' C6S' C5S' 121.6(9) . .
F2S' C6S' C1S' 118.4(9) . .
C5S' C6S' C1S' 120.0 . .
F1I C1I C2I 122.3(6) . .
F1I C1I C6I 117.9(6) . .
C2I C1I C6I 119.8(5) . .
C1I C2I C3I 120.4(6) . .
C1I C2I H2I 119.8 . .
C3I C2I H2I 119.8 . .
C4I C3I C2I 119.7(6) . .
C4I C3I H3I 120.2 . .
C2I C3I H3I 120.2 . .
C5I C4I C3I 119.6(6) . .
C5I C4I H4I 120.2 . .
C3I C4I H4I 120.2 . .
C6I C5I C4I 121.0(6) . .
C6I C5I H5I 119.5 . .
C4I C5I H5I 119.5 . .
F2I C6I C5I 123.1(7) . .
F2I C6I C1I 116.9(7) . .
C5I C6I C1I 119.4(5) . .
F1T C1T C2T 121.3(3) . .
F1T C1T C6T 118.8(3) . .
C2T C1T C6T 119.9(3) . .
C3T C2T C1T 119.3(3) . .
C3T C2T H2T 120.4 . .
C1T C2T H2T 120.4 . .
C4T C3T C2T 121.0(4) . .
C4T C3T H3T 119.5 . .
C2T C3T H3T 119.5 . .
C3T C4T C5T 119.5(3) . .
C3T C4T H4T 120.3 . .
C5T C4T H4T 120.3 . .
C6T C5T C4T 120.0(3) . .
C6T C5T H5T 120.0 . .
C4T C5T H5T 120.0 . .
F2T C6T C5T 122.7(3) . .
F2T C6T C1T 116.9(3) . .
C5T C6T C1T 120.3(3) . .
F1R C1R C2R 122.6(6) . .
F1R C1R C6R 117.4(6) . .
C2R C1R C6R 120.0 . .
C1R C2R C3R 120.0 . .
C1R C2R H2R 120.0 . .
C3R C2R H2R 120.0 . .
C4R C3R C2R 120.0 . .
C4R C3R H3R 120.0 . .
C2R C3R H3R 120.0 . .
C5R C4R C3R 120.0 . .
C5R C4R H4R 120.0 . .
C3R C4R H4R 120.0 . .
C4R C5R C6R 120.0 . .
C4R C5R H5R 120.0 . .
C6R C5R H5R 120.0 . .
F2R C6R C5R 122.9(6) . .
F2R C6R C1R 117.1(6) . .
C5R C6R C1R 120.0 . .
N1E C1E C2E 117.9(7) . .
N1E C1E H1E1 107.8 . .
C2E C1E H1E1 107.8 . .
N1E C1E H1E2 107.8 . .
C2E C1E H1E2 107.8 . .
H1E1 C1E H1E2 107.2 . .
C1E C2E C3E 107.7(6) . .
C1E C2E H2E1 110.2 . .
C3E C2E H2E1 110.2 . .
C1E C2E H2E2 110.2 . .
C3E C2E H2E2 110.2 . .
H2E1 C2E H2E2 108.5 . .
C4E C3E C2E 109.9(6) . .
C4E C3E H3E1 109.7 . .
C2E C3E H3E1 109.7 . .
C4E C3E H3E2 109.7 . .
C2E C3E H3E2 109.7 . .
H3E1 C3E H3E2 108.2 . .
C5E C4E C3E 115.7(7) . .
C5E C4E H4E1 108.4 . .
C3E C4E H4E1 108.4 . .
C5E C4E H4E2 108.4 . .
C3E C4E H4E2 108.4 . .
H4E1 C4E H4E2 107.4 . .
C4E C5E C6E 107.0(7) . .
C4E C5E H5E1 110.3 . .
C6E C5E H5E1 110.3 . .
C4E C5E H5E2 110.3 . .
C6E C5E H5E2 110.3 . .
H5E1 C5E H5E2 108.6 . .
C7E C6E C5E 106.8(7) . .
C7E C6E H6E1 110.4 . .
C5E C6E H6E1 110.4 . .
C7E C6E H6E2 110.4 . .
C5E C6E H6E2 110.4 . .
H6E1 C6E H6E2 108.6 . .
C6E C7E C8E 110.2(7) . .
C6E C7E H7E1 109.6 . .
C8E C7E H7E1 109.6 . .
C6E C7E H7E2 109.6 . .
C8E C7E H7E2 109.6 . .
H7E1 C7E H7E2 108.1 . .
C7E C8E H8E1 103.0 . .
C7E C8E H8E2 116.7 . .
H8E1 C8E H8E2 109.5 . .
C7E C8E H8E3 108.4 . .
H8E1 C8E H8E3 109.5 . .
H8E2 C8E H8E3 109.5 . .
N1E C9E C10E 117.1(7) . .
N1E C9E H9E1 108.0 . .
C10E C9E H9E1 108.0 . .
N1E C9E H9E2 108.0 . .
C10E C9E H9E2 108.0 . .
H9E1 C9E H9E2 107.3 . .
C9E C10E C11E 110.2(7) . .
C9E C10E H10G 109.6 . .
C11E C10E H10G 109.6 . .
C9E C10E H10H 109.6 . .
C11E C10E H10H 109.6 . .
H10G C10E H10H 108.1 . .
C12E C11E C10E 111.9(7) . .
C12E C11E H11G 109.2 . .
C10E C11E H11G 109.2 . .
C12E C11E H11H 109.2 . .
C10E C11E H11H 109.2 . .
H11G C11E H11H 107.9 . .
C13E C12E C11E 111.6(7) . .
C13E C12E H12F 109.3 . .
C11E C12E H12F 109.3 . .
C13E C12E H12G 109.3 . .
C11E C12E H12G 109.3 . .
H12F C12E H12G 108.0 . .
C14E C13E C12E 114.1(7) . .
C14E C13E H13F 108.7 . .
C12E C13E H13F 108.7 . .
C14E C13E H13G 108.7 . .
C12E C13E H13G 108.7 . .
H13F C13E H13G 107.6 . .
C15E C14E C13E 114.6(7) . .
C15E C14E H14E 108.6 . .
C13E C14E H14E 108.6 . .
C15E C14E H14F 108.6 . .
C13E C14E H14F 108.6 . .
H14E C14E H14F 107.6 . .
C14E C15E C16E 115.0(8) . .
C14E C15E H15G 108.5 . .
C16E C15E H15G 108.5 . .
C14E C15E H15H 108.5 . .
C16E C15E H15H 108.5 . .
H15G C15E H15H 107.5 . .
C15E C16E H16I 108.0 . .
C15E C16E H16J 110.1 . .
H16I C16E H16J 109.5 . .
C15E C16E H16K 110.4 . .
H16I C16E H16K 109.5 . .
H16J C16E H16K 109.5 . .
N1E C17E C18E 117.1(7) . .
N1E C17E H17G 108.0 . .
C18E C17E H17G 108.0 . .
N1E C17E H17H 108.0 . .
C18E C17E H17H 108.0 . .
H17G C17E H17H 107.3 . .
C17E C18E C19E 108.5(7) . .
C17E C18E H18G 110.0 . .
C19E C18E H18G 110.0 . .
C17E C18E H18L 110.0 . .
C19E C18E H18L 110.0 . .
H18G C18E H18L 108.4 . .
C20E C19E C18E 117.3(7) . .
C20E C19E H19I 108.0 . .
C18E C19E H19I 108.0 . .
C20E C19E H19L 108.0 . .
C18E C19E H19L 108.0 . .
H19I C19E H19L 107.2 . .
C19E C20E C21E 108.6(7) . .
C19E C20E H20L 110.0 . .
C21E C20E H20L 110.0 . .
C19E C20E H20P 110.0 . .
C21E C20E H20P 110.0 . .
H20L C20E H20P 108.3 . .
C22E C21E C20E 107.3(7) . .
C22E C21E H21E 110.3 . .
C20E C21E H21E 110.3 . .
C22E C21E H21F 110.3 . .
C20E C21E H21F 110.3 . .
H21E C21E H21F 108.5 . .
C23E C22E C21E 113.1(8) . .
C23E C22E H22G 109.0 . .
C21E C22E H22G 109.0 . .
C23E C22E H22K 109.0 . .
C21E C22E H22K 109.0 . .
H22G C22E H22K 107.8 . .
C22E C23E C24E 105.5(8) . .
C22E C23E H23K 110.7 . .
C24E C23E H23K 110.7 . .
C22E C23E H23L 110.7 . .
C24E C23E H23L 110.7 . .
H23K C23E H23L 108.8 . .
C23E C24E H24J 110.1 . .
C23E C24E H24K 106.9 . .
H24J C24E H24K 109.5 . .
C23E C24E H24O 111.4 . .
H24J C24E H24O 109.5 . .
H24K C24E H24O 109.5 . .
N1E C25E H25G 125.7 . .
N1E C25E H25H 110.3 . .
H25G C25E H25H 109.5 . .
N1E C25E H25I 90.2 . .
H25G C25E H25I 109.5 . .
H25H C25E H25I 109.5 . .
C1E N1E C17E 105.5(7) . .
C1E N1E C9E 114.7(6) . .
C17E N1E C9E 110.2(7) . .
C1E N1E C25E 108.2(8) . .
C17E N1E C25E 111.2(7) . .
C9E N1E C25E 107.2(7) . .
C2CC C1CC N1C 116.9(4) . .
C2CC C1CC H1C3 108.1 . .
N1C C1CC H1C3 108.1 . .
C2CC C1CC H1C4 108.1 . .
N1C C1CC H1C4 108.1 . .
H1C3 C1CC H1C4 107.3 . .
C1CC C2CC C3CC 108.4(4) . .
C1CC C2CC H2C3 110.0 . .
C3CC C2CC H2C3 110.0 . .
C1CC C2CC H2C4 110.0 . .
C3CC C2CC H2C4 110.0 . .
H2C3 C2CC H2C4 108.4 . .
C4CC C3CC C2CC 112.6(4) . .
C4CC C3CC H3C3 109.1 . .
C2CC C3CC H3C3 109.1 . .
C4CC C3CC H3C4 109.1 . .
C2CC C3CC H3C4 109.1 . .
H3C3 C3CC H3C4 107.8 . .
C5CC C4CC C3CC 115.9(5) . .
C5CC C4CC H4C3 108.3 . .
C3CC C4CC H4C3 108.3 . .
C5CC C4CC H4C4 108.3 . .
C3CC C4CC H4C4 108.3 . .
H4C3 C4CC H4C4 107.4 . .
C4CC C5CC C6CC 108.2(5) . .
C4CC C5CC H5C3 110.1 . .
C6CC C5CC H5C3 110.1 . .
C4CC C5CC H5C4 110.1 . .
C6CC C5CC H5C4 110.1 . .
H5C3 C5CC H5C4 108.4 . .
C7CC C6CC C5CC 106.6(5) . .
C7CC C6CC H6C3 110.4 . .
C5CC C6CC H6C3 110.4 . .
C7CC C6CC H6C4 110.4 . .
C5CC C6CC H6C4 110.4 . .
H6C3 C6CC H6C4 108.6 . .
C6CC C7CC C8CC 110.2(6) . .
C6CC C7CC H7C3 109.6 . .
C8CC C7CC H7C3 109.6 . .
C6CC C7CC H7C4 109.6 . .
C8CC C7CC H7C4 109.6 . .
H7C3 C7CC H7C4 108.1 . .
C7CC C8CC H8C4 109.4 . .
C7CC C8CC H8C5 109.7 . .
H8C4 C8CC H8C5 109.5 . .
C7CC C8CC H8C6 109.3 . .
H8C4 C8CC H8C6 109.5 . .
H8C5 C8CC H8C6 109.5 . .

loop_
_geom_bond_atom_site_label_1
_geom_bond_atom_site_label_2
_geom_bond_distance
_geom_bond_site_symmetry_2
C1A C2A 1.372(4) .
C1A N1A 1.376(4) .
C1A C38A 1.519(4) .
N1A C4A 1.371(4) .
N1A H1A 0.8600 .
C2A C3A 1.406(5) .
C2A H2A 0.9300 .
N2A C24A 1.360(4) .
N2A C21A 1.385(4) .
N2A H2A1 0.8600 .
C3A C4A 1.369(4) .
C3A H3A 0.9300 .
N3A C28A 1.380(4) .
N3A C31A 1.384(4) .
N3A H3A1 0.8600 .
C4A C5A 1.520(5) .
N4A C34A 1.370(4) .
N4A C37A 1.384(4) .
N4A H4A 0.8600 .
C5A C21A 1.505(5) .
C5A C6A 1.545(4) .
C5A C20A 1.550(4) .
N5A N6A 1.357(4) .
N5A C12A 1.370(4) .
N5A C9A 1.438(4) .
C13V N6A 1.357(4) .
C13V C12A 1.370(4) .
C13V C9A 1.438(4) .
C6A C7A 1.375(5) .
C6A C11A 1.390(5) .
N6A N7A 1.294(4) .
C7A C8A 1.372(5) .
C7A H7A 0.9300 .
N7A N5AA 1.364(4) .
N7A C13A 1.364(4) .
C8A C9A 1.404(5) .
C8A H8A 0.9300 .
C9A C10A 1.370(5) .
C8B C7B 1.361(5) .
C8B C9B 1.391(4) .
C8B H8B 0.9300 .
C10A C11A 1.369(5) .
C10A H10C 0.9300 .
C9B C10B 1.382(4) .
C9B N7BB 1.446(4) .
C9B C12B 1.446(4) .
C11A H11C 0.9300 .
C12A N5AA 1.356(4) .
C12A C13A 1.356(4) .
C12A H12C 0.9300 .
C14A C15A 1.372(5) .
C14A C19A 1.376(5) .
C14A N5AA 1.452(4) .
C14A C13A 1.452(4) .
C15A C16A 1.386(5) .
C15A H15C 0.9300 .
C16A C17A 1.381(5) .
C16A H16D 0.9300 .
C17A C18A 1.386(5) .
C17A C32A 1.560(4) 2_665
C18A C19A 1.395(5) .
C18A H18A 0.9300 .
C17B C18B 1.381(4) .
C17B C16B 1.392(5) .
C17B C32B 1.539(4) 2_676
C19A H19A 0.9300 .
C18B C19B 1.378(5) .
C18B H18B 0.9300 .
C21A C22A 1.372(5) .
C20B C5B 1.542(5) .
C20B H20A 0.9600 .
C20B H20B 0.9600 .
C20B H20C 0.9600 .
C22A C23A 1.401(6) .
C22A H22A 0.9300 .
C21B C22B 1.367(5) .
C21B N2B 1.379(4) .
C21B C5B 1.524(4) .
C23A C24A 1.378(5) .
C23A H23A 0.9300 .
C22B C23B 1.401(5) .
C22B H22B 0.9300 .
C24A C25A 1.516(5) .
C23B C24B 1.359(5) .
C23B H23B 0.9300 .
C25A C28A 1.516(5) .
C25A C26A 1.551(5) .
C25A C27A 1.553(5) .
C24B N2B 1.377(4) .
C24B C25B 1.522(5) .
C26A H26A 0.9600 .
C26A H26B 0.9600 .
C26A H26C 0.9600 .
C27A H27A 0.9600 .
C27A H27B 0.9600 .
C27A H27C 0.9600 .
C26B C25B 1.556(5) .
C26B H26D 0.9600 .
C26B H26E 0.9600 .
C26B H26F 0.9600 .
C28A C29A 1.365(5) .
C27B C25B 1.520(5) .
C27B H27D 0.9600 .
C27B H27E 0.9600 .
C27B H27F 0.9600 .
C29A C30A 1.411(6) .
C29A H29A 0.9300 .
C28B N3B 1.371(4) .
C28B C29B 1.382(4) .
C28B C25B 1.519(5) .
C30A C31A 1.363(5) .
C30A H30A 0.9300 .
C31A C32A 1.513(5) .
C30B C31B 1.368(4) .
C30B C29B 1.411(5) .
C30B H30B 0.9300 .
C32A C34A 1.506(4) .
C32A C33A 1.539(4) .
C32A C17A 1.560(4) 2_665
C31B N3B 1.376(4) .
C31B C32B 1.523(5) .
C33A H33A 0.9600 .
C33A H33B 0.9600 .
C33A H33C 0.9600 .
C32B C34B 1.516(4) .
C32B C17B 1.539(4) 2_676
C32B C33B 1.551(4) .
C34A C35A 1.373(4) .
C33B H33D 0.9600 .
C33B H33E 0.9600 .
C33B H33F 0.9600 .
C35A C36A 1.398(5) .
C35A H35A 0.9300 .
C34B C35B 1.371(4) .
C34B N4B 1.380(4) .
C36A C37A 1.381(5) .
C36A H36A 0.9300 .
C35B C36B 1.406(5) .
C35B H35B 0.9300 .
C37A C38A 1.512(5) .
C36B C37B 1.359(5) .
C36B H36B 0.9300 .
C38A C39A 1.530(5) .
C38A C40A 1.542(4) .
C37B N4B 1.372(4) .
C37B C38B 1.525(5) .
C39A H39A 0.9600 .
C39A H39B 0.9600 .
C39A H39C 0.9600 .
C38B C1B 1.524(5) .
C38B C40B 1.536(4) .
C38B C39B 1.548(5) .
N1B C4B 1.374(4) .
N1B C1B 1.380(4) .
N1B H1B 0.8600 .
C1B C2B 1.367(5) .
C2B C3B 1.399(5) .
C2B H2B 0.9300 .
N2B H2B1 0.8600 .
C3B C4B 1.364(5) .
C3B H3B 0.9300 .
N3B H3B1 0.8600 .
C4B C5B 1.524(5) .
N4B H4B 0.8600 .
C5B C6B 1.538(5) .
N5B N6B 1.309(4) .
N5B N7BB 1.357(3) .
N5B C12B 1.357(3) .
C6B C11B 1.387(5) .
C6B C7B 1.398(4) .
N6B C12V 1.348(4) .
N6B N7B 1.348(4) .
C7B H7B 0.9300 .
N7B C13B 1.375(4) .
N7B C14B 1.444(4) .
C12V C13B 1.375(4) .
C12V C14B 1.444(4) .
C10B C11B 1.380(5) .
C10B H10D 0.9300 .
C11B H11D 0.9300 .
C12B C13B 1.354(4) .
N7BB C13B 1.354(4) .
C13B H13C 0.9300 .
C14B C15B 1.380(4) .
C14B C19B 1.383(4) .
C15B C16B 1.392(5) .
C15B H15D 0.9300 .
C16B H16E 0.9300 .
C20A H20D 0.9600 .
C20A H20E 0.9600 .
C20A H20F 0.9600 .
C19B H19B 0.9300 .
C29B H29B 0.9300 .
C39B H39D 0.9600 .
C39B H39E 0.9600 .
C39B H39F 0.9600 .
C40B H40A 0.9600 .
C40B H40B 0.9600 .
C40B H40C 0.9600 .
C40A H40D 0.9600 .
C40A H40E 0.9600 .
C40A H40F 0.9600 .
C1C N1C 1.496(7) .
C1C C2C 1.524(5) .
C1C H1C1 0.9700 .
C1C H1C2 0.9700 .
C2C C3C 1.540(5) .
C2C H2C1 0.9700 .
C2C H2C2 0.9700 .
C3C C4C 1.517(6) .
C3C H3C1 0.9700 .
C3C H3C2 0.9700 .
C4C C5C 1.491(6) .
C4C H4C1 0.9700 .
C4C H4C2 0.9700 .
C5C C6C 1.559(6) .
C5C H5C1 0.9700 .
C5C H5C2 0.9700 .
C6C C7C 1.514(6) .
C6C H6C1 0.9700 .
C6C H6C2 0.9700 .
C7C C8C 1.531(6) .
C7C H7C1 0.9700 .
C7C H7C2 0.9700 .
C8C H8C1 0.9600 .
C8C H8C2 0.9600 .
C8C H8C3 0.9600 .
C9C N1C 1.494(4) .
C9C C10C 1.529(5) .
C9C H9C1 0.9700 .
C9C H9C2 0.9700 .
C10C C11C 1.533(5) .
C10C H10A 0.9700 .
C10C H10B 0.9700 .
C11C C12C 1.518(5) .
C11C H11A 0.9700 .
C11C H11B 0.9700 .
C12C C13C 1.520(5) .
C12C H12A 0.9700 .
C12C H12B 0.9700 .
C13C C14C 1.501(5) .
C13C H13A 0.9700 .
C13C H13B 0.9700 .
C14C C15C 1.479(6) .
C14C H14A 0.9700 .
C14C H14B 0.9700 .
C15C C16C 1.535(7) .
C15C H15A 0.9700 .
C15C H15B 0.9700 .
C16C H16A 0.9600 .
C16C H16B 0.9600 .
C16C H16C 0.9600 .
C17C N1C 1.491(4) .
C17C C18C 1.517(4) .
C17C H17A 0.9700 .
C17C H17B 0.9700 .
C18C C19G 1.530(7) .
C18C C19C 1.546(5) .
C18C H18C 0.9700 .
C18C H18D 0.9700 .
C18C H18E 0.9700 .
C18C H18F 0.9700 .
C19C C20C 1.512(6) .
C19C H19C 0.9700 .
C19C H19D 0.9700 .
C20C C21C 1.553(6) .
C20C H20G 0.9700 .
C20C H20H 0.9700 .
C21C C22C 1.541(6) .
C21C H21A 0.9700 .
C21C H21B 0.9700 .
C22C C23C 1.528(6) .
C22C H22C 0.9700 .
C22C H22D 0.9700 .
C23C C24C 1.551(6) .
C23C H23C 0.9700 .
C23C H23D 0.9700 .
C24C H24A 0.9600 .
C24C H24B 0.9599 .
C24C H24C 0.9600 .
C25C N1C 1.507(4) .
C25C H25A 0.9601 .
C25C H25B 0.9600 .
C25C H25C 0.9600 .
N1C C1CC 1.527(6) .
C19G C20G 1.524(8) .
C19G H19E 0.9700 .
C19G H19F 0.9700 .
C20G C21G 1.514(8) .
C20G H20I 0.9700 .
C20G H20J 0.9700 .
C21G C22G 1.532(9) .
C21G H21C 0.9700 .
C21G H21D 0.9700 .
C22G C23G 1.585(9) .
C22G H22E 0.9700 .
C22G H22F 0.9700 .
C23G C24G 1.554(9) .
C23G H23E 0.9700 .
C23G H23F 0.9700 .
C24G H24D 0.9600 .
C24G H24E 0.9600 .
C24G H24F 0.9600 .
C1D N1D 1.499(8) .
C1D C2D 1.527(8) .
C1D H9DA 0.9700 .
C1D H9DB 0.9700 .
C2D C3D 1.524(7) .
C2D H10E 0.9700 .
C2D H10F 0.9700 .
C3D C4D 1.513(7) .
C3D H11E 0.9700 .
C3D H11F 0.9700 .
C4D C5D 1.494(7) .
C4D H12D 0.9700 .
C4D H12E 0.9700 .
C5D C6D 1.502(7) .
C5D H13D 0.9700 .
C5D H13E 0.9700 .
C6D C7D 1.519(8) .
C6D H14C 0.9700 .
C6D H14D 0.9700 .
C7D C8D 1.521(8) .
C7D H15E 0.9700 .
C7D H15F 0.9700 .
C8D H16F 0.9600 .
C8D H16G 0.9600 .
C8D H16H 0.9600 .
C9D N1D 1.420(9) .
C9D C10D 1.528(8) .
C9D H1DA 0.9700 .
C9D H1DB 0.9700 .
C10D C11D 1.558(8) .
C10D H2DA 0.9700 .
C10D H2DB 0.9700 .
C11D C12D 1.532(8) .
C11D H3DA 0.9700 .
C11D H3DB 0.9700 .
C12D C13D 1.518(8) .
C12D H4DA 0.9700 .
C12D H4DB 0.9700 .
C13D C14D 1.528(9) .
C13D H5DA 0.9700 .
C13D H5DB 0.9700 .
C14D C15D 1.529(9) .
C14D H6DA 0.9700 .
C14D H6DB 0.9700 .
C15D C16D 1.539(9) .
C15D H7DA 0.9700 .
C15D H7DB 0.9700 .
C16D H8DA 0.9600 .
C16D H8DB 0.9600 .
C16D H8DC 0.9600 .
C17D C18D 1.532(8) .
C17D N1D 1.584(11) .
C17D H17C 0.9700 .
C17D H17D 0.9700 .
C18D C19D 1.529(8) .
C18D H18H 0.9700 .
C18D H18I 0.9700 .
C19D C20D 1.521(9) .
C19D H19G 0.9700 .
C19D H19H 0.9700 .
C20D C21D 1.541(9) .
C20D H20O 0.9700 .
C20D H20K 0.9700 .
C21D C22D 1.547(9) .
C21D H21K 0.9700 .
C21D H21L 0.9700 .
C22D C23D 1.530(9) .
C22D H22H 0.9700 .
C22D H22I 0.9700 .
C23D C24D 1.539(9) .
C23D H23G 0.9700 .
C23D H23H 0.9700 .
C24D H24G 0.9600 .
C24D H24H 0.9600 .
C24D H24I 0.9600 .
C25D N1D 1.498(10) .
C25D H25D 0.9600 .
C25D H25E 0.9600 .
C25D H25F 0.9600 .
C1' N1' 1.494(7) .
C1' C2' 1.522(5) .
C1' H1'A 0.9700 .
C1' H1'B 0.9700 .
C2' C3' 1.540(5) .
C2' H2'A 0.9700 .
C2' H2'B 0.9700 .
C3' C4' 1.515(5) .
C3' H3'A 0.9700 .
C3' H3'B 0.9700 .
C4' C5' 1.501(6) .
C4' H4'A 0.9700 .
C4' H4'B 0.9700 .
C5' C6' 1.555(6) .
C5' H5'A 0.9700 .
C5' H5'B 0.9700 .
C6' C7' 1.515(6) .
C6' H6'A 0.9700 .
C6' H6'B 0.9700 .
C7' C8' 1.531(6) .
C7' H7'A 0.9700 .
C7' H7'B 0.9700 .
C8' H8'A 0.9600 .
C8' H8'B 0.9600 .
C8' H8'C 0.9600 .
C9' N1' 1.485(6) .
C9' C10' 1.529(6) .
C9' H9'A 0.9700 .
C9' H9'B 0.9700 .
C10' C11' 1.533(6) .
C10' H10L 0.9700 .
C10' H10M 0.9700 .
C11' C12' 1.531(6) .
C11' H11L 0.9700 .
C11' H11M 0.9700 .
C12' C13' 1.521(6) .
C12' H12L 0.9700 .
C12' H12M 0.9700 .
C13' C14' 1.501(6) .
C13' H13L 0.9700 .
C13' H13M 0.9700 .
C14' C15' 1.475(7) .
C14' H14L 0.9700 .
C14' H14M 0.9700 .
C15' C16' 1.530(7) .
C15' H15L 0.9700 .
C15' H15M 0.9700 .
C16' H16N 0.9600 .
C16' H16L 0.9600 .
C16' H16O 0.9599 .
C17' N1' 1.492(6) .
C17' C18' 1.512(5) .
C17' H17E 0.9700 .
C17' H17F 0.9700 .
C18' C19' 1.534(6) .
C18' H18J 0.9700 .
C18' H18K 0.9700 .
C19' C20' 1.515(6) .
C19' H19J 0.9700 .
C19' H19K 0.9700 .
C20' C21' 1.557(6) .
C20' H20M 0.9700 .
C20' H20N 0.9700 .
C21' C22' 1.531(6) .
C21' H21I 0.9700 .
C21' H21J 0.9700 .
C22' C23' 1.531(6) .
C22' H22M 0.9700 .
C22' H22J 0.9700 .
C23' C24' 1.552(6) .
C23' H23I 0.9700 .
C23' H23J 0.9700 .
C24' H24L 0.9600 .
C24' H24M 0.9600 .
C24' H24N 0.9600 .
C25' N1' 1.505(5) .
C25' H254 0.9600 .
C25' H255 0.9600 .
C25' H256 0.9600 .
F1F C1F 1.328(6) .
F2F C6F 1.321(6) .
C1F C2F 1.383(4) .
C1F C6F 1.390(4) .
C2F C3F 1.384(5) .
C2F H2F 0.9300 .
C3F C4F 1.386(5) .
C3F H3F 0.9300 .
C4F C5F 1.383(5) .
C4F H4F 0.9300 .
C5F C6F 1.379(4) .
C5F H5F 0.9300 .
F1H C1H 1.328(5) .
F2H C6H 1.319(6) .
C1H C2H 1.383(4) .
C1H C6H 1.386(4) .
C2H C3H 1.385(4) .
C2H H2H 0.9300 .
C3H C4H 1.385(5) .
C3H H3H 0.9300 .
C4H C5H 1.384(5) .
C4H H4H 0.9300 .
C5H C6H 1.383(4) .
C5H H5H 0.9300 .
F1S C1S 1.306(7) .
F2S C6S 1.332(7) .
C1S C2S 1.3900 .
C1S C6S 1.3900 .
C2S C3S 1.3900 .
C2S H2S 0.9300 .
C3S C4S 1.3900 .
C3S H3S 0.9300 .
C4S C5S 1.3900 .
C4S H4S 0.9300 .
C5S C6S 1.3900 .
C5S H5S 0.9300 .
F1S' C1S' 1.322(8) .
F2S' C6S' 1.315(9) .
C1S' C2S' 1.3900 .
C1S' C6S' 1.3900 .
C2S' C3S' 1.3900 .
C2S' H2S' 0.9300 .
C3S' C4S' 1.3900 .
C3S' H3S' 0.9300 .
C4S' C5S' 1.3900 .
C4S' H4S' 0.9300 .
C5S' C6S' 1.3900 .
C5S' H5S' 0.9300 .
F1I C1I 1.325(5) .
F2I C6I 1.322(6) .
C1I C2I 1.383(4) .
C1I C6I 1.387(4) .
C2I C3I 1.384(5) .
C2I H2I 0.9300 .
C3I C4I 1.383(5) .
C3I H3I 0.9300 .
C4I C5I 1.383(4) .
C4I H4I 0.9300 .
C5I C6I 1.379(4) .
C5I H5I 0.9300 .
F1T C1T 1.328(4) .
F2T C6T 1.324(4) .
C1T C2T 1.379(4) .
C1T C6T 1.384(3) .
C2T C3T 1.379(4) .
C2T H2T 0.9300 .
C3T C4T 1.377(4) .
C3T H3T 0.9300 .
C4T C5T 1.377(4) .
C4T H4T 0.9300 .
C5T C6T 1.374(3) .
C5T H5T 0.9300 .
F1R C1R 1.325(5) .
F2R C6R 1.319(5) .
C1R C2R 1.3900 .
C1R C6R 1.3900 .
C2R C3R 1.3900 .
C2R H2R 0.9300 .
C3R C4R 1.3900 .
C3R H3R 0.9300 .
C4R C5R 1.3900 .
C4R H4R 0.9300 .
C5R C6R 1.3900 .
C5R H5R 0.9300 .
C1E N1E 1.490(7) .
C1E C2E 1.527(5) .
C1E H1E1 0.9700 .
C1E H1E2 0.9700 .
C2E C3E 1.547(5) .
C2E H2E1 0.9700 .
C2E H2E2 0.9700 .
C3E C4E 1.521(5) .
C3E H3E1 0.9700 .
C3E H3E2 0.9700 .
C4E C5E 1.503(5) .
C4E H4E1 0.9700 .
C4E H4E2 0.9700 .
C5E C6E 1.555(5) .
C5E H5E1 0.9700 .
C5E H5E2 0.9700 .
C6E C7E 1.516(6) .
C6E H6E1 0.9700 .
C6E H6E2 0.9700 .
C7E C8E 1.535(6) .
C7E H7E1 0.9700 .
C7E H7E2 0.9700 .
C8E H8E1 0.9600 .
C8E H8E2 0.9600 .
C8E H8E3 0.9600 .
C9E N1E 1.490(6) .
C9E C10E 1.530(6) .
C9E H9E1 0.9700 .
C9E H9E2 0.9700 .
C10E C11E 1.534(6) .
C10E H10G 0.9700 .
C10E H10H 0.9700 .
C11E C12E 1.526(6) .
C11E H11G 0.9700 .
C11E H11H 0.9700 .
C12E C13E 1.525(6) .
C12E H12F 0.9700 .
C12E H12G 0.9700 .
C13E C14E 1.509(6) .
C13E H13F 0.9700 .
C13E H13G 0.9700 .
C14E C15E 1.487(6) .
C14E H14E 0.9700 .
C14E H14F 0.9700 .
C15E C16E 1.534(7) .
C15E H15G 0.9700 .
C15E H15H 0.9700 .
C16E H16I 0.9600 .
C16E H16J 0.9600 .
C16E H16K 0.9600 .
C17E N1E 1.490(6) .
C17E C18E 1.517(5) .
C17E H17G 0.9700 .
C17E H17H 0.9700 .
C18E C19E 1.534(6) .
C18E H18G 0.9700 .
C18E H18L 0.9700 .
C19E C20E 1.511(6) .
C19E H19I 0.9700 .
C19E H19L 0.9700 .
C20E C21E 1.556(6) .
C20E H20L 0.9700 .
C20E H20P 0.9700 .
C21E C22E 1.534(6) .
C21E H21E 0.9700 .
C21E H21F 0.9700 .
C22E C23E 1.530(6) .
C22E H22G 0.9700 .
C22E H22K 0.9700 .
C23E C24E 1.550(6) .
C23E H23K 0.9700 .
C23E H23L 0.9700 .
C24E H24J 0.9600 .
C24E H24K 0.9600 .
C24E H24O 0.9600 .
C25E N1E 1.501(5) .
C25E H25G 0.9600 .
C25E H25H 0.9600 .
C25E H25I 0.9600 .
C1CC C2CC 1.523(5) .
C1CC H1C3 0.9700 .
C1CC H1C4 0.9700 .
C2CC C3CC 1.543(5) .
C2CC H2C3 0.9700 .
C2CC H2C4 0.9700 .
C3CC C4CC 1.511(5) .
C3CC H3C3 0.9700 .
C3CC H3C4 0.9700 .
C4CC C5CC 1.489(6) .
C4CC H4C3 0.9700 .
C4CC H4C4 0.9700 .
C5CC C6CC 1.556(6) .
C5CC H5C3 0.9700 .
C5CC H5C4 0.9700 .
C6CC C7CC 1.507(6) .
C6CC H6C3 0.9700 .
C6CC H6C4 0.9700 .
C7CC C8CC 1.536(6) .
C7CC H7C3 0.9700 .
C7CC H7C4 0.9700 .
C8CC H8C4 0.9600 .
C8CC H8C5 0.9600 .
C8CC H8C6 0.9600 .

loop_
_geom_torsion_atom_site_label_1
_geom_torsion_atom_site_label_2
_geom_torsion_atom_site_label_3
_geom_torsion_atom_site_label_4
_geom_torsion
_geom_torsion_site_symmetry_1
_geom_torsion_site_symmetry_4
C2A C1A N1A C4A 1.3(3) . .
C38A C1A N1A C4A -177.2(3) . .
N1A C1A C2A C3A -1.3(4) . .
C38A C1A C2A C3A 177.0(3) . .
C1A C2A C3A C4A 0.9(4) . .
C2A C3A C4A N1A -0.1(4) . .
C2A C3A C4A C5A -176.2(3) . .
C1A N1A C4A C3A -0.7(4) . .
C1A N1A C4A C5A 175.8(3) . .
C3A C4A C5A C21A -113.1(4) . .
N1A C4A C5A C21A 71.2(4) . .
C3A C4A C5A C6A 122.3(4) . .
N1A C4A C5A C6A -53.3(4) . .
C3A C4A C5A C20A 5.9(5) . .
N1A C4A C5A C20A -169.7(3) . .
C21A C5A C6A C7A -156.9(3) . .
C4A C5A C6A C7A -32.2(4) . .
C20A C5A C6A C7A 84.4(4) . .
C21A C5A C6A C11A 25.9(4) . .
C4A C5A C6A C11A 150.6(3) . .
C20A C5A C6A C11A -92.8(4) . .
C12A N5A N6A N7A -0.9(5) . .
C9A N5A N6A N7A 172.2(4) . .
C12A C13V N6A N7A -0.9(5) . .
C9A C13V N6A N7A 172.2(4) . .
C11A C6A C7A C8A -1.0(5) . .
C5A C6A C7A C8A -178.4(3) . .
C13V N6A N7A N5AA 0.3(6) . .
N5A N6A N7A C13A 0.3(6) . .
C6A C7A C8A C9A 0.3(6) . .
C7A C8A C9A C10A 0.8(5) . .
C7A C8A C9A N5A -179.0(3) . .
C7A C8A C9A C13V -179.0(3) . .
N6A N5A C9A C10A 149.8(4) . .
C12A N5A C9A C10A -38.9(6) . .
N6A N5A C9A C8A -30.4(5) . .
C12A N5A C9A C8A 140.9(4) . .
N6A C13V C9A C10A 149.8(4) . .
C12A C13V C9A C10A -38.9(6) . .
N6A C13V C9A C8A -30.4(5) . .
C12A C13V C9A C8A 140.9(4) . .
C8A C9A C10A C11A -1.3(5) . .
N5A C9A C10A C11A 178.5(3) . .
C13V C9A C10A C11A 178.5(3) . .
C7B C8B C9B C10B -2.5(5) . .
C7B C8B C9B N7BB 177.8(3) . .
C7B C8B C9B C12B 177.8(3) . .
C9A C10A C11A C6A 0.5(5) . .
C7A C6A C11A C10A 0.6(5) . .
C5A C6A C11A C10A 177.9(3) . .
N6A N5A C12A C13A 1.2(4) . .
C9A N5A C12A C13A -170.9(4) . .
N6A C13V C12A N5AA 1.2(4) . .
C9A C13V C12A N5AA -170.9(4) . .
C19A C14A C15A C16A 1.1(5) . .
N5AA C14A C15A C16A 179.6(3) . .
C13A C14A C15A C16A 179.6(3) . .
C14A C15A C16A C17A -0.8(6) . .
C15A C16A C17A C18A -0.3(5) . .
C15A C16A C17A C32A 173.9(3) . 2_665
C16A C17A C18A C19A 1.0(5) . .
C32A C17A C18A C19A -173.1(3) 2_665 .
C15A C14A C19A C18A -0.4(5) . .
N5AA C14A C19A C18A -178.8(3) . .
C13A C14A C19A C18A -178.8(3) . .
C17A C18A C19A C14A -0.7(5) . .
C16B C17B C18B C19B -0.3(5) . .
C32B C17B C18B C19B -177.8(3) 2_676 .
C24A N2A C21A C22A 0.8(4) . .
C24A N2A C21A C5A -178.5(3) . .
C4A C5A C21A C22A 112.0(4) . .
C6A C5A C21A C22A -124.4(4) . .
C20A C5A C21A C22A -6.5(5) . .
C4A C5A C21A N2A -68.8(4) . .
C6A C5A C21A N2A 54.8(4) . .
C20A C5A C21A N2A 172.7(3) . .
N2A C21A C22A C23A -0.2(4) . .
C5A C21A C22A C23A 179.0(3) . .
C21A C22A C23A C24A -0.4(4) . .
N2B C21B C22B C23B 0.4(4) . .
C5B C21B C22B C23B 176.4(3) . .
C21A N2A C24A C23A -1.0(4) . .
C21A N2A C24A C25A 177.6(3) . .
C22A C23A C24A N2A 0.9(4) . .
C22A C23A C24A C25A -177.6(3) . .
C21B C22B C23B C24B 0.3(4) . .
N2A C24A C25A C28A 72.3(4) . .
C23A C24A C25A C28A -109.4(4) . .
N2A C24A C25A C26A -167.5(3) . .
C23A C24A C25A C26A 10.7(5) . .
N2A C24A C25A C27A -50.2(4) . .
C23A C24A C25A C27A 128.1(4) . .
C22B C23B C24B N2B -0.9(4) . .
C22B C23B C24B C25B 179.2(3) . .
C31A N3A C28A C29A -0.4(4) . .
C31A N3A C28A C25A -178.0(3) . .
C24A C25A C28A C29A 108.4(4) . .
C26A C25A C28A C29A -12.2(5) . .
C27A C25A C28A C29A -129.8(4) . .
C24A C25A C28A N3A -74.7(4) . .
C26A C25A C28A N3A 164.6(3) . .
C27A C25A C28A N3A 47.0(4) . .
N3A C28A C29A C30A 0.0(4) . .
C25A C28A C29A C30A 177.3(3) . .
C28A C29A C30A C31A 0.4(4) . .
C29A C30A C31A N3A -0.6(4) . .
C29A C30A C31A C32A -176.1(3) . .
C28A N3A C31A C30A 0.6(4) . .
C28A N3A C31A C32A 176.6(3) . .
C30A C31A C32A C34A -113.1(4) . .
N3A C31A C32A C34A 72.0(4) . .
C30A C31A C32A C33A 6.6(5) . .
N3A C31A C32A C33A -168.2(3) . .
C30A C31A C32A C17A 121.7(4) . 2_665
N3A C31A C32A C17A -53.2(4) . 2_665
C29B C30B C31B N3B -0.2(4) . .
C29B C30B C31B C32B 172.5(3) . .
C30B C31B C32B C34B 115.9(4) . .
N3B C31B C32B C34B -72.3(4) . .
C30B C31B C32B C17B -118.5(4) . 2_676
N3B C31B C32B C17B 53.3(4) . 2_676
C30B C31B C32B C33B -3.0(5) . .
N3B C31B C32B C33B 168.8(3) . .
C37A N4A C34A C35A 0.2(4) . .
C37A N4A C34A C32A 179.5(3) . .
C31A C32A C34A N4A -70.1(4) . .
C33A C32A C34A N4A 170.0(3) . .
C17A C32A C34A N4A 54.5(4) 2_665 .
C31A C32A C34A C35A 109.0(4) . .
C33A C32A C34A C35A -10.9(5) . .
C17A C32A C34A C35A -126.4(4) 2_665 .
N4A C34A C35A C36A 0.1(4) . .
C32A C34A C35A C36A -179.1(3) . .
C31B C32B C34B C35B -111.6(4) . .
C17B C32B C34B C35B 126.0(4) 2_676 .
C33B C32B C34B C35B 7.2(5) . .
C31B C32B C34B N4B 68.0(4) . .
C17B C32B C34B N4B -54.4(4) 2_676 .
C33B C32B C34B N4B -173.2(3) . .
C34A C35A C36A C37A -0.3(4) . .
N4B C34B C35B C36B 0.4(4) . .
C32B C34B C35B C36B -179.9(3) . .
C35A C36A C37A N4A 0.5(4) . .
C35A C36A C37A C38A -178.4(3) . .
C34A N4A C37A C36A -0.4(3) . .
C34A N4A C37A C38A 178.6(3) . .
C34B C35B C36B C37B -0.3(4) . .
C36A C37A C38A C1A -107.1(4) . .
N4A C37A C38A C1A 74.2(4) . .
C36A C37A C38A C39A 12.5(5) . .
N4A C37A C38A C39A -166.2(3) . .
C36A C37A C38A C40A 131.0(4) . .
N4A C37A C38A C40A -47.7(4) . .
C2A C1A C38A C37A 109.6(4) . .
N1A C1A C38A C37A -72.3(4) . .
C2A C1A C38A C39A -9.9(5) . .
N1A C1A C38A C39A 168.2(3) . .
C2A C1A C38A C40A -128.2(4) . .
N1A C1A C38A C40A 49.9(4) . .
C35B C36B C37B N4B 0.1(4) . .
C35B C36B C37B C38B 178.6(3) . .
C36B C37B C38B C1B 110.3(4) . .
N4B C37B C38B C1B -71.4(4) . .
C36B C37B C38B C40B -8.8(5) . .
N4B C37B C38B C40B 169.6(3) . .
C36B C37B C38B C39B -127.5(4) . .
N4B C37B C38B C39B 50.8(4) . .
C4B N1B C1B C2B -1.6(3) . .
C4B N1B C1B C38B 175.9(3) . .
C37B C38B C1B C2B -110.9(4) . .
C40B C38B C1B C2B 8.4(5) . .
C39B C38B C1B C2B 126.2(4) . .
C37B C38B C1B N1B 72.3(4) . .
C40B C38B C1B N1B -168.4(3) . .
C39B C38B C1B N1B -50.6(4) . .
N1B C1B C2B C3B 1.3(4) . .
C38B C1B C2B C3B -175.9(3) . .
C23B C24B N2B C21B 1.2(4) . .
C25B C24B N2B C21B -178.9(3) . .
C22B C21B N2B C24B -1.0(4) . .
C5B C21B N2B C24B -177.4(3) . .
C1B C2B C3B C4B -0.6(4) . .
C29B C28B N3B C31B 0.1(4) . .
C25B C28B N3B C31B 178.3(3) . .
C30B C31B N3B C28B 0.1(4) . .
C32B C31B N3B C28B -173.4(3) . .
C2B C3B C4B N1B -0.4(4) . .
C2B C3B C4B C5B 171.3(3) . .
C1B N1B C4B C3B 1.3(3) . .
C1B N1B C4B C5B -171.7(3) . .
C36B C37B N4B C34B 0.2(4) . .
C38B C37B N4B C34B -178.5(3) . .
C35B C34B N4B C37B -0.4(4) . .
C32B C34B N4B C37B 179.9(3) . .
C22B C21B C5B C4B -100.1(4) . .
N2B C21B C5B C4B 75.4(4) . .
C22B C21B C5B C6B 138.6(4) . .
N2B C21B C5B C6B -45.9(4) . .
C22B C21B C5B C20B 19.4(5) . .
N2B C21B C5B C20B -165.2(3) . .
C3B C4B C5B C21B 115.1(4) . .
N1B C4B C5B C21B -74.1(4) . .
C3B C4B C5B C6B -120.7(4) . .
N1B C4B C5B C6B 50.1(4) . .
C3B C4B C5B C20B -3.8(5) . .
N1B C4B C5B C20B 167.0(3) . .
C21B C5B C6B C11B -23.5(4) . .
C4B C5B C6B C11B -146.0(3) . .
C20B C5B C6B C11B 96.1(4) . .
C21B C5B C6B C7B 157.2(3) . .
C4B C5B C6B C7B 34.7(4) . .
C20B C5B C6B C7B -83.2(4) . .
N7BB N5B N6B C12V 0.3(4) . .
C12B N5B N6B N7B 0.3(4) . .
C9B C8B C7B C6B -0.1(5) . .
C11B C6B C7B C8B 2.1(5) . .
C5B C6B C7B C8B -178.5(3) . .
N5B N6B N7B C13B -0.3(4) . .
N5B N6B N7B C14B 179.0(3) . .
N5B N6B C12V C13B -0.3(4) . .
N5B N6B C12V C14B 179.0(3) . .
C8B C9B C10B C11B 2.9(5) . .
N7BB C9B C10B C11B -177.4(3) . .
C12B C9B C10B C11B -177.4(3) . .
N5A C12A C13A N7A -1.0(4) . .
N5A C12A C13A C14A 169.3(4) . .
N6A N7A C13A C12A 0.4(5) . .
N6A N7A C13A C14A -171.3(4) . .
C15A C14A C13A C12A -135.7(4) . .
C19A C14A C13A C12A 42.8(6) . .
C15A C14A C13A N7A 33.7(5) . .
C19A C14A C13A N7A -147.9(4) . .
C13V C12A N5AA N7A -1.0(4) . .
C13V C12A N5AA C14A 169.3(4) . .
N6A N7A N5AA C12A 0.4(5) . .
N6A N7A N5AA C14A -171.3(4) . .
C15A C14A N5AA C12A -135.7(4) . .
C19A C14A N5AA C12A 42.8(6) . .
C15A C14A N5AA N7A 33.7(5) . .
C19A C14A N5AA N7A -147.9(4) . .
C9B C10B C11B C6B -0.8(5) . .
C7B C6B C11B C10B -1.7(5) . .
C5B C6B C11B C10B 179.0(3) . .
N6B N5B C12B C13B -0.1(4) . .
N6B N5B C12B C9B -179.5(3) . .
C10B C9B C12B C13B 29.7(5) . .
C8B C9B C12B C13B -150.6(3) . .
C10B C9B C12B N5B -151.1(3) . .
C8B C9B C12B N5B 28.6(4) . .
N6B N5B N7BB C13B -0.1(4) . .
N6B N5B N7BB C9B -179.5(3) . .
C10B C9B N7BB C13B 29.7(5) . .
C8B C9B N7BB C13B -150.6(3) . .
C10B C9B N7BB N5B -151.1(3) . .
C8B C9B N7BB N5B 28.6(4) . .
N5B N7BB C13B C12V -0.1(4) . .
C9B N7BB C13B C12V 179.2(3) . .
N5B C12B C13B N7B -0.1(4) . .
C9B C12B C13B N7B 179.2(3) . .
N6B N7B C13B C12B 0.3(4) . .
C14B N7B C13B C12B -179.0(3) . .
N6B C12V C13B N7BB 0.3(4) . .
C14B C12V C13B N7BB -179.0(3) . .
N6B C12V C14B C15B 156.3(3) . .
C13B C12V C14B C15B -24.5(5) . .
N6B C12V C14B C19B -22.9(5) . .
C13B C12V C14B C19B 156.3(3) . .
N6B N7B C14B C15B 156.3(3) . .
C13B N7B C14B C15B -24.5(5) . .
N6B N7B C14B C19B -22.9(5) . .
C13B N7B C14B C19B 156.3(3) . .
C19B C14B C15B C16B 0.4(5) . .
C12V C14B C15B C16B -178.8(3) . .
N7B C14B C15B C16B -178.8(3) . .
C14B C15B C16B C17B -0.8(5) . .
C18B C17B C16B C15B 0.7(5) . .
C32B C17B C16B C15B 178.0(3) 2_676 .
C17B C18B C19B C14B 0.0(6) . .
C15B C14B C19B C18B 0.0(5) . .
C12V C14B C19B C18B 179.2(3) . .
N7B C14B C19B C18B 179.2(3) . .
N3B C28B C25B C27B -51.8(4) . .
C29B C28B C25B C27B 126.1(4) . .
N3B C28B C25B C24B 71.4(4) . .
C29B C28B C25B C24B -110.8(4) . .
N3B C28B C25B C26B -170.5(3) . .
C29B C28B C25B C26B 7.4(5) . .
C23B C24B C25B C28B 102.4(4) . .
N2B C24B C25B C28B -77.5(4) . .
C23B C24B C25B C27B -135.0(4) . .
N2B C24B C25B C27B 45.1(4) . .
C23B C24B C25B C26B -15.7(5) . .
N2B C24B C25B C26B 164.4(3) . .
N3B C28B C29B C30B -0.2(4) . .
C25B C28B C29B C30B -178.3(3) . .
C31B C30B C29B C28B 0.3(4) . .
N1C C1C C2C C3C -175.6(11) . .
C1C C2C C3C C4C -176.9(11) . .
C2C C3C C4C C5C -82.0(16) . .
C3C C4C C5C C6C -169.6(12) . .
C4C C5C C6C C7C -158.0(15) . .
C5C C6C C7C C8C -178.1(14) . .
N1C C9C C10C C11C 171.1(3) . .
C9C C10C C11C C12C -82.4(5) . .
C10C C11C C12C C13C 178.2(4) . .
C11C C12C C13C C14C 179.3(4) . .
C12C C13C C14C C15C -172.8(6) . .
C13C C14C C15C C16C 179.5(8) . .
N1C C17C C18C C19G -154.6(5) . .
N1C C17C C18C C19C 169.2(5) . .
C17C C18C C19C C20C 177.0(6) . .
C18C C19C C20C C21C 90.8(11) . .
C19C C20C C21C C22C -154.8(10) . .
C20C C21C C22C C23C -172.5(11) . .
C21C C22C C23C C24C -124.2(15) . .
C18C C17C N1C C9C -50.2(5) . .
C18C C17C N1C C1C -174.7(6) . .
C18C C17C N1C C25C 68.3(4) . .
C18C C17C N1C C1CC -170.2(5) . .
C10C C9C N1C C17C -60.7(4) . .
C10C C9C N1C C1C 58.9(8) . .
C10C C9C N1C C25C 178.2(4) . .
C10C C9C N1C C1CC 61.7(5) . .
C2C C1C N1C C17C -48.2(13) . .
C2C C1C N1C C9C -171.4(10) . .
C2C C1C N1C C25C 70.5(13) . .
C17C C18C C19G C20G -86.5(7) . .
C18C C19G C20G C21G -54.2(10) . .
C19G C20G C21G C22G -45.3(12) . .
C20G C21G C22G C23G -162.2(10) . .
C21G C22G C23G C24G -170.1(13) . .
N1D C1D C2D C3D 167.2(8) . .
C1D C2D C3D C4D 179.5(9) . .
C2D C3D C4D C5D 173.7(9) . .
C3D C4D C5D C6D -46.9(14) . .
C4D C5D C6D C7D -176.0(10) . .
C5D C6D C7D C8D 167.0(10) . .
N1D C9D C10D C11D 165.7(10) . .
C9D C10D C11D C12D 176.7(11) . .
C10D C11D C12D C13D -168.0(12) . .
C11D C12D C13D C14D 113.5(15) . .
C12D C13D C14D C15D 53.1(16) . .
C13D C14D C15D C16D 118.4(19) . .
N1D C17D C18D C19D 163.6(10) . .
C17D C18D C19D C20D 84.8(16) . .
C18D C19D C20D C21D -168.8(15) . .
C19D C20D C21D C22D 164.9(17) . .
C20D C21D C22D C23D -168.3(19) . .
C21D C22D C23D C24D -179.0(18) . .
C10D C9D N1D C25D -65.5(12) . .
C10D C9D N1D C1D 163.4(9) . .
C10D C9D N1D C17D 50.2(12) . .
C2D C1D N1D C9D 60.7(11) . .
C2D C1D N1D C25D -70.3(11) . .
C2D C1D N1D C17D -180.0(9) . .
C18D C17D N1D C9D 74.1(12) . .
C18D C17D N1D C25D -164.9(10) . .
C18D C17D N1D C1D -48.2(11) . .
N1' C1' C2' C3' 171.2(10) . .
C1' C2' C3' C4' 172.4(11) . .
C2' C3' C4' C5' -178.0(10) . .
C3' C4' C5' C6' -72.7(14) . .
C4' C5' C6' C7' -162.4(13) . .
C5' C6' C7' C8' -175.9(14) . .
N1' C9' C10' C11' -12(2) . .
C9' C10' C11' C12' -167.2(18) . .
C10' C11' C12' C13' 176.0(17) . .
C11' C12' C13' C14' 157.7(18) . .
C12' C13' C14' C15' -27(3) . .
C13' C14' C15' C16' -158.4(17) . .
N1' C17' C18' C19' 167.4(8) . .
C17' C18' C19' C20' 71.1(15) . .
C18' C19' C20' C21' 175.4(12) . .
C19' C20' C21' C22' 163.4(14) . .
C20' C21' C22' C23' 164.3(13) . .
C21' C22' C23' C24' -167.4(17) . .
C10' C9' N1' C17' 50.1(13) . .
C10' C9' N1' C1' 169.8(12) . .
C10' C9' N1' C25' -70.1(14) . .
C18' C17' N1' C9' -178.6(9) . .
C18' C17' N1' C1' 55.9(11) . .
C18' C17' N1' C25' -60.2(11) . .
C2' C1' N1' C9' -66.1(12) . .
C2' C1' N1' C17' 55.1(11) . .
C2' C1' N1' C25' 173.5(11) . .
F1F C1F C2F C3F -179(2) . .
C6F C1F C2F C3F -17(3) . .
C1F C2F C3F C4F 13(4) . .
C2F C3F C4F C5F 1(4) . .
C3F C4F C5F C6F -10(4) . .
C4F C5F C6F F2F 173(3) . .
C4F C5F C6F C1F 6(4) . .
F1F C1F C6F F2F 3(3) . .
C2F C1F C6F F2F -160(2) . .
F1F C1F C6F C5F 171(2) . .
C2F C1F C6F C5F 8(3) . .
F1H C1H C2H C3H -170.0(18) . .
C6H C1H C2H C3H 3(3) . .
C1H C2H C3H C4H 3(3) . .
C2H C3H C4H C5H -14(3) . .
C3H C4H C5H C6H 19(3) . .
C4H C5H C6H F2H 166.6(19) . .
C4H C5H C6H C1H -14(3) . .
F1H C1H C6H F2H -4(3) . .
C2H C1H C6H F2H -177.7(18) . .
F1H C1H C6H C5H 175.8(17) . .
C2H C1H C6H C5H 2(3) . .
F1S C1S C2S C3S -179.99(5) . .
C6S C1S C2S C3S 0.0 . .
C1S C2S C3S C4S 0.0 . .
C2S C3S C4S C5S 0.0 . .
C3S C4S C5S C6S 0.0 . .
C4S C5S C6S F2S 179.96(16) . .
C4S C5S C6S C1S 0.0 . .
F1S C1S C6S F2S 0.02(16) . .
C2S C1S C6S F2S -179.97(16) . .
F1S C1S C6S C5S 179.99(5) . .
C2S C1S C6S C5S 0.0 . .
F1S' C1S' C2S' C3S' 180.00(5) . .
C6S' C1S' C2S' C3S' 0.0 . .
C1S' C2S' C3S' C4S' 0.0 . .
C2S' C3S' C4S' C5S' 0.0 . .
C3S' C4S' C5S' C6S' 0.0 . .
C4S' C5S' C6S' F2S' -179.96(17) . .
C4S' C5S' C6S' C1S' 0.0 . .
F1S' C1S' C6S' F2S' -0.04(17) . .
C2S' C1S' C6S' F2S' 179.96(16) . .
F1S' C1S' C6S' C5S' 180.00(6) . .
C2S' C1S' C6S' C5S' 0.0 . .
F1I C1I C2I C3I -175.2(19) . .
C6I C1I C2I C3I 4(3) . .
C1I C2I C3I C4I -5(3) . .
C2I C3I C4I C5I 3(3) . .
C3I C4I C5I C6I 1(3) . .
C4I C5I C6I F2I -173(2) . .
C4I C5I C6I C1I -2(3) . .
F1I C1I C6I F2I -10(3) . .
C2I C1I C6I F2I 172(2) . .
F1I C1I C6I C5I 179.1(19) . .
C2I C1I C6I C5I 0(3) . .
F1T C1T C2T C3T 179.1(5) . .
C6T C1T C2T C3T 1.2(8) . .
C1T C2T C3T C4T -0.2(9) . .
C2T C3T C4T C5T -0.8(10) . .
C3T C4T C5T C6T 0.9(8) . .
C4T C5T C6T F2T 178.6(5) . .
C4T C5T C6T C1T 0.0(7) . .
F1T C1T C6T F2T 2.3(6) . .
C2T C1T C6T F2T -179.7(4) . .
F1T C1T C6T C5T -179.1(4) . .
C2T C1T C6T C5T -1.1(6) . .
F1R C1R C2R C3R 180.00(6) . .
C6R C1R C2R C3R 0.0 . .
C1R C2R C3R C4R 0.0 . .
C2R C3R C4R C5R 0.0 . .
C3R C4R C5R C6R 0.0 . .
C4R C5R C6R F2R -179.99(17) . .
C4R C5R C6R C1R 0.0 . .
F1R C1R C6R F2R -0.01(16) . .
C2R C1R C6R F2R 179.99(16) . .
F1R C1R C6R C5R 180.00(5) . .
C2R C1R C6R C5R 0.0 . .
N1E C1E C2E C3E -165(3) . .
C1E C2E C3E C4E -2(5) . .
C2E C3E C4E C5E 178(4) . .
C3E C4E C5E C6E -155(3) . .
C4E C5E C6E C7E -142(3) . .
C5E C6E C7E C8E 144(4) . .
N1E C9E C10E C11E 138(2) . .
C9E C10E C11E C12E 169(2) . .
C10E C11E C12E C13E -145(2) . .
C11E C12E C13E C14E 86(3) . .
C12E C13E C14E C15E 155(4) . .
C13E C14E C15E C16E -5(7) . .
N1E C17E C18E C19E 85.2(19) . .
C17E C18E C19E C20E 59(3) . .
C18E C19E C20E C21E -151.7(17) . .
C19E C20E C21E C22E -119(2) . .
C20E C21E C22E C23E 77(3) . .
C21E C22E C23E C24E 153(3) . .
C2E C1E N1E C17E 127(3) . .
C2E C1E N1E C9E 6(3) . .
C2E C1E N1E C25E -114(3) . .
C18E C17E N1E C1E 128.4(12) . .
C18E C17E N1E C9E -107.3(13) . .
C18E C17E N1E C25E 11.4(15) . .
C10E C9E N1E C1E 153(2) . .
C10E C9E N1E C17E 34(3) . .
C10E C9E N1E C25E -87(3) . .
C17C N1C C1CC C2CC -53.7(7) . .
C9C N1C C1CC C2CC -176.5(5) . .
C25C N1C C1CC C2CC 68.8(7) . .
N1C C1CC C2CC C3CC -173.3(6) . .
C1CC C2CC C3CC C4CC -163.9(6) . .
C2CC C3CC C4CC C5CC -56.5(9) . .
C3CC C4CC C5CC C6CC -179.8(6) . .
C4CC C5CC C6CC C7CC 163.8(8) . .
C5CC C6CC C7CC C8CC 172.8(9) . .
